data_7109995
loop_
_publ_author_name
'Piotr Sobota'
'Rafal Petrus'
'Karolina Zelga'
'Lukasz Makolski'
'Dominik Kubicki'
'Janusz Lewinski'

_publ_section_title
;
 Probing secondary coordination sphere influence on the oxygenation of
 zinc alkyls: formation of a unique zinc peroxide species
;
_journal_name_full Chem.Commun.
_journal_page_first 10477
_journal_paper_doi 10.1039/c3cc46206d
_journal_volume 49
_journal_year 2013
_chemical_formula_moiety 'C96 H78 O16 Zn8, 2(C12 H10 O),  2.42(C H2 Cl2)'
_chemical_formula_sum 'C122.42 H102.84 Cl4.84 O18 Zn8'
_chemical_formula_weight 2556.32
_chemical_name_systematic
;
 ?
;
_space_group_IT_number 2
_symmetry_cell_setting triclinic
_symmetry_space_group_name_Hall '-P 1'
_symmetry_space_group_name_H-M 'P -1'
_atom_sites_solution_hydrogens geom
_atom_sites_solution_primary direct
_atom_sites_solution_secondary difmap
_audit_creation_method SHELXL-97
_cell_angle_alpha 91.26(2)
_cell_angle_beta 91.15(3)
_cell_angle_gamma 94.10(3)
_cell_formula_units_Z 6
_cell_length_a 17.903(3)
_cell_length_b 22.986(4)
_cell_length_c 39.788(5)
_cell_measurement_reflns_used 55866
_cell_measurement_temperature 100(2)
_cell_measurement_theta_max 36.5500
_cell_measurement_theta_min 2.9050
_cell_volume 16324(4)
_computing_cell_refinement 'CrysAlis RED (Oxford Diffraction, 2007)'
_computing_data_collection 'CrysAlis CCD (Oxford Diffraction, 2007)'
_computing_data_reduction 'CrysAlis RED (Oxford Diffraction, 2007)'
_computing_molecular_graphics 'XP in SHELXTL (Sheldrick, 2008)'
_computing_publication_material 'SHELXL97 (Sheldrick, 2008)'
_computing_structure_refinement 'SHELXL97 (Sheldrick, 2008)'
_computing_structure_solution 'SHELXS97 (Sheldrick, 2008)'
_diffrn_ambient_temperature 100(2)
_diffrn_measured_fraction_theta_full 0.998
_diffrn_measured_fraction_theta_max 0.964
_diffrn_measurement_device_type 'KUMA KM4 CCD \k-geometry diffractometer'
_diffrn_measurement_method \w
_diffrn_radiation_monochromator graphite
_diffrn_radiation_source 'fine-focus sealed tube'
_diffrn_radiation_type MoK\a
_diffrn_radiation_wavelength 0.71073
_diffrn_reflns_av_R_equivalents 0.0552
_diffrn_reflns_av_sigmaI/netI 0.0885
_diffrn_reflns_limit_h_max 25
_diffrn_reflns_limit_h_min -25
_diffrn_reflns_limit_k_max 32
_diffrn_reflns_limit_k_min -32
_diffrn_reflns_limit_l_max 55
_diffrn_reflns_limit_l_min -49
_diffrn_reflns_number 261959
_diffrn_reflns_theta_full 26.00
_diffrn_reflns_theta_max 30.00
_diffrn_reflns_theta_min 2.88
_exptl_absorpt_coefficient_mu 1.919
_exptl_absorpt_correction_T_max 0.771
_exptl_absorpt_correction_T_min 0.474
_exptl_absorpt_correction_type analytical
_exptl_absorpt_process_details
;
CrysAlisPro, Agilent Technologies,
Version 1.171.36.28 (release 01-02-2013 CrysAlis171 .NET)
(compiled Feb  1 2013,16:14:44)
Analytical numeric absorption correction using a multifaceted crystal
            model based on expressions derived by R.C. Clark & J.S. Reid.
(Clark, R. C. & Reid, J. S. (1995). Acta Cryst. A51, 887-897)
;
_exptl_crystal_colour colourless
_exptl_crystal_density_diffrn 1.560
_exptl_crystal_density_method 'not measured'
_exptl_crystal_description plate
_exptl_crystal_F_000 7821.5
_exptl_crystal_size_max 0.5440
_exptl_crystal_size_mid 0.3578
_exptl_crystal_size_min 0.1457
_refine_diff_density_max 2.653
_refine_diff_density_min -1.489
_refine_diff_density_rms 0.132
_refine_ls_extinction_method none
_refine_ls_goodness_of_fit_ref 1.031
_refine_ls_hydrogen_treatment mixed
_refine_ls_matrix_type full
_refine_ls_number_parameters 4255
_refine_ls_number_reflns 91751
_refine_ls_number_restraints 82
_refine_ls_restrained_S_all 1.039
_refine_ls_R_factor_all 0.1402
_refine_ls_R_factor_gt 0.0635
_refine_ls_shift/su_max 0.002
_refine_ls_shift/su_mean 0.000
_refine_ls_structure_factor_coef Fsqd
_refine_ls_weighting_details 'calc w=1/[\s^2^(Fo^2^)+(0.0886P)^2^+0.0000P] where P=(Fo^2^+2Fc^2^)/3'
_refine_ls_weighting_scheme calc
_refine_ls_wR_factor_gt 0.1592
_refine_ls_wR_factor_ref 0.1858
_reflns_number_gt 45332
_reflns_number_total 91751
_reflns_threshold_expression >2\s(I)
_cod_data_source_file c3cc46206d.txt
_cod_data_source_block rp12abs
_cod_database_code 7109995

loop_
_symmetry_equiv_pos_as_xyz
'x, y, z'
'-x, -y, -z'

loop_
_atom_site_label
_atom_site_type_symbol
_atom_site_fract_x
_atom_site_fract_y
_atom_site_fract_z
_atom_site_U_iso_or_equiv
_atom_site_adp_type
_atom_site_occupancy
_atom_site_symmetry_multiplicity
_atom_site_calc_flag
_atom_site_refinement_flags
_atom_site_disorder_assembly
_atom_site_disorder_group
C1A C 0.1076(5) 0.2738(4) 0.9509(2) 0.106(3) Uani 1 1 d D . .
H1A H 0.0725 0.3030 0.9440 0.127 Uiso 1 1 calc R . .
H1B H 0.0842 0.2512 0.9693 0.127 Uiso 1 1 calc R . .
Cl1 Cl 0.18827(12) 0.30988(10) 0.96605(6) 0.0818(6) Uani 1 1 d D . .
Cl2 Cl 0.11969(13) 0.22595(11) 0.91643(6) 0.0974(8) Uani 1 1 d D . .
C2A C 0.0343(7) 0.1671(9) 0.8261(4) 0.259(12) Uani 1 1 d . . .
H2A H 0.0044 0.1320 0.8172 0.310 Uiso 1 1 calc R . .
H2B H 0.0149 0.1753 0.8487 0.310 Uiso 1 1 calc R . .
Cl3 Cl 0.0126(3) 0.21822(17) 0.80385(11) 0.1845(19) Uani 1 1 d . . .
Cl4 Cl 0.1202(2) 0.14659(17) 0.83238(10) 0.1641(15) Uani 1 1 d . . .
C3A C 0.1252(9) 0.2403(6) 0.6339(3) 0.135(6) Uani 0.877(5) 1 d P A 1
H3A H 0.1189 0.2098 0.6509 0.161 Uiso 0.877(5) 1 calc PR A 1
H3B H 0.0765 0.2578 0.6310 0.161 Uiso 0.877(5) 1 calc PR A 1
Cl5 Cl 0.1465(3) 0.21013(15) 0.59841(8) 0.1507(19) Uani 0.877(5) 1 d P A 1
Cl6 Cl 0.1908(2) 0.29336(13) 0.64851(7) 0.1050(12) Uani 0.877(5) 1 d P A 1
C4A C -0.0753(9) 0.3354(7) 0.6791(4) 0.100(5) Uiso 0.618(6) 1 d P B 1
H4A H -0.0612 0.3616 0.6987 0.120 Uiso 0.618(6) 1 calc PR B 1
H4B H -0.1306 0.3341 0.6768 0.120 Uiso 0.618(6) 1 calc PR B 1
Cl7 Cl -0.0516(3) 0.2623(2) 0.69052(11) 0.1107(19) Uiso 0.618(6) 1 d P B 1
Cl8 Cl -0.0373(5) 0.3719(4) 0.6416(2) 0.194(4) Uiso 0.618(6) 1 d P B 1
C5A C 0.0157(13) 0.2723(9) 0.6373(6) 0.026(5) Uiso 0.211(5) 1 d P C 2
H5A H 0.0366 0.2698 0.6145 0.032 Uiso 0.211(5) 1 calc PR C 2
H5B H 0.0576 0.2774 0.6540 0.032 Uiso 0.211(5) 1 calc PR C 2
Cl9 Cl -0.0385(8) 0.2145(6) 0.6449(3) 0.110(5) Uiso 0.211(5) 1 d P C 2
Cl10 Cl -0.0473(5) 0.3337(4) 0.6407(2) 0.063(3) Uiso 0.211(5) 1 d P C 2
C6A C -0.0397(6) 0.1965(8) 0.1368(4) 0.071(5) Uiso 0.483(5) 1 d PD D 1
H6A H -0.0426 0.1778 0.1590 0.085 Uiso 0.483(5) 1 calc PR D 1
H6B H -0.0447 0.2382 0.1424 0.085 Uiso 0.483(5) 1 calc PR D 1
Cl11 Cl -0.1180(3) 0.1826(2) 0.12671(12) 0.0829(17) Uiso 0.483(5) 1 d PD D 1
Cl12 Cl 0.0441(3) 0.2007(2) 0.13502(13) 0.0959(19) Uiso 0.483(5) 1 d PD D 1
C8A C 0.926(3) 0.8128(16) 0.7429(5) 0.17(2) Uiso 0.265(7) 1 d PD E 1
H8A H 0.9033 0.8464 0.7326 0.198 Uiso 0.265(7) 1 calc PR E 1
H8B H 0.9787 0.8139 0.7358 0.198 Uiso 0.265(7) 1 calc PR E 1
Cl15 Cl 0.8833(6) 0.7541(5) 0.7272(2) 0.079(3) Uiso 0.265(7) 1 d PD E 1
Cl16 Cl 0.9267(5) 0.8238(4) 0.7859(3) 0.080(3) Uiso 0.265(7) 1 d PD E 1
C7A C 0.0403(19) 0.1870(14) 0.1717(9) 0.153(12) Uiso 0.418(7) 1 d P F 2
H7A H 0.0262 0.1857 0.1956 0.183 Uiso 0.418(7) 1 calc PR F 2
H7B H 0.0883 0.2110 0.1707 0.183 Uiso 0.418(7) 1 calc PR F 2
Cl13 Cl 0.0557(8) 0.1186(6) 0.1588(4) 0.244(7) Uiso 0.418(7) 1 d P F 2
Cl14 Cl -0.0220(5) 0.2203(4) 0.1518(2) 0.123(3) Uiso 0.418(7) 1 d P F 2
C9A C 0.9340(8) 0.7676(7) 0.7273(4) 0.045(4) Uiso 0.368(8) 1 d PD G 2
H9A H 0.9467 0.7964 0.7099 0.054 Uiso 0.368(8) 1 calc PR G 2
H9B H 0.9766 0.7427 0.7297 0.054 Uiso 0.368(8) 1 calc PR G 2
Cl17 Cl 0.8595(4) 0.7264(3) 0.7145(2) 0.087(3) Uiso 0.368(8) 1 d PD G 2
Cl18 Cl 0.9234(4) 0.8057(3) 0.7663(2) 0.091(3) Uiso 0.368(8) 1 d PD G 2
C10A C 0.9229(8) 0.7409(6) 0.7122(4) 0.038(4) Uiso 0.367(6) 1 d PD H 3
H10A H 0.9501 0.7655 0.6957 0.046 Uiso 0.367(6) 1 calc PR H 3
H10B H 0.9594 0.7156 0.7223 0.046 Uiso 0.367(6) 1 calc PR H 3
Cl19 Cl 0.8597(4) 0.6990(3) 0.69165(19) 0.096(3) Uiso 0.367(6) 1 d PD H 3
Cl20 Cl 0.8938(4) 0.7872(3) 0.74429(18) 0.081(2) Uiso 0.367(6) 1 d PD H 3
Zn1 Zn 0.30121(3) 0.51466(2) 0.830751(13) 0.02203(12) Uani 1 1 d . . .
Zn2 Zn 0.42949(3) 0.41842(2) 0.838961(12) 0.01931(11) Uani 1 1 d . . .
Zn3 Zn 0.45189(3) 0.53918(2) 0.782467(12) 0.01941(11) Uani 1 1 d . . .
Zn4 Zn 0.45582(3) 0.56471(2) 0.873360(12) 0.01893(11) Uani 1 1 d . . .
Zn5 Zn 0.59447(3) 0.58945(2) 0.827342(12) 0.01884(11) Uani 1 1 d . . .
Zn6 Zn 0.57258(3) 0.46770(2) 0.882496(12) 0.01792(11) Uani 1 1 d . . .
Zn7 Zn 0.56940(3) 0.44563(2) 0.792438(12) 0.01873(11) Uani 1 1 d . . .
Zn8 Zn 0.72383(3) 0.49523(2) 0.835184(13) 0.02088(11) Uani 1 1 d . . .
O1 O 0.19888(19) 0.53176(16) 0.82928(8) 0.0339(8) Uani 1 1 d . . .
O2 O 0.32804(18) 0.43413(14) 0.83155(8) 0.0265(7) Uani 1 1 d D . .
H2' H 0.298(2) 0.4070(16) 0.8242(13) 0.040 Uiso 1 1 d D . .
O3 O 0.35091(19) 0.54776(15) 0.79171(8) 0.0274(7) Uani 1 1 d D . .
H3' H 0.325(3) 0.560(2) 0.7759(9) 0.041 Uiso 1 1 d D . .
O4 O 0.3508(2) 0.55086(15) 0.87025(8) 0.0303(8) Uani 1 1 d D . .
H4' H 0.327(3) 0.562(2) 0.8870(9) 0.045 Uiso 1 1 d D . .
O5 O 0.46960(17) 0.50672(12) 0.83195(7) 0.0189(6) Uani 1 1 d . . .
O6 O 0.55425(16) 0.50197(12) 0.83365(7) 0.0179(6) Uani 1 1 d . . .
O7 O 0.47637(18) 0.42001(13) 0.88401(7) 0.0232(7) Uani 1 1 d . . .
O8 O 0.51049(18) 0.38222(13) 0.81507(7) 0.0241(7) Uani 1 1 d . . .
O9 O 0.48802(18) 0.46724(13) 0.76246(7) 0.0231(7) Uani 1 1 d . . .
O10 O 0.54744(18) 0.58767(13) 0.78212(7) 0.0234(7) Uani 1 1 d . . .
O11 O 0.51455(18) 0.62786(13) 0.85085(7) 0.0236(7) Uani 1 1 d . . .
O12 O 0.53693(18) 0.53969(13) 0.90219(7) 0.0238(7) Uani 1 1 d . . .
O13 O 0.69496(18) 0.57510(14) 0.83611(8) 0.0265(7) Uani 1 1 d D . .
H13' H 0.724(2) 0.5976(19) 0.8480(11) 0.040 Uiso 1 1 d D . .
O14 O 0.67232(18) 0.45768(14) 0.87280(8) 0.0249(7) Uani 1 1 d D . .
H14' H 0.702(2) 0.439(2) 0.8840(11) 0.037 Uiso 1 1 d D . .
O15 O 0.67370(18) 0.46265(14) 0.79428(7) 0.0246(7) Uani 1 1 d D . .
H15' H 0.694(3) 0.458(2) 0.7756(6) 0.037 Uiso 1 1 d D . .
O16 O 0.82696(19) 0.48080(15) 0.83639(8) 0.0311(8) Uani 1 1 d . . .
C1 C 0.1722(3) 0.5699(2) 0.85136(12) 0.0322(12) Uani 1 1 d . . .
C2 C 0.1957(3) 0.6290(3) 0.85184(14) 0.0384(13) Uani 1 1 d . . .
H2 H 0.2346 0.6424 0.8374 0.046 Uiso 1 1 calc R . .
C3 C 0.1641(3) 0.6685(3) 0.87264(15) 0.0455(15) Uani 1 1 d . . .
H3 H 0.1812 0.7086 0.8725 0.055 Uiso 1 1 calc R . .
C4 C 0.1074(3) 0.6496(3) 0.89367(15) 0.0432(14) Uani 1 1 d . . .
H4 H 0.0846 0.6769 0.9077 0.052 Uiso 1 1 calc R . .
C5 C 0.0840(3) 0.5913(2) 0.89425(13) 0.0368(13) Uani 1 1 d . . .
H5 H 0.0446 0.5786 0.9086 0.044 Uiso 1 1 calc R . .
C6 C 0.1176(3) 0.5503(2) 0.87393(12) 0.0294(11) Uani 1 1 d . . .
C7 C 0.0952(3) 0.4865(2) 0.87579(12) 0.0300(11) Uani 1 1 d . . .
C8 C 0.0219(3) 0.4645(2) 0.86949(13) 0.0367(13) Uani 1 1 d . . .
H8 H -0.0156 0.4904 0.8644 0.044 Uiso 1 1 calc R . .
C9 C 0.0030(4) 0.4052(3) 0.87058(16) 0.0524(16) Uani 1 1 d . . .
H9 H -0.0474 0.3907 0.8663 0.063 Uiso 1 1 calc R . .
C10 C 0.0566(4) 0.3668(3) 0.87782(16) 0.0542(17) Uani 1 1 d . . .
H10 H 0.0434 0.3261 0.8782 0.065 Uiso 1 1 calc R . .
C11 C 0.1302(4) 0.3883(3) 0.88462(16) 0.0515(16) Uani 1 1 d . . .
H11 H 0.1673 0.3623 0.8898 0.062 Uiso 1 1 calc R . .
C12 C 0.1491(3) 0.4479(3) 0.88379(14) 0.0388(13) Uani 1 1 d . . .
H12 H 0.1992 0.4624 0.8887 0.047 Uiso 1 1 calc R . .
C13 C 0.4396(3) 0.41939(18) 0.91389(11) 0.0214(9) Uani 1 1 d . . .
C14 C 0.3622(3) 0.4228(2) 0.91426(12) 0.0262(10) Uani 1 1 d . . .
H14 H 0.3341 0.4236 0.8938 0.031 Uiso 1 1 calc R . .
C15 C 0.3264(3) 0.4250(2) 0.94504(12) 0.0311(11) Uani 1 1 d . . .
H15 H 0.2737 0.4279 0.9454 0.037 Uiso 1 1 calc R . .
C16 C 0.3667(3) 0.4231(2) 0.97508(12) 0.0300(11) Uani 1 1 d . . .
H16 H 0.3417 0.4242 0.9959 0.036 Uiso 1 1 calc R . .
C17 C 0.4437(3) 0.41975(19) 0.97450(11) 0.0260(11) Uani 1 1 d . . .
H17 H 0.4715 0.4192 0.9951 0.031 Uiso 1 1 calc R . .
C18 C 0.4810(3) 0.41720(19) 0.94404(11) 0.0211(9) Uani 1 1 d . . .
C19 C 0.5633(3) 0.41174(19) 0.94412(11) 0.0241(10) Uani 1 1 d . . .
C20 C 0.6106(3) 0.4521(2) 0.96212(12) 0.0325(12) Uani 1 1 d . . .
H20 H 0.5906 0.4843 0.9733 0.039 Uiso 1 1 calc R . .
C21 C 0.6888(3) 0.4453(2) 0.96394(13) 0.0377(13) Uani 1 1 d . . .
H21 H 0.7212 0.4736 0.9758 0.045 Uiso 1 1 calc R . .
C22 C 0.7176(3) 0.3985(2) 0.94888(13) 0.0370(13) Uani 1 1 d . . .
H22 H 0.7696 0.3935 0.9511 0.044 Uiso 1 1 calc R . .
C23 C 0.6717(3) 0.3581(2) 0.93032(13) 0.0349(12) Uani 1 1 d . . .
H23 H 0.6922 0.3258 0.9195 0.042 Uiso 1 1 calc R . .
C24 C 0.5944(3) 0.3653(2) 0.92768(11) 0.0264(10) Uani 1 1 d . . .
H24 H 0.5629 0.3382 0.9145 0.032 Uiso 1 1 calc R . .
C25 C 0.5424(3) 0.33649(19) 0.82967(11) 0.0236(10) Uani 1 1 d . . .
C26 C 0.6203(3) 0.3342(2) 0.83010(11) 0.0261(10) Uani 1 1 d . . .
H26 H 0.6506 0.3633 0.8191 0.031 Uiso 1 1 calc R . .
C27 C 0.6533(3) 0.2900(2) 0.84637(13) 0.0326(12) Uani 1 1 d . . .
H27 H 0.7062 0.2890 0.8464 0.039 Uiso 1 1 calc R . .
C28 C 0.6104(3) 0.2468(2) 0.86271(12) 0.0290(11) Uani 1 1 d . . .
H28 H 0.6335 0.2166 0.8740 0.035 Uiso 1 1 calc R . .
C29 C 0.5338(3) 0.24887(19) 0.86209(11) 0.0262(11) Uani 1 1 d . . .
H29 H 0.5042 0.2196 0.8732 0.031 Uiso 1 1 calc R . .
C30 C 0.4977(3) 0.29313(18) 0.84549(11) 0.0237(10) Uani 1 1 d . . .
C31 C 0.4145(3) 0.29230(19) 0.84479(12) 0.0291(11) Uani 1 1 d . . .
C32 C 0.3751(3) 0.2821(2) 0.87452(13) 0.0340(12) Uani 1 1 d . . .
H32 H 0.4018 0.2781 0.8951 0.041 Uiso 1 1 calc R . .
C33 C 0.2972(3) 0.2779(2) 0.87406(14) 0.0423(14) Uani 1 1 d . . .
H33 H 0.2712 0.2709 0.8943 0.051 Uiso 1 1 calc R . .
C34 C 0.2574(3) 0.2838(2) 0.84467(16) 0.0422(14) Uani 1 1 d . . .
H34 H 0.2042 0.2803 0.8445 0.051 Uiso 1 1 calc R . .
C35 C 0.2954(3) 0.2949(2) 0.81508(14) 0.0343(12) Uani 1 1 d . . .
H35 H 0.2681 0.2992 0.7947 0.041 Uiso 1 1 calc R . .
C36 C 0.3735(3) 0.2996(2) 0.81523(13) 0.0297(11) Uani 1 1 d . . .
H36 H 0.3990 0.3078 0.7950 0.036 Uiso 1 1 calc R . .
C37 C 0.4456(3) 0.42134(19) 0.74730(11) 0.0244(10) Uani 1 1 d . . .
C38 C 0.3680(3) 0.4188(2) 0.74778(12) 0.0280(11) Uani 1 1 d . . .
H38 H 0.3433 0.4505 0.7571 0.034 Uiso 1 1 calc R . .
C39 C 0.3258(3) 0.3691(2) 0.73445(12) 0.0314(11) Uani 1 1 d . . .
H39 H 0.2726 0.3672 0.7346 0.038 Uiso 1 1 calc R . .
C40 C 0.3625(3) 0.3230(2) 0.72107(11) 0.0290(11) Uani 1 1 d . . .
H40 H 0.3343 0.2891 0.7126 0.035 Uiso 1 1 calc R . .
C41 C 0.4399(3) 0.32610(19) 0.71997(11) 0.0261(11) Uani 1 1 d . . .
H41 H 0.4642 0.2944 0.7105 0.031 Uiso 1 1 calc R . .
C42 C 0.4831(3) 0.37568(19) 0.73266(11) 0.0246(10) Uani 1 1 d . . .
C43 C 0.5663(3) 0.3799(2) 0.73039(11) 0.0258(10) Uani 1 1 d . . .
C44 C 0.6077(3) 0.3357(2) 0.74230(12) 0.0300(11) Uani 1 1 d . . .
H44 H 0.5828 0.3026 0.7521 0.036 Uiso 1 1 calc R . .
C45 C 0.6858(3) 0.3392(2) 0.73999(13) 0.0389(13) Uani 1 1 d . . .
H45 H 0.7138 0.3090 0.7485 0.047 Uiso 1 1 calc R . .
C46 C 0.7222(3) 0.3875(2) 0.72512(13) 0.0378(13) Uani 1 1 d . . .
H46 H 0.7752 0.3901 0.7233 0.045 Uiso 1 1 calc R . .
C47 C 0.6809(3) 0.4315(2) 0.71303(12) 0.0332(12) Uani 1 1 d . . .
H47 H 0.7057 0.4642 0.7027 0.040 Uiso 1 1 calc R . .
C48 C 0.6045(3) 0.4284(2) 0.71583(11) 0.0298(11) Uani 1 1 d . . .
H48 H 0.5770 0.4594 0.7079 0.036 Uiso 1 1 calc R . .
C49 C 0.5868(3) 0.59161(19) 0.75275(11) 0.0218(10) Uani 1 1 d . . .
C50 C 0.6646(3) 0.5946(2) 0.75385(12) 0.0269(11) Uani 1 1 d . . .
H50 H 0.6904 0.5952 0.7750 0.032 Uiso 1 1 calc R . .
C51 C 0.7053(3) 0.5967(2) 0.72443(12) 0.0315(11) Uani 1 1 d . . .
H51 H 0.7585 0.5995 0.7254 0.038 Uiso 1 1 calc R . .
C52 C 0.6676(3) 0.5945(2) 0.69356(12) 0.0288(11) Uani 1 1 d . . .
H52 H 0.6947 0.5950 0.6733 0.035 Uiso 1 1 calc R . .
C53 C 0.5898(3) 0.59164(19) 0.69256(11) 0.0261(11) Uani 1 1 d . . .
H53 H 0.5643 0.5905 0.6714 0.031 Uiso 1 1 calc R . .
C54 C 0.5483(3) 0.59032(19) 0.72168(11) 0.0215(9) Uani 1 1 d . . .
C55 C 0.4655(3) 0.5904(2) 0.71940(11) 0.0249(10) Uani 1 1 d . . .
C56 C 0.4269(3) 0.6338(2) 0.73520(12) 0.0280(11) Uani 1 1 d . . .
H56 H 0.4536 0.6627 0.7491 0.034 Uiso 1 1 calc R . .
C57 C 0.3499(3) 0.6350(2) 0.73074(13) 0.0351(12) Uani 1 1 d . . .
H57 H 0.3247 0.6654 0.7411 0.042 Uiso 1 1 calc R . .
C58 C 0.3098(3) 0.5927(3) 0.71154(13) 0.0388(13) Uani 1 1 d . . .
H58 H 0.2570 0.5937 0.7088 0.047 Uiso 1 1 calc R . .
C59 C 0.3467(3) 0.5485(2) 0.69624(13) 0.0380(13) Uani 1 1 d . . .
H59 H 0.3194 0.5189 0.6831 0.046 Uiso 1 1 calc R . .
C60 C 0.4235(3) 0.5478(2) 0.70022(12) 0.0316(12) Uani 1 1 d . . .
H60 H 0.4483 0.5175 0.6896 0.038 Uiso 1 1 calc R . .
C61 C 0.4865(3) 0.67438(19) 0.83494(11) 0.0235(10) Uani 1 1 d . . .
C62 C 0.4094(3) 0.6773(2) 0.83099(11) 0.0266(11) Uani 1 1 d . . .
H62 H 0.3760 0.6487 0.8407 0.032 Uiso 1 1 calc R . .
C63 C 0.3813(3) 0.7222(2) 0.81267(12) 0.0331(12) Uani 1 1 d . . .
H63 H 0.3287 0.7235 0.8094 0.040 Uiso 1 1 calc R . .
C64 C 0.4292(3) 0.7648(2) 0.79925(12) 0.0312(12) Uani 1 1 d . . .
H64 H 0.4096 0.7953 0.7868 0.037 Uiso 1 1 calc R . .
C65 C 0.5053(3) 0.7633(2) 0.80393(11) 0.0281(11) Uani 1 1 d . . .
H65 H 0.5380 0.7932 0.7950 0.034 Uiso 1 1 calc R . .
C66 C 0.5357(3) 0.7179(2) 0.82189(11) 0.0256(10) Uani 1 1 d . . .
C67 C 0.6184(3) 0.71757(19) 0.82632(13) 0.0293(11) Uani 1 1 d . . .
C68 C 0.6641(3) 0.7279(2) 0.79945(14) 0.0380(13) Uani 1 1 d . . .
H68 H 0.6425 0.7342 0.7780 0.046 Uiso 1 1 calc R . .
C69 C 0.7415(4) 0.7292(3) 0.80332(17) 0.0510(17) Uani 1 1 d . . .
H69 H 0.7723 0.7346 0.7843 0.061 Uiso 1 1 calc R . .
C70 C 0.7735(3) 0.7227(2) 0.83433(17) 0.0463(15) Uani 1 1 d . . .
H70 H 0.8266 0.7256 0.8368 0.056 Uiso 1 1 calc R . .
C71 C 0.7301(3) 0.7120(2) 0.86198(15) 0.0385(13) Uani 1 1 d . . .
H71 H 0.7528 0.7063 0.8833 0.046 Uiso 1 1 calc R . .
C72 C 0.6524(3) 0.70956(19) 0.85815(13) 0.0304(11) Uani 1 1 d . . .
H72 H 0.6220 0.7025 0.8771 0.036 Uiso 1 1 calc R . .
C73 C 0.5803(3) 0.58171(19) 0.91988(11) 0.0227(10) Uani 1 1 d . . .
C74 C 0.6583(3) 0.5803(2) 0.92151(11) 0.0245(10) Uani 1 1 d . . .
H74 H 0.6817 0.5490 0.9110 0.029 Uiso 1 1 calc R . .
C75 C 0.7018(3) 0.6248(2) 0.93861(12) 0.0335(12) Uani 1 1 d . . .
H75 H 0.7548 0.6239 0.9393 0.040 Uiso 1 1 calc R . .
C76 C 0.6690(3) 0.6698(2) 0.95436(12) 0.0308(12) Uani 1 1 d . . .
H76 H 0.6989 0.6995 0.9664 0.037 Uiso 1 1 calc R . .
C77 C 0.5923(3) 0.67167(19) 0.95259(12) 0.0283(11) Uani 1 1 d . . .
H77 H 0.5702 0.7036 0.9630 0.034 Uiso 1 1 calc R . .
C78 C 0.5457(3) 0.62803(19) 0.93589(11) 0.0230(10) Uani 1 1 d . . .
C79 C 0.4625(3) 0.6296(2) 0.93523(11) 0.0252(10) Uani 1 1 d . . .
C80 C 0.4298(3) 0.6789(2) 0.92305(12) 0.0324(12) Uani 1 1 d . . .
H80 H 0.4602 0.7103 0.9143 0.039 Uiso 1 1 calc R . .
C81 C 0.3517(3) 0.6813(2) 0.92396(13) 0.0382(13) Uani 1 1 d . . .
H81 H 0.3293 0.7143 0.9154 0.046 Uiso 1 1 calc R . .
C82 C 0.3075(3) 0.6368(2) 0.93703(13) 0.0370(13) Uani 1 1 d . . .
H82 H 0.2549 0.6396 0.9380 0.044 Uiso 1 1 calc R . .
C83 C 0.3387(3) 0.5876(2) 0.94889(12) 0.0322(12) Uani 1 1 d . . .
H83 H 0.3078 0.5567 0.9578 0.039 Uiso 1 1 calc R . .
C84 C 0.4162(3) 0.5840(2) 0.94755(11) 0.0269(11) Uani 1 1 d . . .
H84 H 0.4377 0.5498 0.9551 0.032 Uiso 1 1 calc R . .
C85 C 0.8538(3) 0.4421(2) 0.81500(13) 0.0300(11) Uani 1 1 d . . .
C86 C 0.8313(3) 0.3833(2) 0.81546(15) 0.0405(13) Uani 1 1 d . . .
H86 H 0.7931 0.3702 0.8303 0.049 Uiso 1 1 calc R . .
C87 C 0.8631(3) 0.3431(3) 0.79474(16) 0.0485(16) Uani 1 1 d . . .
H87 H 0.8464 0.3030 0.7955 0.058 Uiso 1 1 calc R . .
C88 C 0.9185(3) 0.3610(3) 0.77308(16) 0.0473(15) Uani 1 1 d . . .
H88 H 0.9414 0.3333 0.7593 0.057 Uiso 1 1 calc R . .
C89 C 0.9404(3) 0.4196(3) 0.77163(14) 0.0407(14) Uani 1 1 d . . .
H89 H 0.9786 0.4318 0.7566 0.049 Uiso 1 1 calc R . .
C90 C 0.9082(3) 0.4618(2) 0.79160(12) 0.0306(11) Uani 1 1 d . . .
C91 C 0.9305(3) 0.5248(2) 0.78969(12) 0.0353(12) Uani 1 1 d . . .
C92 C 1.0047(3) 0.5458(3) 0.79498(14) 0.0435(14) Uani 1 1 d . . .
H92 H 1.0418 0.5194 0.7997 0.052 Uiso 1 1 calc R . .
C93 C 1.0251(4) 0.6053(3) 0.79337(16) 0.0542(18) Uani 1 1 d . . .
H93 H 1.0758 0.6191 0.7975 0.065 Uiso 1 1 calc R . .
C94 C 0.9735(4) 0.6436(3) 0.78603(17) 0.0577(18) Uani 1 1 d . . .
H94 H 0.9884 0.6838 0.7842 0.069 Uiso 1 1 calc R . .
C95 C 0.8982(4) 0.6239(3) 0.78114(17) 0.0584(18) Uani 1 1 d . . .
H95 H 0.8617 0.6508 0.7765 0.070 Uiso 1 1 calc R . .
C96 C 0.8773(4) 0.5651(3) 0.78315(16) 0.0501(16) Uani 1 1 d . . .
H96 H 0.8261 0.5518 0.7800 0.060 Uiso 1 1 calc R . .
O17 O 0.1719(2) 0.51622(17) 0.76514(9) 0.0455(10) Uani 1 1 d . . .
H17' H 0.1778 0.5219 0.7860 0.068 Uiso 1 1 calc R . .
C97 C 0.1500(2) 0.45950(12) 0.75868(9) 0.0365(13) Uani 1 1 d G I .
C98 C 0.1463(2) 0.41915(17) 0.78421(7) 0.0415(14) Uani 1 1 d G . .
H98 H 0.1576 0.4315 0.8068 0.050 Uiso 1 1 calc R . .
C99 C 0.1260(2) 0.36074(15) 0.77669(9) 0.0465(15) Uani 1 1 d G . .
H99 H 0.1234 0.3332 0.7941 0.056 Uiso 1 1 calc R . .
C100 C 0.1094(2) 0.34268(12) 0.74365(10) 0.0500(16) Uani 1 1 d G . .
H100 H 0.0956 0.3028 0.7385 0.060 Uiso 1 1 calc R . .
C101 C 0.1131(2) 0.38303(16) 0.71811(7) 0.0443(14) Uani 1 1 d G I .
H101 H 0.1018 0.3707 0.6955 0.053 Uiso 1 1 calc R . .
C102 C 0.1334(2) 0.44144(14) 0.72563(7) 0.0397(13) Uani 1 1 d G . .
C103 C 0.1364(12) 0.4840(6) 0.6969(4) 0.042(3) Uani 0.36(3) 1 d PG I 1
C104 C 0.1636(13) 0.4640(6) 0.6666(4) 0.042(3) Uani 0.36(3) 1 d PG I 1
H104 H 0.1793 0.4255 0.6647 0.050 Uiso 0.36(3) 1 calc PR I 1
C105 C 0.1677(11) 0.5004(8) 0.6391(3) 0.042(3) Uani 0.36(3) 1 d PG I 1
H105 H 0.1862 0.4867 0.6184 0.050 Uiso 0.36(3) 1 calc PR I 1
C106 C 0.1447(13) 0.5567(6) 0.6420(3) 0.042(3) Uani 0.36(3) 1 d PG I 1
H106 H 0.1475 0.5816 0.6232 0.050 Uiso 0.36(3) 1 calc PR I 1
C107 C 0.1176(15) 0.5767(5) 0.6723(3) 0.042(3) Uani 0.36(3) 1 d PG I 1
H107 H 0.1019 0.6152 0.6743 0.050 Uiso 0.36(3) 1 calc PR I 1
C108 C 0.1134(13) 0.5403(7) 0.6998(3) 0.042(3) Uani 0.36(3) 1 d PG I 1
H108 H 0.0949 0.5540 0.7205 0.050 Uiso 0.36(3) 1 calc PR I 1
C11A C -0.0715(12) 0.5478(7) 0.7000(6) 0.130(9) Uiso 0.462(7) 1 d PD J 1
H11A H -0.0203 0.5359 0.6961 0.156 Uiso 0.462(7) 1 calc PR J 1
H11B H -0.0752 0.5548 0.7245 0.156 Uiso 0.462(7) 1 calc PR J 1
Cl21 Cl -0.1265(3) 0.4935(3) 0.69075(14) 0.091(2) Uiso 0.462(7) 1 d PD J 1
Cl22 Cl -0.0772(10) 0.6157(6) 0.6811(4) 0.282(8) Uiso 0.462(7) 1 d PD J 1
C109 C 0.1299(10) 0.4841(6) 0.6984(4) 0.0543(19) Uani 0.64(3) 1 d P I 2
C110 C 0.1639(10) 0.4762(6) 0.6677(4) 0.0543(19) Uani 0.64(3) 1 d P I 2
H110 H 0.1931 0.4438 0.6643 0.065 Uiso 0.64(3) 1 calc PR I 2
C111 C 0.1556(8) 0.5160(7) 0.6413(3) 0.0543(19) Uani 0.64(3) 1 d P I 2
H111 H 0.1786 0.5091 0.6204 0.065 Uiso 0.64(3) 1 calc PR I 2
C112 C 0.1170(9) 0.5619(5) 0.6451(3) 0.0543(19) Uani 0.64(3) 1 d P I 2
H112 H 0.1140 0.5885 0.6272 0.065 Uiso 0.64(3) 1 calc PR I 2
C113 C 0.0796(11) 0.5725(5) 0.6754(3) 0.0543(19) Uani 0.64(3) 1 d P I 2
H113 H 0.0501 0.6050 0.6778 0.065 Uiso 0.64(3) 1 calc PR I 2
C114 C 0.0870(9) 0.5337(6) 0.7018(3) 0.0543(19) Uani 0.64(3) 1 d P I 2
H114 H 0.0629 0.5407 0.7224 0.065 Uiso 0.64(3) 1 calc PR I 2
C12A C -0.1362(10) 0.5202(6) 0.6890(5) 0.031(5) Uiso 0.277(7) 1 d PD K 2
H12A H -0.1862 0.5096 0.6787 0.037 Uiso 0.277(7) 1 calc PR K 2
H12B H -0.1426 0.5189 0.7136 0.037 Uiso 0.277(7) 1 calc PR K 2
Cl23 Cl -0.1177(8) 0.5853(6) 0.6810(3) 0.138(5) Uiso 0.277(7) 1 d PD K 2
Cl24 Cl -0.0820(6) 0.4633(4) 0.6789(2) 0.101(4) Uiso 0.277(7) 1 d PD K 2
O18 O 0.8521(2) 0.48958(17) 0.90160(9) 0.0410(9) Uani 1 1 d . . .
H18' H 0.8476 0.4872 0.8805 0.062 Uiso 1 1 calc R . .
C115 C 0.8744(3) 0.5448(3) 0.91108(13) 0.0349(12) Uani 1 1 d . . .
C116 C 0.8789(3) 0.5900(3) 0.88847(16) 0.0437(14) Uani 1 1 d . . .
H116 H 0.8663 0.5822 0.8654 0.052 Uiso 1 1 calc R . .
C117 C 0.9015(3) 0.6460(3) 0.89923(19) 0.0559(18) Uani 1 1 d . . .
H117 H 0.9046 0.6768 0.8836 0.067 Uiso 1 1 calc R . .
C118 C 0.9195(4) 0.6573(3) 0.9327(2) 0.063(2) Uani 1 1 d . . .
H118 H 0.9343 0.6960 0.9402 0.075 Uiso 1 1 calc R . .
C119 C 0.9162(3) 0.6131(3) 0.95513(17) 0.0527(17) Uani 1 1 d . . .
H119 H 0.9293 0.6217 0.9780 0.063 Uiso 1 1 calc R . .
C120 C 0.8944(3) 0.5563(3) 0.94546(15) 0.0434(14) Uani 1 1 d . . .
C121 C 0.8942(3) 0.5086(3) 0.96990(14) 0.0478(16) Uani 1 1 d . . .
C122 C 0.8637(3) 0.5173(4) 1.00199(16) 0.066(2) Uani 1 1 d . . .
H122 H 0.8429 0.5529 1.0079 0.079 Uiso 1 1 calc R . .
C123 C 0.8651(4) 0.4717(5) 1.02496(17) 0.082(3) Uani 1 1 d . . .
H123 H 0.8446 0.4768 1.0466 0.099 Uiso 1 1 calc R . .
C124 C 0.8943(5) 0.4217(5) 1.0172(2) 0.089(3) Uani 1 1 d . . .
H124 H 0.8941 0.3919 1.0333 0.107 Uiso 1 1 calc R . .
C125 C 0.9254(4) 0.4121(4) 0.9856(2) 0.084(3) Uani 1 1 d . . .
H125 H 0.9460 0.3762 0.9802 0.101 Uiso 1 1 calc R . .
C126 C 0.9254(4) 0.4564(3) 0.96263(16) 0.0580(19) Uani 1 1 d . . .
H126 H 0.9472 0.4509 0.9413 0.070 Uiso 1 1 calc R . .
Zn9 Zn 0.31988(3) -0.00443(2) 0.665789(12) 0.02012(11) Uani 1 1 d . . .
Zn10 Zn 0.46573(3) 0.03213(2) 0.618147(12) 0.01747(11) Uani 1 1 d . . .
Zn11 Zn 0.46918(3) 0.05883(2) 0.706677(12) 0.01741(11) Uani 1 1 d . . .
Zn12 Zn 0.46468(3) -0.08817(2) 0.673244(12) 0.01707(11) Uani 1 1 d . . .
Zn13 Zn 0.60077(3) -0.02425(2) 0.715405(12) 0.01710(11) Uani 1 1 d . . .
Zn14 Zn 0.60058(3) -0.05269(2) 0.625682(12) 0.01745(11) Uani 1 1 d . . .
Zn15 Zn 0.60258(3) 0.09597(2) 0.657824(12) 0.01876(11) Uani 1 1 d . . .
Zn16 Zn 0.74806(3) 0.01404(2) 0.668039(13) 0.02126(11) Uani 1 1 d . . .
O19 O 0.21344(19) -0.01236(16) 0.66356(9) 0.0354(9) Uani 1 1 d . . .
O20 O 0.36483(19) 0.03830(14) 0.62887(8) 0.0261(7) Uani 1 1 d D . .
H20' H 0.347(3) 0.0614(18) 0.6153(10) 0.039 Uiso 1 1 d D . .
O21 O 0.36542(19) 0.03600(14) 0.70520(8) 0.0280(7) Uani 1 1 d D . .
H21' H 0.347(3) 0.040(2) 0.7243(6) 0.042 Uiso 1 1 d D . .
O22 O 0.36342(19) -0.07990(13) 0.66342(8) 0.0245(7) Uani 1 1 d D . .
H22' H 0.341(3) -0.1123(11) 0.6584(13) 0.037 Uiso 1 1 d D . .
O23 O 0.49174(16) 0.00257(12) 0.66624(7) 0.0179(6) Uani 1 1 d . . .
O24 O 0.57694(16) 0.00580(12) 0.66640(7) 0.0170(6) Uani 1 1 d . . .
O25 O 0.51240(17) -0.03546(12) 0.59795(7) 0.0206(7) Uani 1 1 d . . .
O26 O 0.55193(19) 0.08938(13) 0.61338(7) 0.0237(7) Uani 1 1 d . . .
O27 O 0.51935(18) 0.12564(13) 0.68326(7) 0.0242(7) Uani 1 1 d . . .
O28 O 0.55500(17) 0.04340(12) 0.73613(7) 0.0207(7) Uani 1 1 d . . .
O29 O 0.51263(18) -0.08043(13) 0.71845(7) 0.0221(7) Uani 1 1 d . . .
O30 O 0.55083(18) -0.11802(12) 0.65027(7) 0.0216(7) Uani 1 1 d . . .
O31 O 0.70346(18) -0.02498(15) 0.70723(8) 0.0256(7) Uani 1 1 d D . .
H31' H 0.736(2) -0.034(2) 0.7213(10) 0.038 Uiso 1 1 d D . .
O32 O 0.70356(18) -0.03072(14) 0.62961(8) 0.0259(7) Uani 1 1 d D . .
H32' H 0.7430(16) -0.040(2) 0.6204(12) 0.039 Uiso 1 1 d D . .
O33 O 0.70527(18) 0.08982(14) 0.66553(9) 0.0275(7) Uani 1 1 d D . .
H33' H 0.735(2) 0.1197(14) 0.6641(14) 0.041 Uiso 1 1 d D . .
O34 O 0.85439(18) 0.01935(15) 0.67194(8) 0.0295(8) Uani 1 1 d . . .
C127 C 0.1784(3) -0.0018(2) 0.63429(13) 0.0330(12) Uani 1 1 d . . .
C128 C 0.1878(3) -0.0371(3) 0.60592(14) 0.0435(14) Uani 1 1 d . . .
H128 H 0.2205 -0.0678 0.6072 0.052 Uiso 1 1 calc R . .
C129 C 0.1501(4) -0.0279(3) 0.57578(16) 0.0516(16) Uani 1 1 d . . .
H129 H 0.1576 -0.0515 0.5564 0.062 Uiso 1 1 calc R . .
C130 C 0.1015(4) 0.0160(3) 0.57453(17) 0.0589(19) Uani 1 1 d . . .
H130 H 0.0743 0.0218 0.5543 0.071 Uiso 1 1 calc R . .
C131 C 0.0921(3) 0.0510(3) 0.60156(17) 0.0499(17) Uani 1 1 d . . .
H131 H 0.0585 0.0810 0.5999 0.060 Uiso 1 1 calc R . .
C132 C 0.1311(3) 0.0439(2) 0.63253(14) 0.0390(13) Uani 1 1 d . . .
C133 C 0.1230(3) 0.0820(3) 0.66174(17) 0.0461(15) Uani 1 1 d . . .
C134 C 0.0505(5) 0.0892(3) 0.6741(2) 0.072(2) Uani 1 1 d . . .
H134 H 0.0073 0.0701 0.6634 0.087 Uiso 1 1 calc R . .
C135 C 0.0445(7) 0.1254(4) 0.7024(3) 0.121(5) Uani 1 1 d . . .
H135 H -0.0036 0.1302 0.7113 0.145 Uiso 1 1 calc R . .
C136 C 0.1091(6) 0.1556(4) 0.7185(2) 0.098(3) Uani 1 1 d . . .
H136 H 0.1045 0.1797 0.7380 0.118 Uiso 1 1 calc R . .
C137 C 0.1763(5) 0.1484(3) 0.70512(18) 0.070(2) Uani 1 1 d . . .
H137 H 0.2198 0.1690 0.7147 0.084 Uiso 1 1 calc R . .
C138 C 0.1831(4) 0.1113(3) 0.67753(17) 0.0570(18) Uani 1 1 d . . .
H138 H 0.2317 0.1062 0.6693 0.068 Uiso 1 1 calc R . .
C139 C 0.4708(3) -0.08075(19) 0.58165(11) 0.0232(10) Uani 1 1 d . . .
C140 C 0.3937(3) -0.08064(19) 0.57986(11) 0.0235(10) Uani 1 1 d . . .
H140 H 0.3694 -0.0486 0.5889 0.028 Uiso 1 1 calc R . .
C141 C 0.3515(3) -0.1280(2) 0.56467(11) 0.0274(11) Uani 1 1 d . . .
H141 H 0.2985 -0.1280 0.5633 0.033 Uiso 1 1 calc R . .
C142 C 0.3867(3) -0.1746(2) 0.55165(11) 0.0268(11) Uani 1 1 d . . .
H142 H 0.3579 -0.2069 0.5415 0.032 Uiso 1 1 calc R . .
C143 C 0.4640(3) -0.17423(19) 0.55338(11) 0.0252(10) Uani 1 1 d . . .
H143 H 0.4877 -0.2067 0.5445 0.030 Uiso 1 1 calc R . .
C144 C 0.5081(3) -0.12725(18) 0.56792(11) 0.0221(10) Uani 1 1 d . . .
C145 C 0.5908(3) -0.12740(19) 0.56839(11) 0.0226(10) Uani 1 1 d . . .
C146 C 0.6262(3) -0.1751(2) 0.57987(12) 0.0289(11) Uani 1 1 d . . .
H146 H 0.5970 -0.2073 0.5886 0.035 Uiso 1 1 calc R . .
C147 C 0.7031(3) -0.1770(2) 0.57891(13) 0.0344(12) Uani 1 1 d . . .
H147 H 0.7261 -0.2101 0.5870 0.041 Uiso 1 1 calc R . .
C148 C 0.7468(3) -0.1309(2) 0.56621(13) 0.0332(12) Uani 1 1 d . . .
H148 H 0.7997 -0.1323 0.5654 0.040 Uiso 1 1 calc R . .
C149 C 0.7126(3) -0.0825(2) 0.55459(12) 0.0299(11) Uani 1 1 d . . .
H149 H 0.7421 -0.0506 0.5458 0.036 Uiso 1 1 calc R . .
C150 C 0.6355(3) -0.0807(2) 0.55575(11) 0.0273(11) Uani 1 1 d . . .
H150 H 0.6127 -0.0474 0.5479 0.033 Uiso 1 1 calc R . .
C151 C 0.5847(3) 0.08858(18) 0.58275(11) 0.0220(10) Uani 1 1 d . . .
C152 C 0.6623(3) 0.08675(19) 0.58047(12) 0.0278(11) Uani 1 1 d . . .
H152 H 0.6927 0.0885 0.6004 0.033 Uiso 1 1 calc R . .
C153 C 0.6957(3) 0.0824(2) 0.54913(13) 0.0317(12) Uani 1 1 d . . .
H153 H 0.7484 0.0807 0.5478 0.038 Uiso 1 1 calc R . .
C154 C 0.6519(3) 0.0806(2) 0.52018(12) 0.0293(11) Uani 1 1 d . . .
H154 H 0.6743 0.0779 0.4988 0.035 Uiso 1 1 calc R . .
C155 C 0.5748(3) 0.08290(19) 0.52237(11) 0.0298(12) Uani 1 1 d . . .
H155 H 0.5452 0.0815 0.5023 0.036 Uiso 1 1 calc R . .
C156 C 0.5395(3) 0.08719(18) 0.55341(11) 0.0229(10) Uani 1 1 d . . .
C157 C 0.4571(3) 0.0908(2) 0.55480(11) 0.0271(11) Uani 1 1 d . . .
C158 C 0.4082(3) 0.0498(2) 0.53688(12) 0.0335(12) Uani 1 1 d . . .
H158 H 0.4281 0.0190 0.5244 0.040 Uiso 1 1 calc R . .
C159 C 0.3308(3) 0.0540(2) 0.53737(13) 0.0382(13) Uani 1 1 d . . .
H159 H 0.2984 0.0262 0.5252 0.046 Uiso 1 1 calc R . .
C160 C 0.3010(3) 0.0989(2) 0.55561(13) 0.0393(13) Uani 1 1 d . . .
H160 H 0.2483 0.1015 0.5561 0.047 Uiso 1 1 calc R . .
C161 C 0.3485(3) 0.1401(2) 0.57323(12) 0.0323(12) Uani 1 1 d . . .
H161 H 0.3284 0.1713 0.5852 0.039 Uiso 1 1 calc R . .
C162 C 0.4260(3) 0.1353(2) 0.57316(11) 0.0265(11) Uani 1 1 d . . .
H162 H 0.4581 0.1628 0.5858 0.032 Uiso 1 1 calc R . .
C163 C 0.4809(3) 0.16947(18) 0.66993(10) 0.0209(9) Uani 1 1 d . . .
C164 C 0.4034(3) 0.1677(2) 0.67199(12) 0.0293(11) Uani 1 1 d . . .
H164 H 0.3780 0.1370 0.6838 0.035 Uiso 1 1 calc R . .
C165 C 0.3620(3) 0.2098(2) 0.65714(12) 0.0326(12) Uani 1 1 d . . .
H165 H 0.3092 0.2082 0.6592 0.039 Uiso 1 1 calc R . .
C166 C 0.3989(4) 0.2544(2) 0.63917(12) 0.0362(13) Uani 1 1 d . . .
H166 H 0.3716 0.2830 0.6285 0.043 Uiso 1 1 calc R . .
C167 C 0.4763(3) 0.2560(2) 0.63724(12) 0.0335(13) Uani 1 1 d . . .
H167 H 0.5013 0.2863 0.6250 0.040 Uiso 1 1 calc R . .
C168 C 0.5193(3) 0.21468(19) 0.65258(11) 0.0274(11) Uani 1 1 d . . .
C169 C 0.6022(3) 0.21987(19) 0.65065(12) 0.0284(11) Uani 1 1 d . . .
C170 C 0.6356(4) 0.2273(2) 0.61977(14) 0.0407(14) Uani 1 1 d . . .
H170 H 0.6053 0.2271 0.5999 0.049 Uiso 1 1 calc R . .
C171 C 0.7133(4) 0.2350(2) 0.61759(15) 0.0465(15) Uani 1 1 d . . .
H171 H 0.7358 0.2394 0.5963 0.056 Uiso 1 1 calc R . .
C172 C 0.7576(4) 0.2363(2) 0.64657(16) 0.0486(16) Uani 1 1 d . . .
H172 H 0.8105 0.2428 0.6451 0.058 Uiso 1 1 calc R . .
C173 C 0.7252(3) 0.2283(2) 0.67784(15) 0.0414(14) Uani 1 1 d . . .
H173 H 0.7557 0.2282 0.6977 0.050 Uiso 1 1 calc R . .
C174 C 0.6480(3) 0.2203(2) 0.67955(14) 0.0382(13) Uani 1 1 d . . .
H174 H 0.6257 0.2150 0.7008 0.046 Uiso 1 1 calc R . .
C175 C 0.5934(3) 0.09041(19) 0.75165(11) 0.0236(10) Uani 1 1 d . . .
C176 C 0.6705(3) 0.0965(2) 0.75157(11) 0.0262(10) Uani 1 1 d . . .
H176 H 0.6976 0.0666 0.7418 0.031 Uiso 1 1 calc R . .
C177 C 0.7099(3) 0.1469(2) 0.76589(12) 0.0306(11) Uani 1 1 d . . .
H177 H 0.7630 0.1511 0.7655 0.037 Uiso 1 1 calc R . .
C178 C 0.6703(3) 0.1898(2) 0.78047(12) 0.0298(11) Uani 1 1 d . . .
H178 H 0.6962 0.2238 0.7902 0.036 Uiso 1 1 calc R . .
C179 C 0.5933(3) 0.18353(19) 0.78099(11) 0.0253(10) Uani 1 1 d . . .
H179 H 0.5668 0.2135 0.7910 0.030 Uiso 1 1 calc R . .
C180 C 0.5528(3) 0.13391(19) 0.76704(10) 0.0235(10) Uani 1 1 d . . .
C181 C 0.4696(3) 0.12770(19) 0.76921(11) 0.0248(10) Uani 1 1 d . . .
C182 C 0.4270(3) 0.1743(2) 0.76106(12) 0.0292(11) Uani 1 1 d . . .
H182 H 0.4511 0.2089 0.7526 0.035 Uiso 1 1 calc R . .
C183 C 0.3503(3) 0.1707(2) 0.76518(13) 0.0360(13) Uani 1 1 d . . .
H183 H 0.3223 0.2026 0.7592 0.043 Uiso 1 1 calc R . .
C184 C 0.3143(3) 0.1215(2) 0.77783(13) 0.0356(12) Uani 1 1 d . . .
H184 H 0.2617 0.1194 0.7809 0.043 Uiso 1 1 calc R . .
C185 C 0.3558(3) 0.0743(2) 0.78615(12) 0.0322(12) Uani 1 1 d . . .
H185 H 0.3314 0.0401 0.7951 0.039 Uiso 1 1 calc R . .
C186 C 0.4322(3) 0.0773(2) 0.78140(11) 0.0262(10) Uani 1 1 d . . .
H186 H 0.4597 0.0446 0.7865 0.031 Uiso 1 1 calc R . .
C187 C 0.4753(3) -0.08250(18) 0.74788(11) 0.0198(9) Uani 1 1 d . . .
C188 C 0.3966(3) -0.08633(19) 0.74752(11) 0.0235(10) Uani 1 1 d . . .
H188 H 0.3698 -0.0892 0.7266 0.028 Uiso 1 1 calc R . .
C189 C 0.3572(3) -0.08595(19) 0.77734(12) 0.0262(10) Uani 1 1 d . . .
H189 H 0.3040 -0.0891 0.7768 0.031 Uiso 1 1 calc R . .
C190 C 0.3966(3) -0.0809(2) 0.80786(12) 0.0277(11) Uani 1 1 d . . .
H190 H 0.3703 -0.0803 0.8283 0.033 Uiso 1 1 calc R . .
C191 C 0.4747(3) -0.07689(19) 0.80844(11) 0.0257(11) Uani 1 1 d . . .
H191 H 0.5010 -0.0730 0.8294 0.031 Uiso 1 1 calc R . .
C192 C 0.5149(3) -0.07846(18) 0.77868(11) 0.0198(9) Uani 1 1 d . . .
C193 C 0.5982(3) -0.0766(2) 0.78021(11) 0.0234(10) Uani 1 1 d . . .
C194 C 0.6372(3) -0.1185(2) 0.76292(11) 0.0260(10) Uani 1 1 d . . .
H194 H 0.6105 -0.1474 0.7491 0.031 Uiso 1 1 calc R . .
C195 C 0.7148(3) -0.1178(2) 0.76597(12) 0.0318(12) Uani 1 1 d . . .
H195 H 0.7407 -0.1468 0.7545 0.038 Uiso 1 1 calc R . .
C196 C 0.7549(3) -0.0752(2) 0.78560(14) 0.0380(13) Uani 1 1 d . . .
H196 H 0.8079 -0.0746 0.7874 0.046 Uiso 1 1 calc R . .
C197 C 0.7168(3) -0.0334(2) 0.80247(13) 0.0396(13) Uani 1 1 d . . .
H197 H 0.7439 -0.0039 0.8158 0.048 Uiso 1 1 calc R . .
C198 C 0.6394(3) -0.0344(2) 0.79995(12) 0.0330(12) Uani 1 1 d . . .
H198 H 0.6140 -0.0059 0.8119 0.040 Uiso 1 1 calc R . .
C199 C 0.5848(3) -0.16211(18) 0.66627(11) 0.0217(10) Uani 1 1 d . . .
C200 C 0.6622(3) -0.16083(19) 0.66924(11) 0.0259(10) Uani 1 1 d . . .
H200 H 0.6922 -0.1306 0.6591 0.031 Uiso 1 1 calc R . .
C201 C 0.6964(3) -0.2038(2) 0.68711(12) 0.0299(11) Uani 1 1 d . . .
H201 H 0.7494 -0.2032 0.6889 0.036 Uiso 1 1 calc R . .
C202 C 0.6524(3) -0.2472(2) 0.70218(11) 0.0283(11) Uani 1 1 d . . .
H202 H 0.6751 -0.2761 0.7148 0.034 Uiso 1 1 calc R . .
C203 C 0.5757(3) -0.24842(19) 0.69898(11) 0.0245(10) Uani 1 1 d . . .
H203 H 0.5461 -0.2784 0.7096 0.029 Uiso 1 1 calc R . .
C204 C 0.5396(3) -0.20668(17) 0.68051(11) 0.0217(10) Uani 1 1 d . . .
C205 C 0.4566(3) -0.21070(19) 0.67596(11) 0.0244(10) Uani 1 1 d . . .
C206 C 0.4230(3) -0.21250(19) 0.64440(12) 0.0269(11) Uani 1 1 d . . .
H206 H 0.4533 -0.2089 0.6251 0.032 Uiso 1 1 calc R . .
C207 C 0.3452(3) -0.2196(2) 0.64027(13) 0.0312(11) Uani 1 1 d . . .
H207 H 0.3230 -0.2215 0.6184 0.037 Uiso 1 1 calc R . .
C208 C 0.3007(3) -0.2238(2) 0.66813(14) 0.0351(12) Uani 1 1 d . . .
H208 H 0.2478 -0.2287 0.6654 0.042 Uiso 1 1 calc R . .
C209 C 0.3330(3) -0.2209(2) 0.70009(14) 0.0353(13) Uani 1 1 d . . .
H209 H 0.3022 -0.2226 0.7193 0.042 Uiso 1 1 calc R . .
C210 C 0.4109(3) -0.2154(2) 0.70409(12) 0.0286(11) Uani 1 1 d . . .
H210 H 0.4331 -0.2149 0.7260 0.034 Uiso 1 1 calc R . .
C211 C 0.8840(3) 0.0155(2) 0.70363(13) 0.0336(12) Uani 1 1 d . . .
C212 C 0.8689(3) 0.0569(3) 0.72843(14) 0.0427(14) Uani 1 1 d . . .
H212 H 0.8365 0.0867 0.7234 0.051 Uiso 1 1 calc R . .
C213 C 0.9011(3) 0.0549(3) 0.76048(15) 0.0508(16) Uani 1 1 d . . .
H213 H 0.8897 0.0826 0.7773 0.061 Uiso 1 1 calc R . .
C214 C 0.9489(3) 0.0133(3) 0.76765(14) 0.0518(17) Uani 1 1 d . . .
H214 H 0.9726 0.0129 0.7892 0.062 Uiso 1 1 calc R . .
C215 C 0.9631(3) -0.0288(3) 0.74327(15) 0.0474(15) Uani 1 1 d . . .
H215 H 0.9964 -0.0579 0.7484 0.057 Uiso 1 1 calc R . .
C216 C 0.9293(3) -0.0288(2) 0.71161(13) 0.0361(12) Uani 1 1 d . . .
C217 C 0.9432(3) -0.0748(2) 0.68587(13) 0.0364(13) Uani 1 1 d . . .
C218 C 1.0152(3) -0.0821(3) 0.67424(14) 0.0423(14) Uani 1 1 d . . .
H218 H 1.0564 -0.0574 0.6827 0.051 Uiso 1 1 calc R . .
C219 C 1.0266(4) -0.1251(3) 0.65063(15) 0.0485(16) Uani 1 1 d . . .
H219 H 1.0756 -0.1294 0.6427 0.058 Uiso 1 1 calc R . .
C220 C 0.9669(4) -0.1622(3) 0.63824(15) 0.0485(16) Uani 1 1 d . . .
H220 H 0.9754 -0.1926 0.6225 0.058 Uiso 1 1 calc R . .
C221 C 0.8952(4) -0.1545(3) 0.64897(15) 0.0483(15) Uani 1 1 d . . .
H221 H 0.8541 -0.1788 0.6400 0.058 Uiso 1 1 calc R . .
C222 C 0.8829(3) -0.1113(3) 0.67278(14) 0.0422(14) Uani 1 1 d . . .
H222 H 0.8336 -0.1065 0.6802 0.051 Uiso 1 1 calc R . .
O35 O 0.1899(2) -0.09885(17) 0.70428(9) 0.0417(9) Uani 1 1 d . . .
H35' H 0.1885 -0.0715 0.6907 0.063 Uiso 1 1 calc R . .
C223 C 0.1717(3) -0.0797(3) 0.73494(14) 0.0401(14) Uani 1 1 d . . .
C224 C 0.1722(3) -0.0206(3) 0.74348(16) 0.0486(15) Uani 1 1 d . . .
H224 H 0.1841 0.0075 0.7269 0.058 Uiso 1 1 calc R . .
C225 C 0.1557(4) -0.0020(3) 0.77566(18) 0.062(2) Uani 1 1 d . . .
H225 H 0.1551 0.0386 0.7808 0.075 Uiso 1 1 calc R . .
C226 C 0.1401(4) -0.0424(4) 0.80045(18) 0.068(2) Uani 1 1 d . . .
H226 H 0.1301 -0.0299 0.8227 0.081 Uiso 1 1 calc R . .
C227 C 0.1392(4) -0.1008(4) 0.79214(16) 0.0597(19) Uani 1 1 d . . .
H227 H 0.1272 -0.1282 0.8091 0.072 Uiso 1 1 calc R . .
C228 C 0.1552(3) -0.1219(3) 0.75972(14) 0.0447(15) Uani 1 1 d . . .
C229 C 0.1541(3) -0.1857(3) 0.75220(15) 0.0447(15) Uani 1 1 d . . .
C230 C 0.1810(3) -0.2234(3) 0.77624(16) 0.0564(19) Uani 1 1 d . . .
H230 H 0.2010 -0.2080 0.7971 0.068 Uiso 1 1 calc R . .
C231 C 0.1784(4) -0.2829(4) 0.7696(2) 0.073(2) Uani 1 1 d . . .
H231 H 0.1968 -0.3078 0.7861 0.088 Uiso 1 1 calc R . .
C232 C 0.1500(4) -0.3064(3) 0.7401(2) 0.062(2) Uani 1 1 d . . .
H232 H 0.1479 -0.3474 0.7362 0.075 Uiso 1 1 calc R . .
C233 C 0.1243(4) -0.2704(3) 0.71564(17) 0.0535(17) Uani 1 1 d . . .
H233 H 0.1059 -0.2864 0.6946 0.064 Uiso 1 1 calc R . .
C234 C 0.1256(3) -0.2109(3) 0.72201(15) 0.0452(15) Uani 1 1 d . . .
H234 H 0.1065 -0.1866 0.7054 0.054 Uiso 1 1 calc R . .
O36 O 0.8768(2) -0.02446(16) 0.60888(9) 0.0397(9) Uani 1 1 d . . .
H36' H 0.8707 -0.0110 0.6284 0.060 Uiso 1 1 calc R . .
C235 C 0.8905(3) 0.0204(3) 0.58755(15) 0.0411(14) Uani 1 1 d . . .
C236 C 0.8858(3) 0.0775(3) 0.59844(18) 0.0510(16) Uani 1 1 d . . .
H236 H 0.8737 0.0857 0.6211 0.061 Uiso 1 1 calc R . .
C237 C 0.8988(4) 0.1227(3) 0.5765(2) 0.076(3) Uani 1 1 d . . .
H237 H 0.8953 0.1619 0.5841 0.092 Uiso 1 1 calc R . .
C238 C 0.9169(4) 0.1112(4) 0.5435(2) 0.086(3) Uani 1 1 d . . .
H238 H 0.9265 0.1423 0.5285 0.103 Uiso 1 1 calc R . .
C239 C 0.9207(4) 0.0546(3) 0.53260(19) 0.066(2) Uani 1 1 d . . .
H239 H 0.9330 0.0471 0.5099 0.080 Uiso 1 1 calc R . .
C240 C 0.9069(3) 0.0065(3) 0.55405(15) 0.0474(16) Uani 1 1 d . . .
C241 C 0.9155(3) -0.0532(3) 0.54130(14) 0.0414(14) Uani 1 1 d . . .
C242 C 0.8828(3) -0.0719(3) 0.51047(14) 0.0515(17) Uani 1 1 d . . .
H242 H 0.8538 -0.0462 0.4983 0.062 Uiso 1 1 calc R . .
C243 C 0.8916(4) -0.1275(4) 0.49713(16) 0.067(2) Uani 1 1 d . . .
H243 H 0.8685 -0.1397 0.4762 0.080 Uiso 1 1 calc R . .
C244 C 0.9347(4) -0.1648(3) 0.51482(16) 0.0593(19) Uani 1 1 d . . .
H244 H 0.9420 -0.2027 0.5059 0.071 Uiso 1 1 calc R . .
C245 C 0.9671(4) -0.1464(3) 0.54566(15) 0.0511(16) Uani 1 1 d . . .
H245 H 0.9966 -0.1719 0.5578 0.061 Uiso 1 1 calc R . .
C246 C 0.9570(3) -0.0920(3) 0.55874(14) 0.0411(14) Uani 1 1 d . . .
H246 H 0.9787 -0.0806 0.5801 0.049 Uiso 1 1 calc R . .
Zn17 Zn 0.28318(4) 0.49107(2) 0.502283(15) 0.03908(17) Uani 1 1 d . . .
Zn18 Zn 0.43007(4) 0.40860(2) 0.509500(13) 0.03384(16) Uani 1 1 d . . .
Zn19 Zn 0.57228(4) 0.47358(2) 0.547392(13) 0.03434(16) Uani 1 1 d . . .
Zn20 Zn 0.43773(4) 0.55753(2) 0.540699(13) 0.03396(16) Uani 1 1 d . . .
O37 O 0.1776(3) 0.49003(16) 0.50646(11) 0.0549(12) Uani 1 1 d . . .
O38 O 0.3272(3) 0.41877(15) 0.51392(10) 0.0462(11) Uani 1 1 d D . .
H38' H 0.305(3) 0.3895(18) 0.5226(15) 0.069 Uiso 1 1 d D . .
O39 O 0.6753(3) 0.49014(17) 0.54146(9) 0.0443(10) Uani 1 1 d D . .
H39' H 0.714(2) 0.491(3) 0.5541(14) 0.066 Uiso 1 1 d D . .
O40 O 0.3331(3) 0.54944(16) 0.53222(10) 0.0447(10) Uani 1 1 d D . .
H40' H 0.314(3) 0.5811(15) 0.5367(16) 0.067 Uiso 1 1 d D . .
O41 O 0.5424(2) 0.50158(13) 0.49935(8) 0.0322(8) Uani 1 1 d . . .
O42 O 0.5173(2) 0.39700(14) 0.53893(8) 0.0416(10) Uani 1 1 d . . .
O43 O 0.4768(2) 0.38600(14) 0.46705(8) 0.0410(10) Uani 1 1 d . . .
O44 O 0.4924(3) 0.50958(14) 0.57212(8) 0.0442(11) Uani 1 1 d . . .
C247 C 0.1427(3) 0.44295(19) 0.52057(11) 0.0774(18) Uani 1 1 d G L .
C248 C 0.1538(3) 0.4319(2) 0.55444(10) 0.0774(18) Uani 1 1 d G . .
H248 H 0.1865 0.4575 0.5679 0.093 Uiso 1 1 calc R . .
C249 C 0.1169(3) 0.3834(3) 0.56857(10) 0.119(4) Uani 1 1 d G . .
H249 H 0.1245 0.3758 0.5917 0.143 Uiso 1 1 calc R . .
C250 C 0.0690(3) 0.3459(2) 0.54883(14) 0.089(3) Uani 1 1 d G . .
H250 H 0.0438 0.3128 0.5585 0.107 Uiso 1 1 calc R . .
C251 C 0.0579(3) 0.3570(2) 0.51496(13) 0.099(3) Uani 1 1 d G L .
H251 H 0.0251 0.3314 0.5015 0.119 Uiso 1 1 calc R . .
C252 C 0.0947(3) 0.4055(2) 0.50083(9) 0.064(2) Uani 1 1 d G . .
C253 C 0.0939(6) 0.4047(6) 0.4629(2) 0.164(5) Uani 0.670(4) 1 d PG L 1
C254 C 0.0627(6) 0.4541(6) 0.4509(3) 0.164(5) Uani 0.670(4) 1 d PG L 1
H254 H 0.0469 0.4827 0.4662 0.196 Uiso 0.670(4) 1 calc PR L 1
C255 C 0.0547(6) 0.4615(5) 0.4165(3) 0.164(5) Uani 0.670(4) 1 d PG L 1
H255 H 0.0334 0.4953 0.4083 0.196 Uiso 0.670(4) 1 calc PR L 1
C256 C 0.0778(6) 0.4196(6) 0.3940(2) 0.164(5) Uani 0.670(4) 1 d PG L 1
H256 H 0.0723 0.4247 0.3705 0.196 Uiso 0.670(4) 1 calc PR L 1
C257 C 0.1090(6) 0.3702(6) 0.4060(3) 0.164(5) Uani 0.670(4) 1 d PG L 1
H257 H 0.1249 0.3415 0.3907 0.196 Uiso 0.670(4) 1 calc PR L 1
C258 C 0.1171(6) 0.3627(5) 0.4404(3) 0.164(5) Uani 0.670(4) 1 d PG L 1
H258 H 0.1384 0.3290 0.4486 0.196 Uiso 0.670(4) 1 calc PR L 1
C259 C 0.0712(6) 0.4412(5) 0.4686(2) 0.0401(19) Uani 0.330(4) 1 d PG L 2
C260 C 0.0003(5) 0.4605(5) 0.4627(2) 0.0401(19) Uani 0.330(4) 1 d PG L 2
H260 H -0.0345 0.4609 0.4804 0.048 Uiso 0.330(4) 1 calc PR L 2
C261 C -0.0194(5) 0.4793(5) 0.4310(3) 0.0401(19) Uani 0.330(4) 1 d PG L 2
H261 H -0.0678 0.4925 0.4270 0.048 Uiso 0.330(4) 1 calc PR L 2
C262 C 0.0316(6) 0.4788(5) 0.4051(2) 0.0401(19) Uani 0.330(4) 1 d PG L 2
H262 H 0.0181 0.4916 0.3835 0.048 Uiso 0.330(4) 1 calc PR L 2
C263 C 0.1024(5) 0.4594(5) 0.4110(2) 0.0401(19) Uani 0.330(4) 1 d PG L 2
H263 H 0.1373 0.4591 0.3933 0.048 Uiso 0.330(4) 1 calc PR L 2
C264 C 0.1222(5) 0.4406(5) 0.4427(3) 0.0401(19) Uani 0.330(4) 1 d PG L 2
H264 H 0.1706 0.4274 0.4467 0.048 Uiso 0.330(4) 1 calc PR L 2
C13A C 0.1107(14) 0.2922(12) 0.4284(6) 0.081(7) Uiso 0.330(4) 1 d P L 2
H13A H 0.0784 0.2558 0.4307 0.097 Uiso 0.330(4) 1 calc PR L 2
H13B H 0.0782 0.3243 0.4331 0.097 Uiso 0.330(4) 1 calc PR L 2
Cl25 Cl 0.1718(3) 0.2934(3) 0.46343(15) 0.0689(19) Uiso 0.330(4) 1 d P L 2
Cl26 Cl 0.1232(4) 0.2954(3) 0.39359(16) 0.077(2) Uiso 0.330(4) 1 d P L 2
C265 C 0.5503(4) 0.3454(2) 0.53605(12) 0.0399(15) Uani 1 1 d . . .
C266 C 0.6283(4) 0.3451(2) 0.53555(13) 0.0436(15) Uani 1 1 d . . .
H266 H 0.6579 0.3810 0.5378 0.052 Uiso 1 1 calc R . .
C267 C 0.6641(4) 0.2923(2) 0.53174(14) 0.0456(15) Uani 1 1 d . . .
H267 H 0.7171 0.2925 0.5314 0.055 Uiso 1 1 calc R . .
C268 C 0.6200(4) 0.2408(2) 0.52860(12) 0.0392(14) Uani 1 1 d . . .
H268 H 0.6428 0.2049 0.5264 0.047 Uiso 1 1 calc R . .
C269 C 0.5427(4) 0.2410(2) 0.52865(12) 0.0360(14) Uani 1 1 d . . .
H269 H 0.5134 0.2050 0.5260 0.043 Uiso 1 1 calc R . .
C270 C 0.5064(4) 0.2925(2) 0.53252(13) 0.0386(14) Uani 1 1 d . . .
C271 C 0.4221(4) 0.2901(2) 0.53308(13) 0.0404(14) Uani 1 1 d . . .
C272 C 0.3800(4) 0.2586(2) 0.50827(14) 0.0472(16) Uani 1 1 d . . .
H272 H 0.4046 0.2405 0.4903 0.057 Uiso 1 1 calc R . .
C273 C 0.3013(4) 0.2532(3) 0.50938(16) 0.0531(17) Uani 1 1 d . . .
H273 H 0.2723 0.2325 0.4921 0.064 Uiso 1 1 calc R . .
C274 C 0.2675(4) 0.2784(2) 0.53605(16) 0.0528(18) Uani 1 1 d . . .
H274 H 0.2145 0.2739 0.5373 0.063 Uiso 1 1 calc R . .
C275 C 0.3070(4) 0.3100(3) 0.56090(14) 0.0526(18) Uani 1 1 d . . .
H275 H 0.2817 0.3276 0.5788 0.063 Uiso 1 1 calc R . .
C276 C 0.3854(4) 0.3160(2) 0.55956(13) 0.0456(16) Uani 1 1 d . . .
H276 H 0.4135 0.3378 0.5767 0.055 Uiso 1 1 calc R . .
C277 C 0.4393(4) 0.3622(2) 0.43895(12) 0.0381(14) Uani 1 1 d . . .
C278 C 0.3616(4) 0.3580(2) 0.43758(13) 0.0421(15) Uani 1 1 d . . .
H278 H 0.3348 0.3703 0.4565 0.050 Uiso 1 1 calc R . .
C279 C 0.3220(4) 0.3363(2) 0.40903(14) 0.0443(15) Uani 1 1 d . . .
H279 H 0.2688 0.3331 0.4085 0.053 Uiso 1 1 calc R . .
C280 C 0.3616(4) 0.3193(2) 0.38135(13) 0.0413(15) Uani 1 1 d . . .
H280 H 0.3356 0.3047 0.3615 0.050 Uiso 1 1 calc R . .
C281 C 0.4380(4) 0.3237(2) 0.38273(12) 0.0362(14) Uani 1 1 d . . .
H281 H 0.4645 0.3119 0.3636 0.043 Uiso 1 1 calc R . .
C282 C 0.4785(4) 0.3449(2) 0.41111(12) 0.0390(14) Uani 1 1 d . . .
C283 C 0.5626(4) 0.3479(2) 0.41158(12) 0.0404(15) Uani 1 1 d . . .
C284 C 0.6022(4) 0.3723(2) 0.38450(13) 0.0458(16) Uani 1 1 d . . .
H284 H 0.5757 0.3887 0.3665 0.055 Uiso 1 1 calc R . .
C285 C 0.6802(4) 0.3725(2) 0.38376(15) 0.0473(16) Uani 1 1 d . . .
H285 H 0.7065 0.3888 0.3653 0.057 Uiso 1 1 calc R . .
C286 C 0.7180(4) 0.3494(2) 0.40929(15) 0.0489(16) Uani 1 1 d . . .
H286 H 0.7710 0.3495 0.4084 0.059 Uiso 1 1 calc R . .
C287 C 0.6815(4) 0.3255(2) 0.43684(15) 0.0484(16) Uani 1 1 d . . .
H287 H 0.7092 0.3094 0.4546 0.058 Uiso 1 1 calc R . .
C288 C 0.6033(4) 0.3253(2) 0.43806(13) 0.0421(15) Uani 1 1 d . . .
H288 H 0.5778 0.3098 0.4569 0.051 Uiso 1 1 calc R . .
C289 C 0.4593(4) 0.4774(2) 0.59760(13) 0.0456(17) Uani 1 1 d . . .
C290 C 0.3812(4) 0.4717(2) 0.59945(14) 0.0503(18) Uani 1 1 d . . .
H290 H 0.3517 0.4917 0.5839 0.060 Uiso 1 1 calc R . .
C291 C 0.3460(4) 0.4375(2) 0.62365(14) 0.0531(18) Uani 1 1 d . . .
H291 H 0.2929 0.4336 0.6247 0.064 Uiso 1 1 calc R . .
C292 C 0.3895(4) 0.4091(2) 0.64613(13) 0.0499(18) Uani 1 1 d . . .
H292 H 0.3664 0.3864 0.6632 0.060 Uiso 1 1 calc R . .
C293 C 0.4659(4) 0.4135(2) 0.64391(12) 0.0462(17) Uani 1 1 d . . .
H293 H 0.4947 0.3926 0.6592 0.055 Uiso 1 1 calc R . .
C294 C 0.5031(4) 0.4481(2) 0.61986(13) 0.0450(16) Uani 1 1 d . . .
C295 C 0.5868(4) 0.4523(2) 0.61875(13) 0.0483(17) Uani 1 1 d . . .
C296 C 0.6259(5) 0.4023(3) 0.61916(15) 0.059(2) Uani 1 1 d . . .
H296 H 0.5989 0.3652 0.6193 0.071 Uiso 1 1 calc R . .
C297 C 0.7051(5) 0.4055(3) 0.61934(16) 0.063(2) Uani 1 1 d . . .
H297 H 0.7310 0.3709 0.6189 0.075 Uiso 1 1 calc R . .
C298 C 0.7440(5) 0.4590(3) 0.62011(14) 0.062(2) Uani 1 1 d . . .
H298 H 0.7971 0.4615 0.6214 0.074 Uiso 1 1 calc R . .
C299 C 0.7065(5) 0.5092(3) 0.61902(14) 0.0560(19) Uani 1 1 d . . .
H299 H 0.7340 0.5461 0.6187 0.067 Uiso 1 1 calc R . .
C300 C 0.6275(4) 0.5062(3) 0.61839(13) 0.0477(16) Uani 1 1 d . . .
H300 H 0.6021 0.5410 0.6177 0.057 Uiso 1 1 calc R . .
O45 O 0.1586(4) 0.59718(18) 0.52797(13) 0.0808(17) Uani 1 1 d . . .
H45' H 0.1623 0.5630 0.5206 0.121 Uiso 1 1 calc R . .
C301 C 0.1474(4) 0.6325(3) 0.5021(2) 0.065(2) Uani 1 1 d . . .
C302 C 0.1505(5) 0.6139(3) 0.4694(2) 0.070(2) Uani 1 1 d . . .
H302 H 0.1597 0.5744 0.4647 0.084 Uiso 1 1 calc R . .
C303 C 0.1402(4) 0.6513(3) 0.4426(2) 0.066(2) Uani 1 1 d . . .
H303 H 0.1415 0.6374 0.4200 0.079 Uiso 1 1 calc R . .
C304 C 0.1281(4) 0.7098(3) 0.4500(2) 0.063(2) Uani 1 1 d . . .
H304 H 0.1214 0.7363 0.4324 0.076 Uiso 1 1 calc R . .
C305 C 0.1261(4) 0.7283(3) 0.4830(2) 0.0598(19) Uani 1 1 d . . .
H305 H 0.1188 0.7682 0.4875 0.072 Uiso 1 1 calc R . .
C306 C 0.1341(4) 0.6921(3) 0.51024(19) 0.0552(18) Uani 1 1 d . . .
C307 C 0.1288(4) 0.7132(2) 0.54495(18) 0.0505(16) Uani 1 1 d . . .
C308 C 0.1654(3) 0.7665(3) 0.55519(19) 0.0528(17) Uani 1 1 d . . .
H308 H 0.1943 0.7887 0.5396 0.063 Uiso 1 1 calc R . .
C309 C 0.1599(4) 0.7869(3) 0.5873(2) 0.062(2) Uani 1 1 d . . .
H309 H 0.1848 0.8234 0.5939 0.075 Uiso 1 1 calc R . .
C310 C 0.1188(4) 0.7556(3) 0.6105(2) 0.062(2) Uani 1 1 d . . .
H310 H 0.1168 0.7700 0.6330 0.074 Uiso 1 1 calc R . .
C311 C 0.0804(4) 0.7029(3) 0.6011(2) 0.0604(18) Uani 1 1 d . . .
H311 H 0.0505 0.6816 0.6168 0.072 Uiso 1 1 calc R . .
C312 C 0.0863(4) 0.6822(3) 0.5685(2) 0.0625(19) Uani 1 1 d . . .
H312 H 0.0610 0.6459 0.5620 0.075 Uiso 1 1 calc R . .
Zn21 Zn 0.28353(3) -0.00488(2) 0.000474(13) 0.02035(11) Uani 1 1 d . . .
Zn22 Zn 0.56939(3) -0.02700(2) 0.048519(12) 0.01750(11) Uani 1 1 d . . .
Zn23 Zn 0.43825(3) 0.05766(2) 0.039908(12) 0.01799(11) Uani 1 1 d . . .
Zn24 Zn 0.42747(3) -0.09069(2) 0.009392(12) 0.01834(11) Uani 1 1 d . . .
O46 O 0.17725(19) -0.00855(15) -0.00035(9) 0.0330(8) Uani 1 1 d . . .
O47 O 0.6728(2) -0.01228(16) 0.04276(8) 0.0328(8) Uani 1 1 d D . .
H47' H 0.700(3) -0.011(3) 0.0602(8) 0.049 Uiso 1 1 d D . .
O48 O 0.3349(2) 0.05280(15) 0.03132(9) 0.0315(8) Uani 1 1 d D . .
H48' H 0.313(3) 0.0824(15) 0.0376(14) 0.047 Uiso 1 1 d D . .
O49 O 0.3259(2) -0.07759(14) 0.01361(9) 0.0333(8) Uani 1 1 d D . .
H49' H 0.306(3) -0.098(2) 0.0287(10) 0.050 Uiso 1 1 d D . .
O50 O 0.45764(16) -0.00138(12) 0.00022(7) 0.0178(6) Uani 1 1 d . . .
O51 O 0.4893(2) 0.00956(14) 0.07234(8) 0.0299(8) Uani 1 1 d . . .
O52 O 0.5144(2) -0.10267(13) 0.03882(8) 0.0301(8) Uani 1 1 d . . .
O53 O 0.4737(2) -0.11274(14) -0.03273(8) 0.0314(8) Uani 1 1 d . . .
C313 C 0.1409(2) -0.00079(17) -0.02994(9) 0.0374(13) Uani 1 1 d G M .
C314 C 0.1445(2) -0.04157(16) -0.05607(10) 0.0481(16) Uani 1 1 d G . .
H314 H 0.1727 -0.0746 -0.0532 0.058 Uiso 1 1 calc R . .
C315 C 0.1067(3) -0.0340(2) -0.08634(9) 0.076(3) Uani 1 1 d G . .
H315 H 0.1091 -0.0618 -0.1042 0.091 Uiso 1 1 calc R . .
C316 C 0.0653(2) 0.0144(3) -0.09047(11) 0.115(5) Uani 1 1 d G . .
H316 H 0.0395 0.0196 -0.1112 0.138 Uiso 1 1 calc R . .
C317 C 0.0618(2) 0.0552(2) -0.06434(16) 0.104(4) Uani 1 1 d G M .
H317 H 0.0336 0.0883 -0.0672 0.125 Uiso 1 1 calc R . .
C318 C 0.0996(2) 0.04760(16) -0.03407(13) 0.063(2) Uani 1 1 d G . .
C319 C 0.1032(5) 0.0956(3) -0.00053(17) 0.034(3) Uani 0.580(4) 1 d PG M 1
C320 C 0.0654(5) 0.0800(3) 0.0285(2) 0.058(3) Uani 0.580(4) 1 d PG M 1
H320 H 0.0407 0.0422 0.0300 0.070 Uiso 0.580(4) 1 calc PR M 1
C321 C 0.0637(5) 0.1198(3) 0.05523(18) 0.063(4) Uani 0.580(4) 1 d PG M 1
H321 H 0.0378 0.1092 0.0750 0.076 Uiso 0.580(4) 1 calc PR M 1
C322 C 0.0998(5) 0.1751(3) 0.0530(2) 0.052(3) Uani 0.580(4) 1 d PG M 1
H322 H 0.0986 0.2023 0.0713 0.063 Uiso 0.580(4) 1 calc PR M 1
C323 C 0.1376(5) 0.1907(3) 0.0240(3) 0.060(5) Uani 0.580(4) 1 d PG M 1
H323 H 0.1623 0.2285 0.0225 0.072 Uiso 0.580(4) 1 calc PR M 1
C324 C 0.1393(5) 0.1509(4) -0.0028(2) 0.057(4) Uani 0.580(4) 1 d PG M 1
H324 H 0.1652 0.1616 -0.0226 0.068 Uiso 0.580(4) 1 calc PR M 1
C14A C -0.0969(9) 0.1808(6) 0.0158(4) 0.087(5) Uani 0.580(4) 1 d P M 1
H14A H -0.0581 0.1531 0.0202 0.105 Uiso 0.580(4) 1 calc PR M 1
H14B H -0.1373 0.1604 0.0018 0.105 Uiso 0.580(4) 1 calc PR M 1
Cl27 Cl -0.1331(3) 0.20418(16) 0.05386(13) 0.133(2) Uani 0.580(4) 1 d P M 1
Cl28 Cl -0.0582(2) 0.2404(2) -0.00517(10) 0.0952(16) Uani 0.580(4) 1 d P M 1
O54 O 0.1477(5) -0.0716(4) 0.0518(3) 0.044(2) Uani 0.563(5) 1 d P N 1
H54' H 0.1503 -0.0503 0.0350 0.066 Uiso 0.563(5) 1 calc PR N 1
C367 C 0.1363(5) -0.0382(3) 0.07999(18) 0.045(4) Uani 0.563(5) 1 d PG N 1
C368 C 0.1317(6) 0.0216(4) 0.07730(17) 0.067(4) Uani 0.563(5) 1 d PG N 1
H368 H 0.1382 0.0394 0.0561 0.080 Uiso 0.563(5) 1 calc PR N 1
C369 C 0.1177(5) 0.0554(3) 0.1056(2) 0.075(5) Uani 0.563(5) 1 d PG N 1
H369 H 0.1146 0.0963 0.1037 0.090 Uiso 0.563(5) 1 calc PR N 1
C370 C 0.1083(5) 0.0293(3) 0.13654(18) 0.058(3) Uani 0.563(5) 1 d PG N 1
H370 H 0.0987 0.0524 0.1559 0.069 Uiso 0.563(5) 1 calc PR N 1
C371 C 0.1128(5) -0.0305(4) 0.13923(16) 0.050(5) Uani 0.563(5) 1 d PG N 1
H371 H 0.1064 -0.0484 0.1604 0.060 Uiso 0.563(5) 1 calc PR N 1
C372 C 0.1268(4) -0.0643(3) 0.1110(2) 0.040(3) Uani 0.563(5) 1 d PG N 1
C373 C 0.1326(4) -0.1292(2) 0.11551(19) 0.039(3) Uani 0.563(5) 1 d PG N 1
C374 C 0.1681(4) -0.1476(3) 0.14435(16) 0.046(3) Uani 0.563(5) 1 d PG N 1
H374 H 0.1911 -0.1198 0.1600 0.055 Uiso 0.563(5) 1 calc PR N 1
C375 C 0.1701(4) -0.2069(3) 0.15025(15) 0.048(3) Uani 0.563(5) 1 d PG N 1
H375 H 0.1944 -0.2195 0.1700 0.058 Uiso 0.563(5) 1 calc PR N 1
C376 C 0.1366(4) -0.2477(2) 0.1273(2) 0.051(3) Uani 0.563(5) 1 d PG N 1
H376 H 0.1380 -0.2882 0.1313 0.062 Uiso 0.563(5) 1 calc PR N 1
C377 C 0.1011(4) -0.2292(3) 0.09848(17) 0.049(3) Uani 0.563(5) 1 d PG N 1
H377 H 0.0782 -0.2571 0.0828 0.059 Uiso 0.563(5) 1 calc PR N 1
C378 C 0.0991(4) -0.1700(3) 0.09258(16) 0.035(3) Uani 0.563(5) 1 d PG N 1
H378 H 0.0748 -0.1573 0.0729 0.042 Uiso 0.563(5) 1 calc PR N 1
C325 C 0.0833(6) 0.0872(4) -0.0143(2) 0.033(4) Uani 0.420(4) 1 d PG M 2
C326 C 0.1433(4) 0.1249(6) -0.0030(3) 0.045(5) Uani 0.420(4) 1 d PG M 2
H326 H 0.1919 0.1207 -0.0115 0.053 Uiso 0.420(4) 1 calc PR M 2
C327 C 0.1321(6) 0.1686(5) 0.0207(3) 0.054(6) Uani 0.420(4) 1 d PG M 2
H327 H 0.1731 0.1943 0.0284 0.065 Uiso 0.420(4) 1 calc PR M 2
C328 C 0.0610(7) 0.1746(4) 0.0331(3) 0.061(5) Uani 0.420(4) 1 d PG M 2
H328 H 0.0534 0.2045 0.0493 0.073 Uiso 0.420(4) 1 calc PR M 2
C329 C 0.0011(5) 0.1369(5) 0.0219(3) 0.076(6) Uani 0.420(4) 1 d PG M 2
H329 H -0.0475 0.1411 0.0304 0.092 Uiso 0.420(4) 1 calc PR M 2
C330 C 0.0122(5) 0.0932(4) -0.0018(3) 0.063(5) Uani 0.420(4) 1 d PG M 2
H330 H -0.0287 0.0675 -0.0095 0.075 Uiso 0.420(4) 1 calc PR M 2
O55 O 0.1604(7) -0.0993(5) 0.0423(3) 0.049(3) Uani 0.437(5) 1 d P N 2
H55' H 0.1538 -0.0732 0.0284 0.073 Uiso 0.437(5) 1 calc PR N 2
C379 C 0.1473(6) -0.0788(5) 0.0739(2) 0.043(4) Uani 0.437(5) 1 d PG N 2
C380 C 0.1553(6) -0.0195(4) 0.0818(2) 0.049(5) Uani 0.437(5) 1 d PG N 2
H380 H 0.1679 0.0077 0.0649 0.059 Uiso 0.437(5) 1 calc PR N 2
C381 C 0.1450(6) 0.0000(4) 0.1146(3) 0.056(4) Uani 0.437(5) 1 d PG N 2
H381 H 0.1505 0.0406 0.1200 0.068 Uiso 0.437(5) 1 calc PR N 2
C382 C 0.1265(7) -0.0398(6) 0.1394(2) 0.064(8) Uani 0.437(5) 1 d PG N 2
H382 H 0.1195 -0.0264 0.1618 0.077 Uiso 0.437(5) 1 calc PR N 2
C383 C 0.1185(6) -0.0991(5) 0.1315(2) 0.053(4) Uani 0.437(5) 1 d PG N 2
H383 H 0.1059 -0.1263 0.1485 0.064 Uiso 0.437(5) 1 calc PR N 2
C384 C 0.1289(5) -0.1186(4) 0.0987(3) 0.052(5) Uani 0.437(5) 1 d PG N 2
C385 C 0.1224(6) -0.1845(3) 0.0911(3) 0.050(6) Uani 0.437(5) 1 d PG N 2
C386 C 0.1526(6) -0.2226(5) 0.1134(2) 0.057(5) Uani 0.437(5) 1 d PG N 2
H386 H 0.1775 -0.2079 0.1334 0.069 Uiso 0.437(5) 1 calc PR N 2
C387 C 0.1462(6) -0.2823(4) 0.1064(3) 0.069(5) Uani 0.437(5) 1 d PG N 2
H387 H 0.1668 -0.3084 0.1216 0.083 Uiso 0.437(5) 1 calc PR N 2
C388 C 0.1097(7) -0.3038(3) 0.0770(3) 0.071(6) Uani 0.437(5) 1 d PG N 2
H388 H 0.1053 -0.3446 0.0723 0.085 Uiso 0.437(5) 1 calc PR N 2
C389 C 0.0795(6) -0.2657(4) 0.0547(3) 0.105(8) Uani 0.437(5) 1 d PG N 2
H389 H 0.0546 -0.2804 0.0347 0.126 Uiso 0.437(5) 1 calc PR N 2
C390 C 0.0859(6) -0.2060(4) 0.0617(3) 0.073(6) Uani 0.437(5) 1 d PG N 2
H390 H 0.0653 -0.1799 0.0465 0.087 Uiso 0.437(5) 1 calc PR N 2
C331 C 0.4534(3) -0.02310(19) 0.09694(11) 0.0256(10) Uani 1 1 d . . .
C332 C 0.3752(3) -0.0254(2) 0.09892(12) 0.0299(11) Uani 1 1 d . . .
H332 H 0.3474 -0.0027 0.0841 0.036 Uiso 1 1 calc R . .
C333 C 0.3372(3) -0.0605(2) 0.12239(12) 0.0330(12) Uani 1 1 d . . .
H333 H 0.2841 -0.0628 0.1230 0.040 Uiso 1 1 calc R . .
C334 C 0.3772(3) -0.09119(19) 0.14426(11) 0.0259(11) Uani 1 1 d . . .
H334 H 0.3520 -0.1140 0.1608 0.031 Uiso 1 1 calc R . .
C335 C 0.4550(3) -0.08945(19) 0.14267(11) 0.0236(10) Uani 1 1 d . . .
H335 H 0.4820 -0.1119 0.1579 0.028 Uiso 1 1 calc R . .
C336 C 0.4943(3) -0.0555(2) 0.11925(12) 0.0278(11) Uani 1 1 d . . .
C337 C 0.5784(3) -0.0534(2) 0.11926(12) 0.0323(12) Uani 1 1 d . . .
C338 C 0.6149(3) -0.1038(2) 0.12067(13) 0.0355(12) Uani 1 1 d . . .
H338 H 0.5865 -0.1404 0.1202 0.043 Uiso 1 1 calc R . .
C339 C 0.6938(3) -0.1024(2) 0.12281(14) 0.0416(14) Uani 1 1 d . . .
H339 H 0.7184 -0.1377 0.1234 0.050 Uiso 1 1 calc R . .
C340 C 0.7341(3) -0.0500(2) 0.12402(13) 0.0383(13) Uani 1 1 d . . .
H340 H 0.7871 -0.0488 0.1263 0.046 Uiso 1 1 calc R . .
C341 C 0.6996(3) 0.0014(2) 0.12198(13) 0.0377(13) Uani 1 1 d . . .
H341 H 0.7288 0.0376 0.1223 0.045 Uiso 1 1 calc R . .
C342 C 0.6213(3) 0.0003(2) 0.11945(12) 0.0315(11) Uani 1 1 d . . .
H342 H 0.5973 0.0357 0.1179 0.038 Uiso 1 1 calc R . .
C343 C 0.5477(3) -0.1551(2) 0.03735(11) 0.0280(11) Uani 1 1 d . . .
C344 C 0.6249(3) -0.1567(2) 0.03838(12) 0.0336(12) Uani 1 1 d . . .
H344 H 0.6552 -0.1211 0.0404 0.040 Uiso 1 1 calc R . .
C345 C 0.6591(3) -0.2090(2) 0.03650(13) 0.0373(13) Uani 1 1 d . . .
H345 H 0.7121 -0.2094 0.0373 0.045 Uiso 1 1 calc R . .
C346 C 0.6141(3) -0.26051(19) 0.03336(12) 0.0306(12) Uani 1 1 d . . .
H346 H 0.6363 -0.2968 0.0325 0.037 Uiso 1 1 calc R . .
C347 C 0.5378(3) -0.2592(2) 0.03149(12) 0.0290(11) Uani 1 1 d . . .
H347 H 0.5080 -0.2949 0.0285 0.035 Uiso 1 1 calc R . .
C348 C 0.5028(3) -0.2077(2) 0.03382(12) 0.0313(12) Uani 1 1 d . . .
C349 C 0.4186(3) -0.2084(2) 0.03355(13) 0.0339(12) Uani 1 1 d . . .
C350 C 0.3778(4) -0.2399(2) 0.00861(14) 0.0429(14) Uani 1 1 d . . .
H350 H 0.4031 -0.2583 -0.0090 0.052 Uiso 1 1 calc R . .
C351 C 0.2983(4) -0.2448(3) 0.00910(17) 0.0537(17) Uani 1 1 d . . .
H351 H 0.2697 -0.2654 -0.0083 0.064 Uiso 1 1 calc R . .
C352 C 0.2650(4) -0.2194(2) 0.03495(16) 0.0475(15) Uani 1 1 d . . .
H352 H 0.2119 -0.2238 0.0358 0.057 Uiso 1 1 calc R . .
C353 C 0.3037(3) -0.1873(2) 0.06036(15) 0.0408(13) Uani 1 1 d . . .
H353 H 0.2778 -0.1696 0.0781 0.049 Uiso 1 1 calc R . .
C354 C 0.3810(3) -0.1814(2) 0.05936(13) 0.0326(12) Uani 1 1 d . . .
H354 H 0.4088 -0.1590 0.0763 0.039 Uiso 1 1 calc R . .
C355 C 0.4344(3) -0.1355(2) -0.06095(12) 0.0298(11) Uani 1 1 d . . .
C356 C 0.3565(3) -0.1369(2) -0.06273(13) 0.0333(12) Uani 1 1 d . . .
H356 H 0.3299 -0.1247 -0.0437 0.040 Uiso 1 1 calc R . .
C357 C 0.3170(3) -0.1559(2) -0.09180(13) 0.0384(13) Uani 1 1 d . . .
H357 H 0.2639 -0.1562 -0.0927 0.046 Uiso 1 1 calc R . .
C358 C 0.3557(3) -0.1744(2) -0.11942(12) 0.0328(12) Uani 1 1 d . . .
H358 H 0.3292 -0.1874 -0.1394 0.039 Uiso 1 1 calc R . .
C359 C 0.4323(3) -0.1739(2) -0.11784(11) 0.0284(11) Uani 1 1 d . . .
H359 H 0.4581 -0.1876 -0.1368 0.034 Uiso 1 1 calc R . .
C360 C 0.4733(3) -0.1540(2) -0.08922(13) 0.0311(11) Uani 1 1 d . . .
C361 C 0.5574(3) -0.1547(2) -0.08839(13) 0.0347(12) Uani 1 1 d . . .
C362 C 0.5990(4) -0.1337(2) -0.11486(14) 0.0439(14) Uani 1 1 d . . .
H362 H 0.5740 -0.1176 -0.1334 0.053 Uiso 1 1 calc R . .
C363 C 0.6768(4) -0.1353(3) -0.11527(15) 0.0496(16) Uani 1 1 d . . .
H363 H 0.7047 -0.1207 -0.1337 0.059 Uiso 1 1 calc R . .
C364 C 0.7114(4) -0.1585(2) -0.08844(15) 0.0474(15) Uani 1 1 d . . .
H364 H 0.7643 -0.1599 -0.0885 0.057 Uiso 1 1 calc R . .
C365 C 0.6732(4) -0.1799(2) -0.06160(16) 0.0452(15) Uani 1 1 d . . .
H365 H 0.6989 -0.1960 -0.0433 0.054 Uiso 1 1 calc R . .
C366 C 0.5950(3) -0.1775(2) -0.06141(14) 0.0378(13) Uani 1 1 d . . .
H366 H 0.5676 -0.1917 -0.0427 0.045 Uiso 1 1 calc R . .

loop_
_atom_site_aniso_label
_atom_site_aniso_U_11
_atom_site_aniso_U_22
_atom_site_aniso_U_33
_atom_site_aniso_U_23
_atom_site_aniso_U_13
_atom_site_aniso_U_12
C1A 0.070(6) 0.166(10) 0.086(7) 0.035(7) 0.037(5) 0.014(6)
Cl1 0.0667(13) 0.0832(14) 0.0993(16) 0.0149(12) 0.0100(12) 0.0261(11)
Cl2 0.0739(15) 0.1113(19) 0.1035(18) 0.0288(15) 0.0072(13) -0.0276(13)
C2A 0.100(11) 0.45(3) 0.245(19) 0.23(2) 0.021(11) 0.062(15)
Cl3 0.232(5) 0.159(3) 0.181(4) 0.059(3) 0.093(3) 0.103(3)
Cl4 0.140(3) 0.163(3) 0.189(4) -0.065(3) -0.057(3) 0.043(2)
C3A 0.197(15) 0.127(11) 0.096(9) 0.032(8) 0.021(9) 0.106(11)
Cl5 0.248(5) 0.101(2) 0.100(2) 0.0123(19) 0.075(3) -0.038(3)
Cl6 0.138(3) 0.088(2) 0.098(2) 0.0107(16) 0.0102(19) 0.061(2)
Zn1 0.0254(3) 0.0242(3) 0.0165(3) 0.0011(2) 0.0029(2) 0.0005(2)
Zn2 0.0259(3) 0.0172(2) 0.0147(2) 0.00009(19) 0.0034(2) 0.0005(2)
Zn3 0.0283(3) 0.0163(2) 0.0138(2) 0.00010(19) 0.0030(2) 0.0022(2)
Zn4 0.0269(3) 0.0174(2) 0.0128(2) 0.00089(19) 0.0021(2) 0.0030(2)
Zn5 0.0272(3) 0.0158(2) 0.0137(2) 0.00102(19) 0.0023(2) 0.0020(2)
Zn6 0.0231(3) 0.0162(2) 0.0147(2) 0.00091(19) 0.0031(2) 0.0024(2)
Zn7 0.0250(3) 0.0167(2) 0.0146(2) 0.00061(19) 0.0029(2) 0.0011(2)
Zn8 0.0254(3) 0.0208(3) 0.0166(3) 0.0014(2) 0.0040(2) 0.0014(2)
O1 0.0220(18) 0.055(2) 0.0251(18) -0.0022(16) 0.0030(15) 0.0016(17)
O2 0.0220(18) 0.0252(18) 0.0317(19) -0.0002(14) -0.0002(15) -0.0017(14)
O3 0.0260(19) 0.0307(18) 0.0257(18) 0.0037(14) 0.0019(14) 0.0022(15)
O4 0.030(2) 0.037(2) 0.0244(18) -0.0059(15) 0.0072(15) 0.0039(16)
O5 0.0232(17) 0.0189(15) 0.0144(15) 0.0002(12) 0.0022(12) -0.0007(13)
O6 0.0163(16) 0.0156(14) 0.0222(16) 0.0018(12) 0.0043(12) 0.0035(12)
O7 0.0324(19) 0.0210(16) 0.0158(15) 0.0006(12) 0.0060(13) -0.0024(14)
O8 0.0335(19) 0.0188(16) 0.0201(16) 0.0005(12) 0.0038(14) 0.0010(14)
O9 0.0318(19) 0.0178(15) 0.0197(16) -0.0020(12) -0.0018(14) 0.0044(13)
O10 0.0318(19) 0.0233(16) 0.0150(15) 0.0010(12) 0.0051(13) -0.0002(14)
O11 0.0332(19) 0.0201(16) 0.0181(16) 0.0023(12) 0.0050(14) 0.0032(14)
O12 0.0332(19) 0.0211(16) 0.0172(16) -0.0023(12) -0.0003(14) 0.0034(14)
O13 0.0231(18) 0.0209(17) 0.035(2) -0.0009(14) -0.0051(15) -0.0010(14)
O14 0.0224(18) 0.0299(18) 0.0238(17) 0.0075(14) 0.0062(14) 0.0088(14)
O15 0.0281(19) 0.0319(18) 0.0137(15) -0.0026(13) 0.0049(13) 0.0005(15)
O16 0.0252(19) 0.045(2) 0.0230(18) -0.0022(15) 0.0069(14) 0.0021(16)
C1 0.021(3) 0.051(3) 0.025(3) 0.003(2) -0.001(2) 0.005(2)
C2 0.028(3) 0.051(4) 0.036(3) 0.011(3) 0.005(2) -0.002(3)
C3 0.040(4) 0.044(3) 0.053(4) 0.004(3) 0.000(3) 0.004(3)
C4 0.040(3) 0.044(3) 0.047(4) -0.002(3) 0.003(3) 0.016(3)
C5 0.030(3) 0.046(3) 0.036(3) 0.002(2) 0.006(2) 0.007(2)
C6 0.022(3) 0.036(3) 0.031(3) 0.011(2) 0.002(2) 0.006(2)
C7 0.027(3) 0.041(3) 0.024(3) 0.006(2) 0.007(2) 0.011(2)
C8 0.031(3) 0.041(3) 0.039(3) 0.012(2) 0.002(2) 0.009(2)
C9 0.043(4) 0.059(4) 0.054(4) 0.015(3) -0.007(3) -0.003(3)
C10 0.065(5) 0.039(3) 0.059(4) 0.013(3) -0.002(4) 0.006(3)
C11 0.054(4) 0.052(4) 0.053(4) 0.017(3) 0.003(3) 0.022(3)
C12 0.027(3) 0.050(4) 0.041(3) 0.007(3) 0.006(2) 0.009(3)
C13 0.030(3) 0.018(2) 0.016(2) 0.0029(17) 0.0018(19) -0.0016(19)
C14 0.029(3) 0.025(2) 0.025(2) 0.0059(19) 0.000(2) 0.000(2)
C15 0.034(3) 0.029(3) 0.031(3) 0.008(2) 0.011(2) 0.003(2)
C16 0.042(3) 0.023(2) 0.024(3) -0.0001(19) 0.017(2) -0.002(2)
C17 0.045(3) 0.019(2) 0.013(2) -0.0004(17) 0.003(2) 0.000(2)
C18 0.025(2) 0.020(2) 0.018(2) 0.0021(17) 0.0002(18) -0.0003(19)
C19 0.036(3) 0.022(2) 0.014(2) 0.0072(17) 0.001(2) 0.000(2)
C20 0.050(3) 0.025(3) 0.022(3) 0.002(2) 0.004(2) -0.002(2)
C21 0.043(3) 0.042(3) 0.027(3) 0.006(2) -0.009(2) -0.005(3)
C22 0.032(3) 0.043(3) 0.036(3) 0.009(2) -0.008(2) 0.004(2)
C23 0.041(3) 0.032(3) 0.032(3) 0.008(2) 0.005(2) 0.006(2)
C24 0.036(3) 0.021(2) 0.022(2) 0.0039(18) 0.002(2) -0.004(2)
C25 0.035(3) 0.016(2) 0.019(2) -0.0029(17) 0.002(2) 0.0019(19)
C26 0.039(3) 0.020(2) 0.020(2) -0.0037(18) 0.000(2) 0.001(2)
C27 0.038(3) 0.024(3) 0.035(3) -0.005(2) -0.002(2) 0.008(2)
C28 0.045(3) 0.019(2) 0.023(2) 0.0013(19) -0.006(2) 0.004(2)
C29 0.042(3) 0.018(2) 0.018(2) 0.0014(18) 0.002(2) -0.004(2)
C30 0.035(3) 0.014(2) 0.021(2) -0.0019(17) 0.003(2) -0.0039(19)
C31 0.041(3) 0.016(2) 0.030(3) 0.0011(19) 0.008(2) -0.001(2)
C32 0.041(3) 0.029(3) 0.032(3) 0.006(2) 0.005(2) 0.002(2)
C33 0.054(4) 0.037(3) 0.036(3) 0.004(2) 0.019(3) -0.004(3)
C34 0.036(3) 0.029(3) 0.062(4) 0.002(3) 0.010(3) -0.003(2)
C35 0.038(3) 0.027(3) 0.038(3) 0.000(2) 0.001(2) 0.002(2)
C36 0.035(3) 0.024(2) 0.030(3) 0.001(2) 0.005(2) -0.002(2)
C37 0.039(3) 0.022(2) 0.012(2) 0.0020(17) -0.001(2) 0.003(2)
C38 0.035(3) 0.026(2) 0.023(2) 0.0012(19) 0.002(2) -0.002(2)
C39 0.035(3) 0.035(3) 0.023(3) -0.002(2) 0.003(2) -0.005(2)
C40 0.046(3) 0.022(2) 0.017(2) -0.0021(18) 0.002(2) -0.010(2)
C41 0.047(3) 0.018(2) 0.013(2) -0.0008(17) 0.004(2) 0.001(2)
C42 0.039(3) 0.020(2) 0.015(2) 0.0010(17) 0.004(2) -0.001(2)
C43 0.036(3) 0.021(2) 0.020(2) -0.0041(18) 0.002(2) 0.003(2)
C44 0.039(3) 0.023(2) 0.029(3) -0.003(2) 0.005(2) 0.005(2)
C45 0.052(4) 0.030(3) 0.036(3) -0.002(2) 0.007(3) 0.014(3)
C46 0.037(3) 0.043(3) 0.034(3) -0.009(2) 0.008(2) 0.008(3)
C47 0.040(3) 0.030(3) 0.029(3) -0.005(2) 0.013(2) -0.001(2)
C48 0.044(3) 0.028(3) 0.018(2) 0.0012(19) 0.007(2) 0.005(2)
C49 0.031(3) 0.019(2) 0.016(2) 0.0036(17) 0.0053(19) -0.0007(19)
C50 0.032(3) 0.029(3) 0.020(2) 0.0064(19) 0.002(2) 0.004(2)
C51 0.036(3) 0.032(3) 0.027(3) 0.006(2) 0.006(2) 0.004(2)
C52 0.042(3) 0.024(2) 0.021(2) 0.0032(19) 0.009(2) 0.005(2)
C53 0.046(3) 0.019(2) 0.014(2) 0.0011(17) 0.005(2) 0.004(2)
C54 0.028(3) 0.020(2) 0.017(2) -0.0003(17) -0.0017(19) 0.0058(19)
C55 0.032(3) 0.025(2) 0.019(2) 0.0071(18) 0.004(2) 0.003(2)
C56 0.037(3) 0.023(2) 0.025(3) 0.0079(19) 0.006(2) 0.004(2)
C57 0.042(3) 0.034(3) 0.032(3) 0.012(2) 0.006(2) 0.012(2)
C58 0.032(3) 0.052(4) 0.034(3) 0.015(3) 0.000(2) 0.012(3)
C59 0.040(3) 0.044(3) 0.029(3) 0.004(2) -0.008(2) -0.001(3)
C60 0.044(3) 0.025(3) 0.026(3) 0.003(2) 0.000(2) 0.003(2)
C61 0.038(3) 0.016(2) 0.017(2) -0.0002(17) 0.007(2) 0.006(2)
C62 0.035(3) 0.024(2) 0.021(2) -0.0023(19) 0.004(2) 0.005(2)
C63 0.043(3) 0.025(3) 0.032(3) -0.005(2) -0.008(2) 0.008(2)
C64 0.055(4) 0.020(2) 0.020(2) 0.0005(19) -0.001(2) 0.014(2)
C65 0.049(3) 0.019(2) 0.017(2) 0.0018(18) 0.008(2) 0.007(2)
C66 0.038(3) 0.021(2) 0.018(2) 0.0021(18) 0.004(2) 0.005(2)
C67 0.035(3) 0.014(2) 0.039(3) 0.005(2) 0.011(2) 0.001(2)
C68 0.044(3) 0.034(3) 0.038(3) 0.014(2) 0.013(3) 0.016(3)
C69 0.054(4) 0.042(3) 0.060(4) 0.018(3) 0.028(3) 0.007(3)
C70 0.032(3) 0.038(3) 0.068(4) 0.008(3) 0.010(3) -0.005(3)
C71 0.040(3) 0.024(3) 0.051(3) 0.001(2) -0.002(3) -0.004(2)
C72 0.039(3) 0.016(2) 0.036(3) 0.004(2) 0.002(2) -0.002(2)
C73 0.033(3) 0.016(2) 0.018(2) 0.0062(17) 0.0018(19) -0.0032(19)
C74 0.031(3) 0.022(2) 0.020(2) -0.0013(18) 0.002(2) 0.001(2)
C75 0.031(3) 0.040(3) 0.028(3) 0.000(2) 0.006(2) -0.006(2)
C76 0.044(3) 0.023(2) 0.024(3) -0.0061(19) 0.000(2) -0.007(2)
C77 0.045(3) 0.016(2) 0.023(2) -0.0025(18) 0.005(2) -0.002(2)
C78 0.035(3) 0.017(2) 0.017(2) 0.0001(17) 0.006(2) 0.0033(19)
C79 0.038(3) 0.021(2) 0.016(2) -0.0040(18) 0.002(2) 0.004(2)
C80 0.050(3) 0.019(2) 0.029(3) -0.0002(19) 0.006(2) 0.006(2)
C81 0.050(4) 0.034(3) 0.033(3) 0.002(2) 0.002(3) 0.018(3)
C82 0.036(3) 0.049(3) 0.027(3) -0.008(2) 0.009(2) 0.012(3)
C83 0.036(3) 0.034(3) 0.027(3) 0.001(2) 0.005(2) 0.003(2)
C84 0.035(3) 0.028(3) 0.019(2) 0.0047(19) 0.002(2) 0.007(2)
C85 0.020(3) 0.037(3) 0.033(3) 0.001(2) 0.001(2) 0.005(2)
C86 0.026(3) 0.045(3) 0.051(4) 0.010(3) 0.006(3) 0.001(2)
C87 0.044(4) 0.035(3) 0.068(4) -0.003(3) -0.001(3) 0.007(3)
C88 0.041(4) 0.049(4) 0.053(4) -0.012(3) 0.007(3) 0.011(3)
C89 0.030(3) 0.057(4) 0.035(3) -0.003(3) 0.013(2) 0.003(3)
C90 0.025(3) 0.040(3) 0.026(3) 0.001(2) -0.002(2) 0.004(2)
C91 0.036(3) 0.049(3) 0.022(3) 0.005(2) 0.008(2) 0.003(3)
C92 0.036(3) 0.052(4) 0.043(3) 0.014(3) 0.004(3) -0.001(3)
C93 0.050(4) 0.055(4) 0.056(4) 0.026(3) -0.013(3) -0.015(3)
C94 0.070(5) 0.041(4) 0.061(4) 0.018(3) -0.008(4) -0.008(3)
C95 0.056(4) 0.054(4) 0.067(5) 0.021(3) 0.007(4) 0.017(3)
C96 0.038(4) 0.059(4) 0.056(4) 0.018(3) 0.008(3) 0.009(3)
O17 0.054(3) 0.053(3) 0.028(2) -0.0006(18) -0.001(2) -0.008(2)
C97 0.027(3) 0.052(4) 0.030(3) -0.003(2) 0.000(2) 0.002(3)
C98 0.026(3) 0.057(4) 0.040(3) 0.003(3) 0.000(2) 0.000(3)
C99 0.033(3) 0.054(4) 0.054(4) 0.013(3) 0.000(3) 0.004(3)
C100 0.034(3) 0.041(3) 0.075(5) -0.001(3) 0.005(3) 0.003(3)
C101 0.035(3) 0.056(4) 0.041(3) -0.008(3) 0.004(3) 0.001(3)
C102 0.027(3) 0.049(3) 0.043(3) -0.001(3) -0.003(2) 0.002(3)
C103 0.046(7) 0.050(5) 0.029(5) 0.008(3) -0.006(4) 0.001(4)
C104 0.046(7) 0.050(5) 0.029(5) 0.008(3) -0.006(4) 0.001(4)
C105 0.046(7) 0.050(5) 0.029(5) 0.008(3) -0.006(4) 0.001(4)
C106 0.046(7) 0.050(5) 0.029(5) 0.008(3) -0.006(4) 0.001(4)
C107 0.046(7) 0.050(5) 0.029(5) 0.008(3) -0.006(4) 0.001(4)
C108 0.046(7) 0.050(5) 0.029(5) 0.008(3) -0.006(4) 0.001(4)
C109 0.052(4) 0.059(3) 0.052(4) 0.003(2) 0.000(3) 0.004(3)
C110 0.052(4) 0.059(3) 0.052(4) 0.003(2) 0.000(3) 0.004(3)
C111 0.052(4) 0.059(3) 0.052(4) 0.003(2) 0.000(3) 0.004(3)
C112 0.052(4) 0.059(3) 0.052(4) 0.003(2) 0.000(3) 0.004(3)
C113 0.052(4) 0.059(3) 0.052(4) 0.003(2) 0.000(3) 0.004(3)
C114 0.052(4) 0.059(3) 0.052(4) 0.003(2) 0.000(3) 0.004(3)
O18 0.036(2) 0.056(3) 0.031(2) 0.0050(18) -0.0002(18) -0.0005(19)
C115 0.021(3) 0.048(3) 0.036(3) 0.001(3) 0.001(2) 0.004(2)
C116 0.028(3) 0.054(4) 0.050(4) 0.001(3) 0.000(3) 0.007(3)
C117 0.038(4) 0.048(4) 0.084(5) 0.007(4) 0.006(4) 0.016(3)
C118 0.049(4) 0.054(4) 0.085(6) -0.025(4) 0.001(4) 0.015(3)
C119 0.037(4) 0.072(5) 0.049(4) -0.018(4) 0.002(3) 0.008(3)
C120 0.024(3) 0.066(4) 0.041(3) -0.005(3) 0.002(2) 0.008(3)
C121 0.030(3) 0.090(5) 0.024(3) 0.001(3) -0.001(2) 0.003(3)
C122 0.029(3) 0.128(7) 0.039(4) -0.001(4) 0.003(3) -0.006(4)
C123 0.034(4) 0.181(10) 0.030(4) 0.015(5) 0.007(3) -0.013(5)
C124 0.053(5) 0.156(10) 0.060(5) 0.046(6) -0.006(4) 0.004(6)
C125 0.048(5) 0.127(8) 0.079(6) 0.059(5) -0.004(4) 0.010(5)
C126 0.045(4) 0.091(5) 0.040(4) 0.026(4) 0.001(3) 0.012(4)
Zn9 0.0237(3) 0.0197(3) 0.0170(3) 0.0026(2) -0.0011(2) 0.0014(2)
Zn10 0.0258(3) 0.0139(2) 0.0127(2) 0.00145(18) 0.0009(2) 0.0005(2)
Zn11 0.0245(3) 0.0155(2) 0.0122(2) 0.00116(18) 0.0014(2) 0.0011(2)
Zn12 0.0236(3) 0.0146(2) 0.0129(2) 0.00137(18) 0.0006(2) 0.0000(2)
Zn13 0.0216(3) 0.0159(2) 0.0136(2) 0.00069(18) 0.0014(2) -0.0004(2)
Zn14 0.0234(3) 0.0154(2) 0.0133(2) 0.00104(18) 0.0013(2) -0.0005(2)
Zn15 0.0265(3) 0.0154(2) 0.0140(2) 0.00042(19) 0.0029(2) -0.0018(2)
Zn16 0.0217(3) 0.0223(3) 0.0196(3) 0.0004(2) 0.0019(2) -0.0009(2)
O19 0.0252(19) 0.041(2) 0.040(2) 0.0123(17) -0.0063(16) 0.0028(16)
O20 0.0310(19) 0.0277(18) 0.0205(17) 0.0058(13) 0.0019(14) 0.0057(15)
O21 0.0278(19) 0.0288(18) 0.0263(18) -0.0058(15) 0.0043(15) -0.0042(15)
O22 0.0314(19) 0.0172(16) 0.0238(17) 0.0019(13) -0.0020(14) -0.0066(14)
O23 0.0193(16) 0.0183(15) 0.0158(15) 0.0026(12) 0.0012(12) -0.0014(12)
O24 0.0165(15) 0.0187(15) 0.0158(15) 0.0014(11) -0.0003(12) 0.0014(12)
O25 0.0262(17) 0.0150(15) 0.0203(16) -0.0003(12) -0.0003(13) -0.0006(13)
O26 0.038(2) 0.0194(16) 0.0133(15) -0.0007(12) 0.0052(14) -0.0001(14)
O27 0.0350(19) 0.0169(15) 0.0211(16) 0.0016(12) 0.0054(14) 0.0031(14)
O28 0.0280(18) 0.0166(15) 0.0172(15) -0.0027(12) -0.0001(13) 0.0003(13)
O29 0.0324(19) 0.0190(15) 0.0144(15) 0.0012(12) 0.0033(13) -0.0035(13)
O30 0.0302(18) 0.0163(15) 0.0187(15) 0.0025(12) 0.0043(13) 0.0020(13)
O31 0.0202(18) 0.0345(19) 0.0229(17) 0.0054(14) 0.0012(14) 0.0052(14)
O32 0.0235(18) 0.0339(19) 0.0201(17) -0.0030(14) 0.0051(14) 0.0002(15)
O33 0.0225(18) 0.0210(17) 0.038(2) 0.0012(15) 0.0033(15) -0.0041(14)
O34 0.0214(18) 0.043(2) 0.0233(17) 0.0027(15) -0.0013(14) -0.0028(15)
C127 0.025(3) 0.042(3) 0.033(3) 0.019(2) -0.006(2) -0.002(2)
C128 0.037(3) 0.051(4) 0.042(3) 0.003(3) -0.004(3) -0.009(3)
C129 0.048(4) 0.063(4) 0.041(4) 0.005(3) -0.003(3) -0.016(3)
C130 0.041(4) 0.093(6) 0.041(4) 0.027(4) -0.008(3) -0.013(4)
C131 0.029(3) 0.060(4) 0.063(4) 0.034(3) -0.002(3) 0.003(3)
C132 0.026(3) 0.045(3) 0.046(3) 0.021(3) 0.001(2) -0.004(2)
C133 0.032(3) 0.046(3) 0.063(4) 0.025(3) 0.013(3) 0.007(3)
C134 0.081(6) 0.052(4) 0.085(6) 0.012(4) 0.035(5) 0.002(4)
C135 0.143(10) 0.071(6) 0.150(10) -0.020(6) 0.111(8) -0.014(6)
C136 0.148(10) 0.061(5) 0.085(6) -0.006(5) 0.072(7) -0.002(6)
C137 0.096(6) 0.057(5) 0.055(5) 0.000(4) 0.010(4) -0.003(4)
C138 0.075(5) 0.041(4) 0.056(4) 0.002(3) 0.011(4) 0.006(3)
C139 0.035(3) 0.021(2) 0.013(2) 0.0012(17) 0.0004(19) -0.003(2)
C140 0.033(3) 0.019(2) 0.017(2) -0.0013(17) 0.002(2) -0.002(2)
C141 0.029(3) 0.030(3) 0.022(2) 0.000(2) 0.003(2) -0.002(2)
C142 0.041(3) 0.020(2) 0.017(2) -0.0015(18) 0.001(2) -0.011(2)
C143 0.041(3) 0.017(2) 0.018(2) -0.0041(17) 0.003(2) -0.001(2)
C144 0.033(3) 0.016(2) 0.017(2) 0.0022(17) 0.0056(19) 0.0006(19)
C145 0.034(3) 0.018(2) 0.016(2) -0.0027(17) 0.0046(19) 0.0011(19)
C146 0.038(3) 0.023(2) 0.026(3) 0.0003(19) 0.005(2) 0.000(2)
C147 0.044(3) 0.026(3) 0.035(3) 0.000(2) 0.006(2) 0.009(2)
C148 0.029(3) 0.039(3) 0.033(3) -0.006(2) 0.009(2) 0.006(2)
C149 0.039(3) 0.027(3) 0.023(2) 0.000(2) 0.010(2) 0.001(2)
C150 0.036(3) 0.027(2) 0.019(2) -0.0007(19) 0.005(2) 0.005(2)
C151 0.035(3) 0.012(2) 0.019(2) 0.0026(16) 0.005(2) -0.0031(19)
C152 0.042(3) 0.020(2) 0.021(2) 0.0028(18) 0.001(2) -0.001(2)
C153 0.034(3) 0.027(3) 0.034(3) 0.009(2) 0.012(2) 0.004(2)
C154 0.047(3) 0.024(2) 0.018(2) 0.0038(19) 0.010(2) 0.009(2)
C155 0.057(4) 0.016(2) 0.017(2) 0.0015(17) 0.000(2) 0.008(2)
C156 0.040(3) 0.014(2) 0.014(2) 0.0001(16) 0.002(2) 0.0010(19)
C157 0.045(3) 0.020(2) 0.016(2) 0.0044(18) 0.001(2) 0.001(2)
C158 0.050(4) 0.027(3) 0.023(3) -0.001(2) -0.004(2) -0.001(2)
C159 0.047(4) 0.033(3) 0.033(3) -0.003(2) -0.011(3) -0.002(3)
C160 0.043(3) 0.043(3) 0.032(3) 0.009(2) -0.010(3) 0.003(3)
C161 0.052(4) 0.024(2) 0.023(3) 0.003(2) 0.001(2) 0.011(2)
C162 0.042(3) 0.020(2) 0.018(2) 0.0042(18) 0.001(2) 0.001(2)
C163 0.034(3) 0.014(2) 0.015(2) -0.0013(16) 0.0024(19) 0.0041(19)
C164 0.046(3) 0.021(2) 0.020(2) -0.0004(19) 0.003(2) 0.001(2)
C165 0.050(3) 0.024(3) 0.024(3) -0.001(2) 0.000(2) 0.008(2)
C166 0.066(4) 0.022(2) 0.022(3) 0.002(2) 0.001(3) 0.015(3)
C167 0.067(4) 0.015(2) 0.020(2) 0.0022(18) 0.011(2) 0.006(2)
C168 0.047(3) 0.015(2) 0.020(2) -0.0014(17) 0.010(2) -0.004(2)
C169 0.047(3) 0.012(2) 0.025(3) -0.0002(18) 0.006(2) -0.008(2)
C170 0.063(4) 0.024(3) 0.034(3) 0.000(2) 0.007(3) -0.003(3)
C171 0.059(4) 0.036(3) 0.042(3) 0.003(3) 0.018(3) -0.012(3)
C172 0.046(4) 0.035(3) 0.063(4) -0.002(3) 0.013(3) -0.015(3)
C173 0.050(4) 0.029(3) 0.043(3) -0.008(2) 0.000(3) -0.012(3)
C174 0.058(4) 0.024(3) 0.031(3) -0.008(2) 0.011(3) -0.009(3)
C175 0.033(3) 0.021(2) 0.016(2) 0.0007(17) 0.0009(19) -0.002(2)
C176 0.032(3) 0.027(2) 0.019(2) -0.0032(19) 0.003(2) 0.002(2)
C177 0.034(3) 0.031(3) 0.026(3) -0.004(2) 0.001(2) -0.008(2)
C178 0.040(3) 0.022(2) 0.025(3) -0.0085(19) 0.003(2) -0.010(2)
C179 0.037(3) 0.018(2) 0.020(2) -0.0054(18) 0.005(2) -0.001(2)
C180 0.039(3) 0.019(2) 0.012(2) 0.0034(17) 0.0023(19) 0.001(2)
C181 0.037(3) 0.019(2) 0.019(2) -0.0038(18) 0.001(2) 0.001(2)
C182 0.043(3) 0.019(2) 0.025(3) -0.0005(19) 0.000(2) 0.001(2)
C183 0.047(4) 0.026(3) 0.036(3) 0.000(2) 0.004(3) 0.012(2)
C184 0.033(3) 0.037(3) 0.038(3) -0.008(2) 0.008(2) 0.004(2)
C185 0.043(3) 0.027(3) 0.024(3) -0.002(2) 0.010(2) -0.008(2)
C186 0.037(3) 0.025(2) 0.017(2) -0.0017(18) 0.000(2) 0.003(2)
C187 0.026(2) 0.015(2) 0.018(2) 0.0009(16) 0.0014(18) 0.0007(18)
C188 0.033(3) 0.018(2) 0.019(2) 0.0020(17) -0.001(2) 0.0010(19)
C189 0.029(3) 0.022(2) 0.028(3) 0.0031(19) 0.005(2) 0.000(2)
C190 0.038(3) 0.025(2) 0.021(2) 0.0018(19) 0.014(2) 0.003(2)
C191 0.042(3) 0.022(2) 0.013(2) 0.0043(17) 0.002(2) 0.000(2)
C192 0.022(2) 0.019(2) 0.018(2) 0.0032(17) 0.0030(18) 0.0007(18)
C193 0.030(3) 0.024(2) 0.016(2) 0.0069(18) 0.0002(19) 0.001(2)
C194 0.035(3) 0.021(2) 0.022(2) 0.0022(18) 0.001(2) 0.001(2)
C195 0.036(3) 0.031(3) 0.029(3) 0.007(2) 0.002(2) 0.005(2)
C196 0.029(3) 0.046(3) 0.039(3) 0.008(3) -0.006(2) 0.001(2)
C197 0.041(3) 0.041(3) 0.035(3) -0.008(2) -0.014(3) -0.004(3)
C198 0.044(3) 0.028(3) 0.027(3) -0.007(2) -0.004(2) 0.003(2)
C199 0.034(3) 0.014(2) 0.017(2) -0.0036(16) 0.0035(19) 0.0037(19)
C200 0.037(3) 0.019(2) 0.022(2) 0.0008(18) 0.001(2) -0.001(2)
C201 0.032(3) 0.024(2) 0.033(3) -0.003(2) -0.004(2) 0.004(2)
C202 0.045(3) 0.022(2) 0.019(2) 0.0018(18) -0.005(2) 0.010(2)
C203 0.043(3) 0.016(2) 0.015(2) 0.0022(17) 0.002(2) 0.004(2)
C204 0.037(3) 0.0091(19) 0.019(2) -0.0026(16) 0.005(2) -0.0012(18)
C205 0.041(3) 0.015(2) 0.018(2) 0.0053(17) 0.002(2) 0.004(2)
C206 0.042(3) 0.016(2) 0.022(2) -0.0007(18) 0.007(2) 0.000(2)
C207 0.036(3) 0.024(2) 0.033(3) 0.004(2) -0.004(2) -0.006(2)
C208 0.037(3) 0.025(3) 0.043(3) 0.004(2) 0.008(3) -0.003(2)
C209 0.045(3) 0.025(3) 0.036(3) 0.005(2) 0.016(3) -0.006(2)
C210 0.042(3) 0.020(2) 0.023(2) -0.0001(19) 0.003(2) -0.001(2)
C211 0.019(3) 0.050(3) 0.031(3) 0.001(2) 0.002(2) -0.006(2)
C212 0.031(3) 0.057(4) 0.039(3) -0.011(3) 0.000(3) -0.004(3)
C213 0.038(4) 0.073(5) 0.039(3) -0.016(3) 0.005(3) -0.004(3)
C214 0.039(4) 0.090(5) 0.024(3) -0.002(3) 0.002(3) -0.007(3)
C215 0.025(3) 0.076(5) 0.041(3) 0.012(3) -0.001(3) 0.003(3)
C216 0.026(3) 0.050(3) 0.032(3) 0.005(2) 0.002(2) -0.001(2)
C217 0.033(3) 0.044(3) 0.034(3) 0.008(2) 0.006(2) 0.010(3)
C218 0.033(3) 0.058(4) 0.038(3) 0.011(3) 0.004(3) 0.011(3)
C219 0.043(4) 0.057(4) 0.049(4) 0.017(3) 0.019(3) 0.020(3)
C220 0.064(4) 0.048(4) 0.038(3) 0.012(3) 0.014(3) 0.029(3)
C221 0.057(4) 0.044(4) 0.044(4) 0.006(3) 0.004(3) 0.006(3)
C222 0.033(3) 0.053(4) 0.041(3) 0.007(3) 0.008(3) 0.005(3)
O35 0.040(2) 0.051(2) 0.034(2) 0.0172(18) 0.0054(18) 0.0036(19)
C223 0.019(3) 0.064(4) 0.037(3) 0.007(3) -0.001(2) 0.000(3)
C224 0.034(3) 0.059(4) 0.051(4) 0.001(3) 0.004(3) -0.010(3)
C225 0.040(4) 0.080(5) 0.064(5) -0.018(4) 0.007(3) -0.020(4)
C226 0.042(4) 0.111(7) 0.045(4) -0.016(4) 0.011(3) -0.026(4)
C227 0.044(4) 0.096(6) 0.037(4) 0.009(4) 0.004(3) -0.019(4)
C228 0.024(3) 0.075(4) 0.034(3) 0.017(3) -0.001(2) -0.005(3)
C229 0.030(3) 0.065(4) 0.040(3) 0.024(3) 0.005(3) -0.003(3)
C230 0.038(4) 0.083(5) 0.049(4) 0.034(4) -0.005(3) -0.007(3)
C231 0.049(4) 0.089(6) 0.085(6) 0.060(5) 0.004(4) 0.006(4)
C232 0.047(4) 0.061(4) 0.081(5) 0.036(4) 0.017(4) 0.003(3)
C233 0.045(4) 0.062(4) 0.054(4) 0.015(3) 0.007(3) -0.002(3)
C234 0.037(3) 0.056(4) 0.043(3) 0.023(3) 0.003(3) -0.001(3)
O36 0.045(2) 0.042(2) 0.032(2) 0.0135(17) 0.0090(18) 0.0017(18)
C235 0.027(3) 0.046(3) 0.051(4) 0.026(3) 0.005(3) 0.001(2)
C236 0.034(3) 0.053(4) 0.068(4) 0.024(3) 0.014(3) 0.003(3)
C237 0.052(5) 0.057(4) 0.125(7) 0.038(5) 0.036(5) 0.011(4)
C238 0.062(5) 0.078(6) 0.126(8) 0.072(5) 0.047(5) 0.031(4)
C239 0.039(4) 0.090(6) 0.077(5) 0.054(4) 0.029(3) 0.025(4)
C240 0.031(3) 0.070(4) 0.045(4) 0.034(3) 0.010(3) 0.013(3)
C241 0.025(3) 0.067(4) 0.034(3) 0.021(3) 0.011(2) 0.009(3)
C242 0.038(4) 0.089(5) 0.029(3) 0.018(3) 0.010(3) 0.012(3)
C243 0.051(4) 0.123(7) 0.028(3) 0.004(4) 0.011(3) 0.010(4)
C244 0.054(4) 0.085(5) 0.041(4) 0.004(3) 0.012(3) 0.015(4)
C245 0.044(4) 0.074(5) 0.037(3) 0.008(3) 0.010(3) 0.009(3)
C246 0.031(3) 0.060(4) 0.033(3) 0.013(3) 0.005(2) 0.002(3)
Zn17 0.0796(5) 0.0151(3) 0.0223(3) 0.0014(2) 0.0070(3) -0.0004(3)
Zn18 0.0759(5) 0.0118(2) 0.0137(3) 0.0004(2) 0.0055(3) 0.0013(3)
Zn19 0.0766(5) 0.0124(3) 0.0139(3) 0.0004(2) 0.0044(3) 0.0013(3)
Zn20 0.0758(5) 0.0121(3) 0.0138(3) 0.0002(2) 0.0051(3) 0.0006(3)
O37 0.076(3) 0.023(2) 0.065(3) 0.0044(19) 0.002(2) 0.000(2)
O38 0.081(3) 0.0184(18) 0.038(2) 0.0044(16) 0.009(2) -0.0049(19)
O39 0.072(3) 0.038(2) 0.022(2) 0.0047(16) -0.0008(19) -0.004(2)
O40 0.070(3) 0.027(2) 0.037(2) -0.0085(17) 0.004(2) 0.004(2)
O41 0.065(2) 0.0157(15) 0.0161(16) 0.0008(12) 0.0025(17) 0.0001(17)
O42 0.085(3) 0.0149(16) 0.0245(19) 0.0032(14) 0.0046(19) -0.0022(18)
O43 0.086(3) 0.0166(17) 0.0198(18) -0.0041(13) 0.0082(19) 0.0017(18)
O44 0.095(3) 0.0212(18) 0.0175(17) 0.0013(14) 0.0045(19) 0.0077(19)
C247 0.107(5) 0.078(4) 0.042(3) -0.002(3) -0.006(3) -0.031(3)
C248 0.107(5) 0.078(4) 0.042(3) -0.002(3) -0.006(3) -0.031(3)
C249 0.125(9) 0.153(10) 0.070(6) 0.063(6) -0.024(6) -0.062(8)
C250 0.051(5) 0.092(6) 0.125(8) 0.051(6) 0.008(5) -0.010(4)
C251 0.058(5) 0.157(9) 0.073(6) 0.028(6) 0.001(4) -0.061(6)
C252 0.043(4) 0.091(6) 0.055(4) 0.018(4) -0.007(3) -0.017(4)
C253 0.136(7) 0.244(12) 0.092(5) 0.046(6) -0.054(5) -0.117(8)
C254 0.136(7) 0.244(12) 0.092(5) 0.046(6) -0.054(5) -0.117(8)
C255 0.136(7) 0.244(12) 0.092(5) 0.046(6) -0.054(5) -0.117(8)
C256 0.136(7) 0.244(12) 0.092(5) 0.046(6) -0.054(5) -0.117(8)
C257 0.136(7) 0.244(12) 0.092(5) 0.046(6) -0.054(5) -0.117(8)
C258 0.136(7) 0.244(12) 0.092(5) 0.046(6) -0.054(5) -0.117(8)
C259 0.038(4) 0.049(4) 0.031(4) -0.003(3) -0.002(3) -0.005(3)
C260 0.038(4) 0.049(4) 0.031(4) -0.003(3) -0.002(3) -0.005(3)
C261 0.038(4) 0.049(4) 0.031(4) -0.003(3) -0.002(3) -0.005(3)
C262 0.038(4) 0.049(4) 0.031(4) -0.003(3) -0.002(3) -0.005(3)
C263 0.038(4) 0.049(4) 0.031(4) -0.003(3) -0.002(3) -0.005(3)
C264 0.038(4) 0.049(4) 0.031(4) -0.003(3) -0.002(3) -0.005(3)
C265 0.082(5) 0.021(3) 0.017(2) -0.0008(19) 0.002(3) 0.002(3)
C266 0.080(5) 0.022(3) 0.028(3) 0.001(2) 0.004(3) -0.003(3)
C267 0.077(5) 0.025(3) 0.035(3) 0.001(2) 0.001(3) 0.005(3)
C268 0.079(5) 0.018(2) 0.021(3) 0.0012(19) 0.002(3) 0.009(3)
C269 0.073(4) 0.014(2) 0.021(3) 0.0001(18) 0.005(3) 0.002(2)
C270 0.071(4) 0.018(2) 0.027(3) 0.003(2) 0.008(3) -0.002(3)
C271 0.074(5) 0.017(2) 0.031(3) 0.006(2) 0.009(3) 0.007(3)
C272 0.087(5) 0.028(3) 0.028(3) -0.003(2) 0.013(3) 0.010(3)
C273 0.079(5) 0.035(3) 0.043(4) -0.001(3) 0.015(3) -0.008(3)
C274 0.081(5) 0.026(3) 0.050(4) 0.005(3) 0.022(4) -0.012(3)
C275 0.094(6) 0.037(3) 0.029(3) 0.010(3) 0.026(3) 0.012(3)
C276 0.090(5) 0.021(3) 0.027(3) 0.004(2) 0.021(3) 0.005(3)
C277 0.079(5) 0.016(2) 0.019(3) 0.0004(19) -0.004(3) 0.000(3)
C278 0.080(5) 0.019(2) 0.028(3) 0.002(2) 0.007(3) 0.004(3)
C279 0.069(4) 0.030(3) 0.033(3) -0.001(2) 0.003(3) -0.002(3)
C280 0.088(5) 0.016(2) 0.020(3) 0.0001(19) -0.007(3) 0.004(3)
C281 0.074(4) 0.020(2) 0.016(2) 0.0004(18) -0.001(3) 0.007(3)
C282 0.077(5) 0.020(2) 0.020(3) -0.0032(19) -0.001(3) 0.005(3)
C283 0.080(5) 0.023(3) 0.018(3) -0.007(2) 0.005(3) 0.002(3)
C284 0.088(5) 0.025(3) 0.023(3) -0.003(2) -0.002(3) 0.005(3)
C285 0.077(5) 0.030(3) 0.035(3) 0.000(2) 0.011(3) 0.009(3)
C286 0.077(5) 0.030(3) 0.041(3) -0.004(3) 0.004(3) 0.014(3)
C287 0.084(5) 0.023(3) 0.038(3) -0.004(2) -0.005(3) 0.011(3)
C288 0.081(5) 0.018(2) 0.026(3) -0.003(2) -0.004(3) 0.003(3)
C289 0.098(6) 0.016(2) 0.023(3) 0.000(2) 0.017(3) 0.004(3)
C290 0.102(6) 0.025(3) 0.025(3) 0.001(2) 0.013(3) 0.012(3)
C291 0.096(5) 0.033(3) 0.034(3) 0.007(2) 0.026(3) 0.016(3)
C292 0.105(6) 0.025(3) 0.021(3) 0.004(2) 0.020(3) 0.010(3)
C293 0.108(6) 0.019(3) 0.013(2) 0.0028(19) 0.010(3) 0.010(3)
C294 0.089(5) 0.023(3) 0.022(3) -0.003(2) 0.005(3) 0.000(3)
C295 0.103(6) 0.025(3) 0.017(3) 0.005(2) 0.008(3) 0.004(3)
C296 0.111(7) 0.033(3) 0.032(3) 0.007(3) 0.003(4) 0.003(4)
C297 0.115(7) 0.037(4) 0.039(4) 0.004(3) -0.007(4) 0.026(4)
C298 0.112(6) 0.042(4) 0.031(3) 0.001(3) -0.016(4) 0.011(4)
C299 0.106(6) 0.033(3) 0.027(3) -0.005(2) -0.008(3) -0.002(4)
C300 0.085(5) 0.034(3) 0.023(3) 0.001(2) 0.005(3) 0.001(3)
O45 0.136(5) 0.023(2) 0.083(4) -0.005(2) -0.008(4) 0.008(3)
C301 0.085(6) 0.028(3) 0.079(5) 0.002(3) -0.006(4) -0.008(3)
C302 0.094(6) 0.035(4) 0.079(5) 0.009(4) -0.017(5) -0.002(4)
C303 0.070(5) 0.055(4) 0.072(5) -0.003(4) -0.009(4) -0.003(4)
C304 0.053(4) 0.050(4) 0.084(6) 0.019(4) -0.007(4) -0.011(3)
C305 0.044(4) 0.034(3) 0.100(6) 0.005(4) 0.003(4) -0.006(3)
C306 0.054(4) 0.026(3) 0.084(5) 0.003(3) -0.005(4) -0.007(3)
C307 0.048(4) 0.025(3) 0.079(5) -0.001(3) 0.001(3) 0.004(3)
C308 0.039(4) 0.033(3) 0.086(5) -0.010(3) 0.005(3) 0.002(3)
C309 0.041(4) 0.036(3) 0.109(6) -0.015(4) 0.004(4) 0.001(3)
C310 0.040(4) 0.052(4) 0.094(6) -0.016(4) 0.001(4) 0.015(3)
C311 0.050(4) 0.049(4) 0.081(5) 0.000(4) 0.006(4) -0.004(3)
C312 0.065(5) 0.035(3) 0.084(5) -0.004(3) 0.003(4) -0.014(3)
Zn21 0.0232(3) 0.0183(3) 0.0197(3) 0.0032(2) 0.0012(2) 0.0018(2)
Zn22 0.0236(3) 0.0140(2) 0.0149(2) 0.00167(19) 0.0015(2) 0.0009(2)
Zn23 0.0253(3) 0.0137(2) 0.0151(2) 0.00113(19) 0.0013(2) 0.0016(2)
Zn24 0.0255(3) 0.0130(2) 0.0165(2) 0.00176(19) 0.0018(2) 0.0003(2)
O46 0.031(2) 0.0327(19) 0.036(2) 0.0076(16) 0.0022(16) -0.0004(16)
O47 0.030(2) 0.051(2) 0.0178(17) 0.0101(16) -0.0036(15) 0.0028(17)
O48 0.029(2) 0.0309(19) 0.034(2) -0.0145(15) 0.0010(16) 0.0063(15)
O49 0.031(2) 0.0200(17) 0.050(2) 0.0129(15) 0.0069(17) -0.0006(15)
O50 0.0216(16) 0.0144(14) 0.0174(15) 0.0013(11) 0.0011(12) 0.0012(12)
O51 0.040(2) 0.0296(18) 0.0211(17) -0.0014(14) -0.0002(15) 0.0099(16)
O52 0.041(2) 0.0185(16) 0.0308(19) 0.0048(14) -0.0051(16) -0.0009(15)
O53 0.046(2) 0.0215(17) 0.0256(18) -0.0040(14) 0.0093(16) -0.0057(15)
C313 0.023(3) 0.038(3) 0.051(4) 0.017(3) -0.002(2) -0.005(2)
C314 0.034(3) 0.051(4) 0.058(4) 0.013(3) -0.015(3) -0.010(3)
C315 0.041(4) 0.125(7) 0.057(5) 0.032(5) -0.012(3) -0.030(4)
C316 0.027(4) 0.204(13) 0.116(8) 0.113(9) -0.015(5) -0.007(6)
C317 0.036(4) 0.130(9) 0.156(10) 0.108(8) 0.024(6) 0.027(5)
C318 0.032(3) 0.058(4) 0.103(6) 0.050(4) 0.017(4) 0.007(3)
C319 0.026(6) 0.030(6) 0.048(7) 0.003(5) -0.003(5) 0.011(5)
C320 0.061(8) 0.036(6) 0.076(9) 0.004(6) 0.021(7) -0.011(5)
C321 0.064(8) 0.057(7) 0.067(8) -0.012(6) 0.028(7) -0.010(6)
C322 0.032(6) 0.045(6) 0.080(9) -0.003(6) 0.009(6) 0.006(5)
C323 0.074(11) 0.032(7) 0.074(10) 0.001(7) -0.012(8) -0.004(6)
C324 0.059(9) 0.047(10) 0.062(9) 0.018(8) 0.006(7) -0.019(7)
C14A 0.077(10) 0.077(10) 0.114(12) 0.022(9) 0.028(9) 0.027(8)
Cl27 0.188(5) 0.055(2) 0.157(5) -0.008(2) 0.122(4) -0.015(3)
Cl28 0.052(2) 0.130(4) 0.100(3) 0.051(3) -0.0098(19) -0.031(2)
O54 0.043(5) 0.037(5) 0.055(6) 0.010(4) 0.020(4) 0.006(4)
C367 0.036(8) 0.048(9) 0.051(8) 0.005(6) 0.021(6) -0.003(7)
C368 0.084(10) 0.040(7) 0.077(9) 0.003(6) 0.044(8) -0.003(7)
C369 0.076(10) 0.039(7) 0.110(12) -0.003(7) 0.051(9) -0.011(6)
C370 0.056(8) 0.063(8) 0.051(7) -0.018(6) 0.014(6) -0.015(6)
C371 0.034(8) 0.068(11) 0.046(10) -0.018(8) 0.004(6) 0.000(7)
C372 0.019(5) 0.051(7) 0.048(7) -0.014(5) 0.007(4) 0.000(4)
C373 0.030(6) 0.047(7) 0.039(7) 0.004(6) 0.008(5) 0.006(5)
C374 0.020(5) 0.071(8) 0.045(6) 0.004(5) -0.002(4) 0.000(5)
C375 0.024(5) 0.079(9) 0.044(6) 0.009(6) -0.006(5) 0.009(5)
C376 0.045(7) 0.058(8) 0.056(8) 0.022(6) 0.012(6) 0.020(6)
C377 0.044(7) 0.043(7) 0.060(8) 0.007(6) 0.000(6) -0.003(5)
C378 0.020(6) 0.044(7) 0.040(6) 0.014(5) -0.002(5) 0.003(5)
C325 0.018(7) 0.029(7) 0.053(10) 0.018(7) -0.006(7) 0.004(6)
C326 0.037(9) 0.046(12) 0.047(10) 0.010(8) -0.001(7) -0.023(9)
C327 0.036(10) 0.048(13) 0.078(17) 0.029(11) -0.001(10) -0.006(8)
C328 0.063(12) 0.062(11) 0.060(11) -0.001(9) -0.006(9) 0.017(9)
C329 0.090(15) 0.052(10) 0.086(14) -0.010(10) 0.048(12) -0.012(10)
C330 0.034(9) 0.071(12) 0.083(13) 0.006(10) 0.017(8) -0.006(8)
O55 0.051(7) 0.042(7) 0.058(8) 0.032(6) 0.011(6) 0.016(6)
C379 0.027(7) 0.066(11) 0.038(9) 0.025(8) 0.008(6) 0.008(7)
C380 0.046(11) 0.058(13) 0.045(10) 0.013(8) 0.019(8) -0.002(10)
C381 0.035(8) 0.081(12) 0.054(10) 0.011(8) 0.015(7) 0.007(8)
C382 0.020(8) 0.12(2) 0.056(16) 0.023(14) 0.020(8) 0.001(11)
C383 0.024(7) 0.081(13) 0.057(10) 0.037(10) 0.019(7) 0.001(8)
C384 0.015(7) 0.081(13) 0.062(11) 0.040(10) 0.001(7) 0.002(7)
C385 0.024(9) 0.059(12) 0.068(12) 0.041(9) -0.007(7) 0.001(8)
C386 0.036(9) 0.066(11) 0.071(12) 0.038(9) 0.012(8) 0.001(8)
C387 0.052(10) 0.069(12) 0.089(14) 0.053(11) 0.000(10) 0.003(9)
C388 0.051(10) 0.059(10) 0.102(14) 0.048(10) -0.018(10) -0.012(8)
C389 0.107(17) 0.055(11) 0.15(2) 0.054(12) -0.040(15) -0.036(11)
C390 0.040(9) 0.046(9) 0.133(17) 0.057(11) 0.004(10) -0.001(7)
C331 0.036(3) 0.020(2) 0.021(2) -0.0007(18) 0.007(2) -0.003(2)
C332 0.034(3) 0.030(3) 0.026(3) 0.004(2) -0.003(2) 0.002(2)
C333 0.033(3) 0.042(3) 0.024(3) 0.009(2) 0.007(2) 0.001(2)
C334 0.044(3) 0.019(2) 0.014(2) 0.0015(17) 0.007(2) -0.003(2)
C335 0.037(3) 0.018(2) 0.015(2) 0.0026(17) 0.003(2) -0.001(2)
C336 0.031(3) 0.029(3) 0.023(2) 0.002(2) 0.003(2) 0.002(2)
C337 0.039(3) 0.033(3) 0.026(3) 0.010(2) 0.010(2) 0.005(2)
C338 0.038(3) 0.031(3) 0.036(3) 0.000(2) 0.003(2) -0.001(2)
C339 0.048(4) 0.034(3) 0.044(3) 0.002(2) -0.005(3) 0.014(3)
C340 0.039(3) 0.041(3) 0.035(3) 0.005(2) -0.007(3) 0.003(3)
C341 0.041(3) 0.039(3) 0.032(3) -0.003(2) -0.002(2) -0.004(3)
C342 0.041(3) 0.032(3) 0.021(2) -0.001(2) -0.003(2) 0.002(2)
C343 0.042(3) 0.023(2) 0.020(2) 0.0023(18) 0.002(2) 0.006(2)
C344 0.050(4) 0.025(3) 0.026(3) 0.002(2) 0.005(2) 0.000(2)
C345 0.041(3) 0.030(3) 0.042(3) 0.005(2) 0.004(3) 0.011(2)
C346 0.055(4) 0.013(2) 0.025(3) -0.0022(18) 0.000(2) 0.011(2)
C347 0.047(3) 0.015(2) 0.025(3) 0.0009(18) 0.004(2) 0.002(2)
C348 0.047(3) 0.020(2) 0.026(3) -0.0018(19) 0.000(2) -0.004(2)
C349 0.050(4) 0.019(2) 0.034(3) 0.005(2) -0.005(3) 0.007(2)
C350 0.059(4) 0.029(3) 0.040(3) -0.006(2) -0.007(3) 0.007(3)
C351 0.061(5) 0.044(4) 0.054(4) -0.011(3) -0.012(3) -0.007(3)
C352 0.046(4) 0.033(3) 0.062(4) 0.006(3) -0.007(3) -0.005(3)
C353 0.039(3) 0.036(3) 0.047(3) 0.011(3) -0.001(3) -0.001(3)
C354 0.041(3) 0.026(3) 0.031(3) 0.008(2) 0.000(2) 0.003(2)
C355 0.047(3) 0.020(2) 0.022(2) 0.0035(19) 0.002(2) -0.004(2)
C356 0.040(3) 0.029(3) 0.030(3) 0.001(2) -0.001(2) 0.002(2)
C357 0.038(3) 0.039(3) 0.037(3) -0.008(2) -0.005(3) -0.002(3)
C358 0.042(3) 0.032(3) 0.022(3) -0.004(2) -0.005(2) -0.005(2)
C359 0.046(3) 0.024(2) 0.015(2) -0.0039(18) 0.004(2) -0.002(2)
C360 0.038(3) 0.023(2) 0.032(3) -0.003(2) 0.003(2) 0.000(2)
C361 0.049(3) 0.027(3) 0.028(3) -0.005(2) 0.000(2) 0.001(2)
C362 0.054(4) 0.042(3) 0.036(3) 0.003(3) 0.005(3) 0.004(3)
C363 0.063(4) 0.048(4) 0.040(3) 0.004(3) 0.022(3) 0.010(3)
C364 0.064(4) 0.037(3) 0.044(4) -0.005(3) 0.011(3) 0.015(3)
C365 0.058(4) 0.030(3) 0.050(4) -0.007(3) -0.002(3) 0.017(3)
C366 0.049(4) 0.024(3) 0.040(3) -0.004(2) 0.002(3) 0.003(2)

loop_
_atom_type_symbol
_atom_type_description
_atom_type_scat_dispersion_real
_atom_type_scat_dispersion_imag
_atom_type_scat_source
C C 0.0033 0.0016 'International Tables Vol C Tables 4.2.6.8 and 6.1.1.4'
H H 0.0000 0.0000 'International Tables Vol C Tables 4.2.6.8 and 6.1.1.4'
O O 0.0106 0.0060 'International Tables Vol C Tables 4.2.6.8 and 6.1.1.4'
Zn Zn 0.2839 1.4301 'International Tables Vol C Tables 4.2.6.8 and 6.1.1.4'
Cl Cl 0.1484 0.1585 'International Tables Vol C Tables 4.2.6.8 and 6.1.1.4'

loop_
_geom_angle_atom_site_label_1
_geom_angle_atom_site_label_2
_geom_angle_atom_site_label_3
_geom_angle
_geom_angle_site_symmetry_1
_geom_angle_site_symmetry_3
Cl1 C1A Cl2 114.5(5) . .
Cl1 C1A H1A 108.6 . .
Cl2 C1A H1A 108.6 . .
Cl1 C1A H1B 108.6 . .
Cl2 C1A H1B 108.6 . .
H1A C1A H1B 107.6 . .
Cl3 C2A Cl4 125.7(10) . .
Cl3 C2A H2A 105.9 . .
Cl4 C2A H2A 105.9 . .
Cl3 C2A H2B 105.9 . .
Cl4 C2A H2B 105.9 . .
H2A C2A H2B 106.2 . .
Cl5 C3A Cl6 113.7(9) . .
Cl5 C3A H3A 108.8 . .
Cl6 C3A H3A 108.8 . .
Cl5 C3A H3B 108.8 . .
Cl6 C3A H3B 108.8 . .
H3A C3A H3B 107.7 . .
Cl7 C4A Cl8 122.2(9) . .
Cl7 C4A H4A 106.8 . .
Cl8 C4A H4A 106.8 . .
Cl7 C4A H4B 106.8 . .
Cl8 C4A H4B 106.8 . .
H4A C4A H4B 106.6 . .
Cl9 C5A Cl10 104.1(13) . .
Cl9 C5A H5A 110.9 . .
Cl10 C5A H5A 110.9 . .
Cl9 C5A H5B 110.9 . .
Cl10 C5A H5B 110.9 . .
H5A C5A H5B 109.0 . .
Cl11 C6A Cl12 159.3(14) . .
Cl11 C6A H6A 96.4 . .
Cl12 C6A H6A 96.4 . .
Cl11 C6A H6B 96.4 . .
Cl12 C6A H6B 96.4 . .
H6A C6A H6B 103.4 . .
Cl15 C8A Cl16 118.6(15) . .
Cl15 C8A H8A 107.7 . .
Cl16 C8A H8A 107.7 . .
Cl15 C8A H8B 107.7 . .
Cl16 C8A H8B 107.7 . .
H8A C8A H8B 107.1 . .
Cl14 C7A Cl13 118(2) . .
Cl14 C7A H7A 107.8 . .
Cl13 C7A H7A 107.8 . .
Cl14 C7A H7B 107.8 . .
Cl13 C7A H7B 107.8 . .
H7A C7A H7B 107.1 . .
Cl17 C9A Cl18 114.5(9) . .
Cl17 C9A H9A 108.6 . .
Cl18 C9A H9A 108.6 . .
Cl17 C9A H9B 108.6 . .
Cl18 C9A H9B 108.6 . .
H9A C9A H9B 107.6 . .
Cl19 C10A Cl20 118.6(9) . .
Cl19 C10A H10A 107.7 . .
Cl20 C10A H10A 107.7 . .
Cl19 C10A H10B 107.7 . .
Cl20 C10A H10B 107.7 . .
H10A C10A H10B 107.1 . .
O1 Zn1 O4 110.09(15) . .
O1 Zn1 O2 120.29(15) . .
O4 Zn1 O2 104.28(15) . .
O1 Zn1 O3 109.02(15) . .
O4 Zn1 O3 107.28(15) . .
O2 Zn1 O3 105.11(14) . .
O2 Zn2 O7 122.53(14) . .
O2 Zn2 O8 139.03(14) . .
O7 Zn2 O8 97.02(13) . .
O2 Zn2 O5 93.33(13) . .
O7 Zn2 O5 90.65(12) . .
O8 Zn2 O5 96.71(12) . .
O3 Zn3 O10 138.67(14) . .
O3 Zn3 O9 123.19(15) . .
O10 Zn3 O9 97.79(13) . .
O3 Zn3 O5 90.44(13) . .
O10 Zn3 O5 94.96(12) . .
O9 Zn3 O5 90.25(12) . .
O3 Zn3 Zn7 137.98(10) . .
O10 Zn3 Zn7 78.19(9) . .
O9 Zn3 Zn7 36.99(9) . .
O5 Zn3 Zn7 61.39(8) . .
O4 Zn4 O12 136.53(15) . .
O4 Zn4 O11 125.17(15) . .
O12 Zn4 O11 97.27(14) . .
O4 Zn4 O5 91.23(13) . .
O12 Zn4 O5 97.75(12) . .
O11 Zn4 O5 90.81(12) . .
O4 Zn4 Zn5 140.40(10) . .
O12 Zn4 Zn5 78.95(9) . .
O11 Zn4 Zn5 37.30(9) . .
O5 Zn4 Zn5 61.79(8) . .
O13 Zn5 O10 124.30(14) . .
O13 Zn5 O11 136.91(14) . .
O10 Zn5 O11 96.87(13) . .
O13 Zn5 O6 94.19(13) . .
O10 Zn5 O6 89.82(12) . .
O11 Zn5 O6 98.47(12) . .
O13 Zn5 Zn4 128.26(11) . .
O10 Zn5 Zn4 102.15(10) . .
O11 Zn5 Zn4 37.26(9) . .
O6 Zn5 Zn4 61.83(8) . .
O14 Zn6 O12 124.18(15) . .
O14 Zn6 O7 138.49(14) . .
O12 Zn6 O7 96.92(13) . .
O14 Zn6 O6 90.85(13) . .
O12 Zn6 O6 88.61(12) . .
O7 Zn6 O6 96.22(12) . .
O15 Zn7 O9 134.43(14) . .
O15 Zn7 O8 127.89(14) . .
O9 Zn7 O8 96.24(13) . .
O15 Zn7 O6 91.78(13) . .
O9 Zn7 O6 100.00(12) . .
O8 Zn7 O6 89.85(12) . .
O15 Zn7 Zn3 124.31(10) . .
O9 Zn7 Zn3 37.27(9) . .
O8 Zn7 Zn3 102.59(10) . .
O6 Zn7 Zn3 63.51(8) . .
O16 Zn8 O13 119.53(15) . .
O16 Zn8 O15 111.52(14) . .
O13 Zn8 O15 102.67(14) . .
O16 Zn8 O14 110.39(14) . .
O13 Zn8 O14 105.36(14) . .
O15 Zn8 O14 106.36(14) . .
C1 O1 Zn1 121.1(3) . .
Zn2 O2 Zn1 119.40(17) . .
Zn2 O2 H2' 119(4) . .
Zn1 O2 H2' 120(4) . .
Zn3 O3 Zn1 123.31(17) . .
Zn3 O3 H3' 116(4) . .
Zn1 O3 H3' 119(4) . .
Zn4 O4 Zn1 121.85(17) . .
Zn4 O4 H4' 116(4) . .
Zn1 O4 H4' 122(4) . .
O6 O5 Zn4 100.70(18) . .
O6 O5 Zn2 101.29(18) . .
Zn4 O5 Zn2 115.45(13) . .
O6 O5 Zn3 102.75(18) . .
Zn4 O5 Zn3 117.35(13) . .
Zn2 O5 Zn3 115.42(13) . .
O5 O6 Zn7 101.36(18) . .
O5 O6 Zn5 101.55(18) . .
Zn7 O6 Zn5 115.10(13) . .
O5 O6 Zn6 103.23(18) . .
Zn7 O6 Zn6 116.47(13) . .
Zn5 O6 Zn6 115.70(13) . .
C13 O7 Zn2 126.1(3) . .
C13 O7 Zn6 117.2(3) . .
Zn2 O7 Zn6 108.07(14) . .
C25 O8 Zn2 118.2(3) . .
C25 O8 Zn7 123.0(3) . .
Zn2 O8 Zn7 107.03(14) . .
C37 O9 Zn7 115.5(3) . .
C37 O9 Zn3 127.3(3) . .
Zn7 O9 Zn3 105.74(14) . .
C49 O10 Zn5 124.1(3) . .
C49 O10 Zn3 119.1(3) . .
Zn5 O10 Zn3 109.27(14) . .
C61 O11 Zn4 126.4(3) . .
C61 O11 Zn5 116.1(3) . .
Zn4 O11 Zn5 105.43(14) . .
C73 O12 Zn4 118.0(3) . .
C73 O12 Zn6 125.4(3) . .
Zn4 O12 Zn6 108.42(14) . .
Zn5 O13 Zn8 119.23(16) . .
Zn5 O13 H13' 123(4) . .
Zn8 O13 H13' 113(4) . .
Zn6 O14 Zn8 123.07(16) . .
Zn6 O14 H14' 127(4) . .
Zn8 O14 H14' 110(4) . .
Zn7 O15 Zn8 120.93(16) . .
Zn7 O15 H15' 113(4) . .
Zn8 O15 H15' 126(4) . .
C85 O16 Zn8 120.7(3) . .
O1 C1 C2 122.0(5) . .
O1 C1 C6 119.4(5) . .
C2 C1 C6 118.5(5) . .
C3 C2 C1 121.8(5) . .
C3 C2 H2 119.1 . .
C1 C2 H2 119.1 . .
C2 C3 C4 119.6(6) . .
C2 C3 H3 120.2 . .
C4 C3 H3 120.2 . .
C5 C4 C3 119.9(5) . .
C5 C4 H4 120.0 . .
C3 C4 H4 120.0 . .
C4 C5 C6 120.8(5) . .
C4 C5 H5 119.6 . .
C6 C5 H5 119.6 . .
C1 C6 C5 119.1(5) . .
C1 C6 C7 119.9(5) . .
C5 C6 C7 121.0(5) . .
C8 C7 C12 118.8(5) . .
C8 C7 C6 121.7(5) . .
C12 C7 C6 119.5(5) . .
C9 C8 C7 120.5(5) . .
C9 C8 H8 119.7 . .
C7 C8 H8 119.7 . .
C10 C9 C8 120.7(6) . .
C10 C9 H9 119.7 . .
C8 C9 H9 119.7 . .
C9 C10 C11 119.5(6) . .
C9 C10 H10 120.3 . .
C11 C10 H10 120.3 . .
C12 C11 C10 120.0(6) . .
C12 C11 H11 120.0 . .
C10 C11 H11 120.0 . .
C11 C12 C7 120.5(5) . .
C11 C12 H12 119.7 . .
C7 C12 H12 119.7 . .
O7 C13 C14 120.3(4) . .
O7 C13 C18 119.2(4) . .
C14 C13 C18 120.5(4) . .
C13 C14 C15 119.3(5) . .
C13 C14 H14 120.4 . .
C15 C14 H14 120.4 . .
C16 C15 C14 120.8(5) . .
C16 C15 H15 119.6 . .
C14 C15 H15 119.6 . .
C15 C16 C17 119.5(4) . .
C15 C16 H16 120.2 . .
C17 C16 H16 120.2 . .
C16 C17 C18 120.8(4) . .
C16 C17 H17 119.6 . .
C18 C17 H17 119.6 . .
C17 C18 C13 119.0(4) . .
C17 C18 C19 119.7(4) . .
C13 C18 C19 121.3(4) . .
C20 C19 C24 118.6(5) . .
C20 C19 C18 119.8(4) . .
C24 C19 C18 121.6(4) . .
C19 C20 C21 120.1(5) . .
C19 C20 H20 119.9 . .
C21 C20 H20 119.9 . .
C22 C21 C20 120.3(5) . .
C22 C21 H21 119.8 . .
C20 C21 H21 119.8 . .
C21 C22 C23 120.7(5) . .
C21 C22 H22 119.7 . .
C23 C22 H22 119.7 . .
C22 C23 C24 119.3(5) . .
C22 C23 H23 120.3 . .
C24 C23 H23 120.3 . .
C19 C24 C23 120.9(5) . .
C19 C24 H24 119.6 . .
C23 C24 H24 119.6 . .
O8 C25 C26 119.8(4) . .
O8 C25 C30 120.4(4) . .
C26 C25 C30 119.8(4) . .
C27 C26 C25 120.3(5) . .
C27 C26 H26 119.8 . .
C25 C26 H26 119.8 . .
C26 C27 C28 121.2(5) . .
C26 C27 H27 119.4 . .
C28 C27 H27 119.4 . .
C29 C28 C27 118.4(5) . .
C29 C28 H28 120.8 . .
C27 C28 H28 120.8 . .
C28 C29 C30 122.2(4) . .
C28 C29 H29 118.9 . .
C30 C29 H29 118.9 . .
C25 C30 C29 118.1(5) . .
C25 C30 C31 122.0(4) . .
C29 C30 C31 120.0(4) . .
C36 C31 C32 118.1(5) . .
C36 C31 C30 122.2(4) . .
C32 C31 C30 119.6(5) . .
C33 C32 C31 120.6(5) . .
C33 C32 H32 119.7 . .
C31 C32 H32 119.7 . .
C34 C33 C32 120.7(5) . .
C34 C33 H33 119.6 . .
C32 C33 H33 119.6 . .
C33 C34 C35 119.6(5) . .
C33 C34 H34 120.2 . .
C35 C34 H34 120.2 . .
C34 C35 C36 120.2(5) . .
C34 C35 H35 119.9 . .
C36 C35 H35 119.9 . .
C31 C36 C35 120.7(5) . .
C31 C36 H36 119.7 . .
C35 C36 H36 119.7 . .
O9 C37 C38 120.9(4) . .
O9 C37 C42 118.2(4) . .
C38 C37 C42 120.9(4) . .
C37 C38 C39 119.8(5) . .
C37 C38 H38 120.1 . .
C39 C38 H38 120.1 . .
C40 C39 C38 119.6(5) . .
C40 C39 H39 120.2 . .
C38 C39 H39 120.2 . .
C41 C40 C39 120.5(5) . .
C41 C40 H40 119.7 . .
C39 C40 H40 119.7 . .
C40 C41 C42 120.9(4) . .
C40 C41 H41 119.5 . .
C42 C41 H41 119.5 . .
C37 C42 C41 118.2(5) . .
C37 C42 C43 120.9(4) . .
C41 C42 C43 120.9(4) . .
C44 C43 C48 118.6(5) . .
C44 C43 C42 120.6(4) . .
C48 C43 C42 120.9(4) . .
C43 C44 C45 120.8(5) . .
C43 C44 H44 119.6 . .
C45 C44 H44 119.6 . .
C46 C45 C44 119.6(5) . .
C46 C45 H45 120.2 . .
C44 C45 H45 120.2 . .
C47 C46 C45 119.7(5) . .
C47 C46 H46 120.1 . .
C45 C46 H46 120.1 . .
C48 C47 C46 120.6(5) . .
C48 C47 H47 119.7 . .
C46 C47 H47 119.7 . .
C47 C48 C43 120.8(5) . .
C47 C48 H48 119.6 . .
C43 C48 H48 119.6 . .
O10 C49 C50 120.0(4) . .
O10 C49 C54 120.0(4) . .
C50 C49 C54 120.0(4) . .
C49 C50 C51 120.9(5) . .
C49 C50 H50 119.6 . .
C51 C50 H50 119.6 . .
C52 C51 C50 119.5(5) . .
C52 C51 H51 120.3 . .
C50 C51 H51 120.3 . .
C51 C52 C53 119.5(5) . .
C51 C52 H52 120.3 . .
C53 C52 H52 120.3 . .
C52 C53 C54 121.8(4) . .
C52 C53 H53 119.1 . .
C54 C53 H53 119.1 . .
C53 C54 C49 118.4(4) . .
C53 C54 C55 119.9(4) . .
C49 C54 C55 121.7(4) . .
C60 C55 C56 117.6(5) . .
C60 C55 C54 120.6(4) . .
C56 C55 C54 121.8(4) . .
C57 C56 C55 120.5(5) . .
C57 C56 H56 119.7 . .
C55 C56 H56 119.7 . .
C58 C57 C56 120.8(5) . .
C58 C57 H57 119.6 . .
C56 C57 H57 119.6 . .
C57 C58 C59 119.6(5) . .
C57 C58 H58 120.2 . .
C59 C58 H58 120.2 . .
C60 C59 C58 119.7(5) . .
C60 C59 H59 120.2 . .
C58 C59 H59 120.2 . .
C59 C60 C55 121.8(5) . .
C59 C60 H60 119.1 . .
C55 C60 H60 119.1 . .
O11 C61 C62 120.0(4) . .
O11 C61 C66 119.8(4) . .
C62 C61 C66 120.2(4) . .
C61 C62 C63 119.8(5) . .
C61 C62 H62 120.1 . .
C63 C62 H62 120.1 . .
C64 C63 C62 120.5(5) . .
C64 C63 H63 119.7 . .
C62 C63 H63 119.7 . .
C65 C64 C63 120.0(5) . .
C65 C64 H64 120.0 . .
C63 C64 H64 120.0 . .
C64 C65 C66 120.9(5) . .
C64 C65 H65 119.5 . .
C66 C65 H65 119.5 . .
C61 C66 C65 118.5(5) . .
C61 C66 C67 122.1(4) . .
C65 C66 C67 119.3(4) . .
C68 C67 C72 118.2(5) . .
C68 C67 C66 120.0(5) . .
C72 C67 C66 121.7(4) . .
C67 C68 C69 120.8(5) . .
C67 C68 H68 119.6 . .
C69 C68 H68 119.6 . .
C70 C69 C68 120.3(6) . .
C70 C69 H69 119.8 . .
C68 C69 H69 119.8 . .
C69 C70 C71 120.9(6) . .
C69 C70 H70 119.5 . .
C71 C70 H70 119.5 . .
C70 C71 C72 119.0(6) . .
C70 C71 H71 120.5 . .
C72 C71 H71 120.5 . .
C71 C72 C67 120.7(5) . .
C71 C72 H72 119.7 . .
C67 C72 H72 119.7 . .
O12 C73 C74 120.8(4) . .
O12 C73 C78 119.3(4) . .
C74 C73 C78 119.8(4) . .
C75 C74 C73 119.9(4) . .
C75 C74 H74 120.0 . .
C73 C74 H74 120.0 . .
C76 C75 C74 120.8(5) . .
C76 C75 H75 119.6 . .
C74 C75 H75 119.6 . .
C75 C76 C77 119.4(5) . .
C75 C76 H76 120.3 . .
C77 C76 H76 120.3 . .
C76 C77 C78 122.3(4) . .
C76 C77 H77 118.8 . .
C78 C77 H77 118.8 . .
C77 C78 C73 117.7(5) . .
C77 C78 C79 121.6(4) . .
C73 C78 C79 120.7(4) . .
C84 C79 C80 118.9(5) . .
C84 C79 C78 121.5(4) . .
C80 C79 C78 119.6(5) . .
C79 C80 C81 119.4(5) . .
C79 C80 H80 120.3 . .
C81 C80 H80 120.3 . .
C82 C81 C80 120.8(5) . .
C82 C81 H81 119.6 . .
C80 C81 H81 119.6 . .
C81 C82 C83 120.6(5) . .
C81 C82 H82 119.7 . .
C83 C82 H82 119.7 . .
C82 C83 C84 119.3(5) . .
C82 C83 H83 120.3 . .
C84 C83 H83 120.3 . .
C79 C84 C83 121.0(5) . .
C79 C84 H84 119.5 . .
C83 C84 H84 119.5 . .
O16 C85 C86 122.0(5) . .
O16 C85 C90 119.0(5) . .
C86 C85 C90 119.0(5) . .
C85 C86 C87 121.5(5) . .
C85 C86 H86 119.2 . .
C87 C86 H86 119.2 . .
C88 C87 C86 120.4(6) . .
C88 C87 H87 119.8 . .
C86 C87 H87 119.8 . .
C87 C88 C89 119.0(5) . .
C87 C88 H88 120.5 . .
C89 C88 H88 120.5 . .
C88 C89 C90 122.4(5) . .
C88 C89 H89 118.8 . .
C90 C89 H89 118.8 . .
C89 C90 C85 117.7(5) . .
C89 C90 C91 122.6(5) . .
C85 C90 C91 119.7(4) . .
C92 C91 C96 118.1(6) . .
C92 C91 C90 120.9(5) . .
C96 C91 C90 121.0(5) . .
C93 C92 C91 120.5(6) . .
C93 C92 H92 119.8 . .
C91 C92 H92 119.8 . .
C94 C93 C92 120.8(6) . .
C94 C93 H93 119.6 . .
C92 C93 H93 119.6 . .
C93 C94 C95 120.0(6) . .
C93 C94 H94 120.0 . .
C95 C94 H94 120.0 . .
C96 C95 C94 119.6(6) . .
C96 C95 H95 120.2 . .
C94 C95 H95 120.2 . .
C95 C96 C91 120.9(6) . .
C95 C96 H96 119.5 . .
C91 C96 H96 119.5 . .
C97 O17 H17' 109.5 . .
O17 C97 C98 121.2(3) . .
O17 C97 C102 118.8(3) . .
C98 C97 C102 120.0 . .
C99 C98 C97 120.0 . .
C99 C98 H98 120.0 . .
C97 C98 H98 120.0 . .
C100 C99 C98 120.0 . .
C100 C99 H99 120.0 . .
C98 C99 H99 120.0 . .
C99 C100 C101 120.0 . .
C99 C100 H100 120.0 . .
C101 C100 H100 120.0 . .
C102 C101 C100 120.0 . .
C102 C101 H101 120.0 . .
C100 C101 H101 120.0 . .
C101 C102 C97 120.0 . .
C101 C102 C109 118.5(6) . .
C97 C102 C109 121.2(6) . .
C101 C102 C103 118.1(7) . .
C97 C102 C103 121.9(7) . .
C104 C103 C108 120.0 . .
C104 C103 C102 116.7(11) . .
C108 C103 C102 123.3(11) . .
C105 C104 C103 120.0 . .
C105 C104 H104 120.0 . .
C103 C104 H104 120.0 . .
C106 C105 C104 120.0 . .
C106 C105 H105 120.0 . .
C104 C105 H105 120.0 . .
C107 C106 C105 120.0 . .
C107 C106 H106 120.0 . .
C105 C106 H106 120.0 . .
C106 C107 C108 120.0 . .
C106 C107 H107 120.0 . .
C108 C107 H107 120.0 . .
C107 C108 C103 120.0 . .
C107 C108 H108 120.0 . .
C103 C108 H108 120.0 . .
Cl21 C11A Cl22 122.9(14) . .
Cl21 C11A H11A 106.6 . .
Cl22 C11A H11A 106.6 . .
Cl21 C11A H11B 106.6 . .
Cl22 C11A H11B 106.6 . .
H11A C11A H11B 106.6 . .
C110 C109 C114 116.5(10) . .
C110 C109 C102 122.3(12) . .
C114 C109 C102 121.1(11) . .
C109 C110 C111 121.1(10) . .
C109 C110 H110 119.5 . .
C111 C110 H110 119.5 . .
C112 C111 C110 121.4(11) . .
C112 C111 H111 119.3 . .
C110 C111 H111 119.3 . .
C111 C112 C113 120.9(10) . .
C111 C112 H112 119.5 . .
C113 C112 H112 119.5 . .
C114 C113 C112 118.4(10) . .
C114 C113 H113 120.8 . .
C112 C113 H113 120.8 . .
C113 C114 C109 121.5(10) . .
C113 C114 H114 119.2 . .
C109 C114 H114 119.2 . .
Cl23 C12A Cl24 125.8(12) . .
Cl23 C12A H12A 105.9 . .
Cl24 C12A H12A 105.9 . .
Cl23 C12A H12B 105.9 . .
Cl24 C12A H12B 105.9 . .
H12A C12A H12B 106.2 . .
C115 O18 H18' 109.5 . .
O18 C115 C116 122.2(5) . .
O18 C115 C120 118.1(5) . .
C116 C115 C120 119.7(6) . .
C117 C116 C115 120.5(6) . .
C117 C116 H116 119.8 . .
C115 C116 H116 119.8 . .
C118 C117 C116 119.7(7) . .
C118 C117 H117 120.1 . .
C116 C117 H117 120.1 . .
C119 C118 C117 120.3(7) . .
C119 C118 H118 119.8 . .
C117 C118 H118 119.8 . .
C118 C119 C120 121.9(6) . .
C118 C119 H119 119.1 . .
C120 C119 H119 119.1 . .
C119 C120 C115 117.8(6) . .
C119 C120 C121 121.0(6) . .
C115 C120 C121 121.1(6) . .
C126 C121 C122 119.0(6) . .
C126 C121 C120 121.8(5) . .
C122 C121 C120 119.2(7) . .
C123 C122 C121 118.1(8) . .
C123 C122 H122 120.9 . .
C121 C122 H122 120.9 . .
C124 C123 C122 121.7(7) . .
C124 C123 H123 119.2 . .
C122 C123 H123 119.2 . .
C123 C124 C125 121.4(8) . .
C123 C124 H124 119.3 . .
C125 C124 H124 119.3 . .
C126 C125 C124 118.1(9) . .
C126 C125 H125 120.9 . .
C124 C125 H125 120.9 . .
C125 C126 C121 121.6(7) . .
C125 C126 H126 119.2 . .
C121 C126 H126 119.2 . .
O19 Zn9 O21 116.66(16) . .
O19 Zn9 O20 113.92(15) . .
O21 Zn9 O20 103.05(14) . .
O19 Zn9 O22 112.03(15) . .
O21 Zn9 O22 105.87(14) . .
O20 Zn9 O22 104.09(14) . .
O20 Zn10 O26 133.75(14) . .
O20 Zn10 O25 128.24(14) . .
O26 Zn10 O25 96.84(13) . .
O20 Zn10 O23 92.14(13) . .
O26 Zn10 O23 98.67(12) . .
O25 Zn10 O23 89.62(12) . .
O20 Zn10 Zn15 124.70(10) . .
O26 Zn10 Zn15 37.06(9) . .
O25 Zn10 Zn15 101.35(9) . .
O23 Zn10 Zn15 62.09(8) . .
O21 Zn11 O28 135.64(14) . .
O21 Zn11 O27 126.34(14) . .
O28 Zn11 O27 96.49(13) . .
O21 Zn11 O23 93.07(13) . .
O28 Zn11 O23 98.22(12) . .
O27 Zn11 O23 90.29(12) . .
O21 Zn11 Zn13 126.36(11) . .
O28 Zn11 Zn13 37.11(8) . .
O27 Zn11 Zn13 101.89(10) . .
O23 Zn11 Zn13 61.69(8) . .
O22 Zn12 O30 137.29(13) . .
O22 Zn12 O29 125.51(14) . .
O30 Zn12 O29 96.34(13) . .
O22 Zn12 O23 91.38(12) . .
O30 Zn12 O23 97.96(12) . .
O29 Zn12 O23 89.22(12) . .
O31 Zn13 O29 138.59(14) . .
O31 Zn13 O28 123.15(14) . .
O29 Zn13 O28 96.88(13) . .
O31 Zn13 O24 92.59(13) . .
O29 Zn13 O24 97.31(12) . .
O28 Zn13 O24 90.92(12) . .
O31 Zn13 Zn11 139.42(10) . .
O29 Zn13 Zn11 79.02(9) . .
O28 Zn13 Zn11 36.90(9) . .
O24 Zn13 Zn11 61.85(8) . .
O32 Zn14 O25 139.45(14) . .
O32 Zn14 O30 123.59(14) . .
O25 Zn14 O30 96.56(13) . .
O32 Zn14 O24 91.29(13) . .
O25 Zn14 O24 94.90(12) . .
O30 Zn14 O24 89.39(11) . .
O33 Zn15 O26 124.89(14) . .
O33 Zn15 O27 136.08(14) . .
O26 Zn15 O27 97.68(13) . .
O33 Zn15 O24 92.49(13) . .
O26 Zn15 O24 91.39(12) . .
O27 Zn15 O24 97.15(12) . .
O33 Zn15 Zn10 140.35(10) . .
O26 Zn15 Zn10 37.09(9) . .
O27 Zn15 Zn10 80.02(10) . .
O24 Zn15 Zn10 61.81(8) . .
O34 Zn16 O32 116.69(14) . .
O34 Zn16 O33 113.63(15) . .
O32 Zn16 O33 104.51(14) . .
O34 Zn16 O31 110.57(14) . .
O32 Zn16 O31 104.02(14) . .
O33 Zn16 O31 106.51(14) . .
C127 O19 Zn9 118.7(3) . .
Zn10 O20 Zn9 121.16(17) . .
Zn10 O20 H20' 107(4) . .
Zn9 O20 H20' 131(4) . .
Zn11 O21 Zn9 120.45(17) . .
Zn11 O21 H21' 110(4) . .
Zn9 O21 H21' 128(4) . .
Zn12 O22 Zn9 122.32(16) . .
Zn12 O22 H22' 111(4) . .
Zn9 O22 H22' 127(4) . .
O24 O23 Zn10 102.32(18) . .
O24 O23 Zn11 102.64(18) . .
Zn10 O23 Zn11 115.74(13) . .
O24 O23 Zn12 101.92(18) . .
Zn10 O23 Zn12 114.80(13) . .
Zn11 O23 Zn12 116.24(13) . .
O23 O24 Zn15 101.30(18) . .
O23 O24 Zn13 101.07(18) . .
Zn15 O24 Zn13 116.94(13) . .
O23 O24 Zn14 102.94(18) . .
Zn15 O24 Zn14 115.60(13) . .
Zn13 O24 Zn14 115.32(13) . .
C139 O25 Zn14 119.1(3) . .
C139 O25 Zn10 122.2(3) . .
Zn14 O25 Zn10 109.17(14) . .
C151 O26 Zn15 127.2(3) . .
C151 O26 Zn10 115.0(3) . .
Zn15 O26 Zn10 105.84(14) . .
C163 O27 Zn15 118.8(3) . .
C163 O27 Zn11 122.7(3) . .
Zn15 O27 Zn11 107.58(14) . .
C175 O28 Zn11 117.3(3) . .
C175 O28 Zn13 125.4(3) . .
Zn11 O28 Zn13 105.99(13) . .
C187 O29 Zn13 118.1(3) . .
C187 O29 Zn12 124.9(3) . .
Zn13 O29 Zn12 107.32(14) . .
C199 O30 Zn12 115.7(3) . .
C199 O30 Zn14 127.1(3) . .
Zn12 O30 Zn14 107.62(14) . .
Zn13 O31 Zn16 121.16(16) . .
Zn13 O31 H31' 125(4) . .
Zn16 O31 H31' 112(4) . .
Zn14 O32 Zn16 122.81(16) . .
Zn14 O32 H32' 137(4) . .
Zn16 O32 H32' 99(4) . .
Zn15 O33 Zn16 121.70(16) . .
Zn15 O33 H33' 119(4) . .
Zn16 O33 H33' 118(4) . .
C211 O34 Zn16 116.3(3) . .
O19 C127 C128 120.2(5) . .
O19 C127 C132 119.9(5) . .
C128 C127 C132 119.9(5) . .
C129 C128 C127 120.9(6) . .
C129 C128 H128 119.5 . .
C127 C128 H128 119.5 . .
C130 C129 C128 118.9(6) . .
C130 C129 H129 120.6 . .
C128 C129 H129 120.6 . .
C131 C130 C129 121.1(6) . .
C131 C130 H130 119.4 . .
C129 C130 H130 119.4 . .
C130 C131 C132 121.6(6) . .
C130 C131 H131 119.2 . .
C132 C131 H131 119.2 . .
C127 C132 C131 117.5(6) . .
C127 C132 C133 120.0(5) . .
C131 C132 C133 122.5(6) . .
C138 C133 C134 118.8(7) . .
C138 C133 C132 122.0(6) . .
C134 C133 C132 119.2(6) . .
C135 C134 C133 117.9(9) . .
C135 C134 H134 121.0 . .
C133 C134 H134 121.0 . .
C134 C135 C136 121.8(9) . .
C134 C135 H135 119.1 . .
C136 C135 H135 119.1 . .
C137 C136 C135 117.6(8) . .
C137 C136 H136 121.2 . .
C135 C136 H136 121.2 . .
C136 C137 C138 120.9(8) . .
C136 C137 H137 119.5 . .
C138 C137 H137 119.5 . .
C133 C138 C137 122.8(7) . .
C133 C138 H138 118.6 . .
C137 C138 H138 118.6 . .
O25 C139 C140 119.9(4) . .
O25 C139 C144 118.9(4) . .
C140 C139 C144 121.2(4) . .
C139 C140 C141 119.6(4) . .
C139 C140 H140 120.2 . .
C141 C140 H140 120.2 . .
C142 C141 C140 120.2(5) . .
C142 C141 H141 119.9 . .
C140 C141 H141 119.9 . .
C141 C142 C143 119.8(4) . .
C141 C142 H142 120.1 . .
C143 C142 H142 120.1 . .
C142 C143 C144 121.7(4) . .
C142 C143 H143 119.2 . .
C144 C143 H143 119.2 . .
C143 C144 C139 117.4(4) . .
C143 C144 C145 120.3(4) . .
C139 C144 C145 122.3(4) . .
C146 C145 C150 117.9(5) . .
C146 C145 C144 120.9(4) . .
C150 C145 C144 121.2(4) . .
C147 C146 C145 121.4(5) . .
C147 C146 H146 119.3 . .
C145 C146 H146 119.3 . .
C146 C147 C148 120.4(5) . .
C146 C147 H147 119.8 . .
C148 C147 H147 119.8 . .
C147 C148 C149 119.3(5) . .
C147 C148 H148 120.4 . .
C149 C148 H148 120.4 . .
C150 C149 C148 120.2(5) . .
C150 C149 H149 119.9 . .
C148 C149 H149 119.9 . .
C149 C150 C145 120.9(5) . .
C149 C150 H150 119.5 . .
C145 C150 H150 119.5 . .
O26 C151 C152 120.4(4) . .
O26 C151 C156 119.4(4) . .
C152 C151 C156 120.1(4) . .
C151 C152 C153 120.5(5) . .
C151 C152 H152 119.7 . .
C153 C152 H152 119.7 . .
C154 C153 C152 119.8(5) . .
C154 C153 H153 120.1 . .
C152 C153 H153 120.1 . .
C153 C154 C155 119.7(5) . .
C153 C154 H154 120.1 . .
C155 C154 H154 120.1 . .
C154 C155 C156 121.9(5) . .
C154 C155 H155 119.0 . .
C156 C155 H155 119.0 . .
C155 C156 C151 117.8(5) . .
C155 C156 C157 120.5(4) . .
C151 C156 C157 121.7(4) . .
C162 C157 C158 118.3(5) . .
C162 C157 C156 121.3(4) . .
C158 C157 C156 120.5(4) . .
C159 C158 C157 120.6(5) . .
C159 C158 H158 119.7 . .
C157 C158 H158 119.7 . .
C160 C159 C158 120.2(5) . .
C160 C159 H159 119.9 . .
C158 C159 H159 119.9 . .
C159 C160 C161 120.0(5) . .
C159 C160 H160 120.0 . .
C161 C160 H160 120.0 . .
C160 C161 C162 119.8(5) . .
C160 C161 H161 120.1 . .
C162 C161 H161 120.1 . .
C157 C162 C161 121.1(5) . .
C157 C162 H162 119.4 . .
C161 C162 H162 119.4 . .
O27 C163 C164 120.0(4) . .
O27 C163 C168 120.0(4) . .
C164 C163 C168 119.8(4) . .
C163 C164 C165 121.6(5) . .
C163 C164 H164 119.2 . .
C165 C164 H164 119.2 . .
C164 C165 C166 119.5(5) . .
C164 C165 H165 120.3 . .
C166 C165 H165 120.3 . .
C167 C166 C165 118.6(5) . .
C167 C166 H166 120.7 . .
C165 C166 H166 120.7 . .
C166 C167 C168 122.9(5) . .
C166 C167 H167 118.6 . .
C168 C167 H167 118.6 . .
C167 C168 C163 117.5(5) . .
C167 C168 C169 120.4(4) . .
C163 C168 C169 122.0(4) . .
C170 C169 C174 118.6(5) . .
C170 C169 C168 119.7(5) . .
C174 C169 C168 121.6(5) . .
C169 C170 C171 120.6(6) . .
C169 C170 H170 119.7 . .
C171 C170 H170 119.7 . .
C172 C171 C170 119.9(6) . .
C172 C171 H171 120.1 . .
C170 C171 H171 120.1 . .
C171 C172 C173 120.4(6) . .
C171 C172 H172 119.8 . .
C173 C172 H172 119.8 . .
C174 C173 C172 119.0(6) . .
C174 C173 H173 120.5 . .
C172 C173 H173 120.5 . .
C173 C174 C169 121.5(5) . .
C173 C174 H174 119.3 . .
C169 C174 H174 119.3 . .
O28 C175 C176 120.9(4) . .
O28 C175 C180 119.0(4) . .
C176 C175 C180 120.1(4) . .
C175 C176 C177 120.7(4) . .
C175 C176 H176 119.7 . .
C177 C176 H176 119.7 . .
C178 C177 C176 119.4(5) . .
C178 C177 H177 120.3 . .
C176 C177 H177 120.3 . .
C179 C178 C177 120.1(4) . .
C179 C178 H178 119.9 . .
C177 C178 H178 119.9 . .
C178 C179 C180 121.7(4) . .
C178 C179 H179 119.1 . .
C180 C179 H179 119.1 . .
C179 C180 C175 118.0(5) . .
C179 C180 C181 120.1(4) . .
C175 C180 C181 121.8(4) . .
C186 C181 C182 118.0(5) . .
C186 C181 C180 121.6(4) . .
C182 C181 C180 120.3(4) . .
C183 C182 C181 121.0(5) . .
C183 C182 H182 119.5 . .
C181 C182 H182 119.5 . .
C184 C183 C182 120.6(5) . .
C184 C183 H183 119.7 . .
C182 C183 H183 119.7 . .
C183 C184 C185 119.4(5) . .
C183 C184 H184 120.3 . .
C185 C184 H184 120.3 . .
C186 C185 C184 120.1(5) . .
C186 C185 H185 120.0 . .
C184 C185 H185 120.0 . .
C185 C186 C181 120.9(5) . .
C185 C186 H186 119.6 . .
C181 C186 H186 119.6 . .
O29 C187 C192 120.3(4) . .
O29 C187 C188 120.0(4) . .
C192 C187 C188 119.6(4) . .
C189 C188 C187 121.0(4) . .
C189 C188 H188 119.5 . .
C187 C188 H188 119.5 . .
C190 C189 C188 119.3(5) . .
C190 C189 H189 120.3 . .
C188 C189 H189 120.3 . .
C189 C190 C191 120.1(4) . .
C189 C190 H190 120.0 . .
C191 C190 H190 120.0 . .
C190 C191 C192 121.2(4) . .
C190 C191 H191 119.4 . .
C192 C191 H191 119.4 . .
C191 C192 C187 118.7(4) . .
C191 C192 C193 119.9(4) . .
C187 C192 C193 121.4(4) . .
C198 C193 C194 118.1(5) . .
C198 C193 C192 120.7(4) . .
C194 C193 C192 121.1(4) . .
C195 C194 C193 120.3(5) . .
C195 C194 H194 119.8 . .
C193 C194 H194 119.8 . .
C196 C195 C194 120.5(5) . .
C196 C195 H195 119.7 . .
C194 C195 H195 119.7 . .
C197 C196 C195 119.4(5) . .
C197 C196 H196 120.3 . .
C195 C196 H196 120.3 . .
C198 C197 C196 120.3(5) . .
C198 C197 H197 119.9 . .
C196 C197 H197 119.9 . .
C197 C198 C193 121.3(5) . .
C197 C198 H198 119.4 . .
C193 C198 H198 119.4 . .
O30 C199 C200 120.5(4) . .
O30 C199 C204 118.6(4) . .
C200 C199 C204 120.9(4) . .
C199 C200 C201 120.4(5) . .
C199 C200 H200 119.8 . .
C201 C200 H200 119.8 . .
C202 C201 C200 119.5(5) . .
C202 C201 H201 120.3 . .
C200 C201 H201 120.3 . .
C203 C202 C201 119.9(4) . .
C203 C202 H202 120.1 . .
C201 C202 H202 120.1 . .
C202 C203 C204 122.1(4) . .
C202 C203 H203 119.0 . .
C204 C203 H203 119.0 . .
C199 C204 C203 117.3(5) . .
C199 C204 C205 121.7(4) . .
C203 C204 C205 121.0(4) . .
C206 C205 C210 118.6(5) . .
C206 C205 C204 121.5(4) . .
C210 C205 C204 119.8(4) . .
C205 C206 C207 121.2(5) . .
C205 C206 H206 119.4 . .
C207 C206 H206 119.4 . .
C208 C207 C206 119.7(5) . .
C208 C207 H207 120.1 . .
C206 C207 H207 120.1 . .
C207 C208 C209 120.2(5) . .
C207 C208 H208 119.9 . .
C209 C208 H208 119.9 . .
C208 C209 C210 119.9(5) . .
C208 C209 H209 120.1 . .
C210 C209 H209 120.1 . .
C209 C210 C205 120.3(5) . .
C209 C210 H210 119.8 . .
C205 C210 H210 119.8 . .
O34 C211 C216 120.8(5) . .
O34 C211 C212 119.9(5) . .
C216 C211 C212 119.3(5) . .
C213 C212 C211 120.5(6) . .
C213 C212 H212 119.8 . .
C211 C212 H212 119.8 . .
C214 C213 C212 120.0(6) . .
C214 C213 H213 120.0 . .
C212 C213 H213 120.0 . .
C213 C214 C215 119.8(6) . .
C213 C214 H214 120.1 . .
C215 C214 H214 120.1 . .
C216 C215 C214 120.9(6) . .
C216 C215 H215 119.5 . .
C214 C215 H215 119.5 . .
C211 C216 C215 119.3(5) . .
C211 C216 C217 120.0(5) . .
C215 C216 C217 120.7(5) . .
C218 C217 C222 119.0(5) . .
C218 C217 C216 121.4(5) . .
C222 C217 C216 119.6(5) . .
C219 C218 C217 120.3(6) . .
C219 C218 H218 119.9 . .
C217 C218 H218 119.9 . .
C218 C219 C220 120.6(6) . .
C218 C219 H219 119.7 . .
C220 C219 H219 119.7 . .
C221 C220 C219 119.6(6) . .
C221 C220 H220 120.2 . .
C219 C220 H220 120.2 . .
C220 C221 C222 120.3(6) . .
C220 C221 H221 119.8 . .
C222 C221 H221 119.8 . .
C221 C222 C217 120.1(6) . .
C221 C222 H222 119.9 . .
C217 C222 H222 119.9 . .
C223 O35 H35' 109.5 . .
O35 C223 C224 122.4(5) . .
O35 C223 C228 117.9(6) . .
C224 C223 C228 119.6(6) . .
C225 C224 C223 121.3(6) . .
C225 C224 H224 119.3 . .
C223 C224 H224 119.3 . .
C224 C225 C226 120.1(7) . .
C224 C225 H225 119.9 . .
C226 C225 H225 119.9 . .
C227 C226 C225 118.8(7) . .
C227 C226 H226 120.6 . .
C225 C226 H226 120.6 . .
C226 C227 C228 123.2(7) . .
C226 C227 H227 118.4 . .
C228 C227 H227 118.4 . .
C227 C228 C223 116.9(6) . .
C227 C228 C229 120.9(6) . .
C223 C228 C229 122.2(5) . .
C234 C229 C230 117.2(6) . .
C234 C229 C228 122.5(5) . .
C230 C229 C228 120.2(6) . .
C231 C230 C229 120.2(7) . .
C231 C230 H230 119.9 . .
C229 C230 H230 119.9 . .
C232 C231 C230 121.4(6) . .
C232 C231 H231 119.3 . .
C230 C231 H231 119.3 . .
C231 C232 C233 119.7(7) . .
C231 C232 H232 120.1 . .
C233 C232 H232 120.1 . .
C232 C233 C234 119.6(7) . .
C232 C233 H233 120.2 . .
C234 C233 H233 120.2 . .
C233 C234 C229 121.7(6) . .
C233 C234 H234 119.2 . .
C229 C234 H234 119.2 . .
C235 O36 H36' 109.5 . .
O36 C235 C236 120.7(6) . .
O36 C235 C240 117.8(5) . .
C236 C235 C240 121.5(5) . .
C235 C236 C237 120.3(7) . .
C235 C236 H236 119.9 . .
C237 C236 H236 119.9 . .
C238 C237 C236 120.3(8) . .
C238 C237 H237 119.9 . .
C236 C237 H237 119.9 . .
C239 C238 C237 119.4(7) . .
C239 C238 H238 120.3 . .
C237 C238 H238 120.3 . .
C238 C239 C240 122.5(7) . .
C238 C239 H239 118.8 . .
C240 C239 H239 118.8 . .
C235 C240 C239 116.0(6) . .
C235 C240 C241 124.0(5) . .
C239 C240 C241 119.9(6) . .
C246 C241 C242 117.9(6) . .
C246 C241 C240 122.1(6) . .
C242 C241 C240 120.0(5) . .
C243 C242 C241 121.6(6) . .
C243 C242 H242 119.2 . .
C241 C242 H242 119.2 . .
C244 C243 C242 119.1(7) . .
C244 C243 H243 120.5 . .
C242 C243 H243 120.5 . .
C243 C244 C245 119.5(7) . .
C243 C244 H244 120.3 . .
C245 C244 H244 120.3 . .
C246 C245 C244 120.8(6) . .
C246 C245 H245 119.6 . .
C244 C245 H245 119.6 . .
C245 C246 C241 121.0(6) . .
C245 C246 H246 119.5 . .
C241 C246 H246 119.5 . .
O37 Zn17 O40 110.82(18) . .
O37 Zn17 O38 115.18(18) . .
O40 Zn17 O38 104.44(18) . .
O37 Zn17 O39 117.59(19) . 2_666
O40 Zn17 O39 103.39(18) . 2_666
O38 Zn17 O39 103.98(18) . 2_666
O38 Zn18 O42 138.06(16) . .
O38 Zn18 O43 124.27(18) . .
O42 Zn18 O43 96.23(17) . .
O38 Zn18 O41 93.48(15) . 2_666
O42 Zn18 O41 96.46(14) . 2_666
O43 Zn18 O41 91.03(13) . 2_666
O39 Zn19 O44 136.21(17) . .
O39 Zn19 O42 125.40(18) . .
O44 Zn19 O42 96.62(17) . .
O39 Zn19 O41 93.95(15) . .
O44 Zn19 O41 97.07(14) . .
O42 Zn19 O41 91.33(14) . .
O40 Zn20 O43 138.81(16) . 2_666
O40 Zn20 O44 124.84(18) . .
O43 Zn20 O44 95.36(17) 2_666 .
O40 Zn20 O41 91.80(15) . 2_666
O43 Zn20 O41 97.22(14) 2_666 2_666
O44 Zn20 O41 90.04(13) . 2_666
C247 O37 Zn17 117.4(4) . .
Zn18 O38 Zn17 122.5(2) . .
Zn18 O38 H38' 111(5) . .
Zn17 O38 H38' 127(5) . .
Zn19 O39 Zn17 122.3(2) . 2_666
Zn19 O39 H39' 135(5) . .
Zn17 O39 H39' 103(5) 2_666 .
Zn20 O40 Zn17 124.5(2) . .
Zn20 O40 H40' 110(5) . .
Zn17 O40 H40' 122(5) . .
O41 O41 Zn19 102.2(3) 2_666 .
O41 O41 Zn20 102.9(3) 2_666 2_666
Zn19 O41 Zn20 114.86(15) . 2_666
O41 O41 Zn18 102.6(3) 2_666 2_666
Zn19 O41 Zn18 115.19(15) . 2_666
Zn20 O41 Zn18 116.20(15) 2_666 2_666
C265 O42 Zn18 118.1(3) . .
C265 O42 Zn19 124.4(4) . .
Zn18 O42 Zn19 108.09(16) . .
C277 O43 Zn20 116.6(3) . 2_666
C277 O43 Zn18 125.6(4) . .
Zn20 O43 Zn18 108.10(16) 2_666 .
C289 O44 Zn19 116.7(3) . .
C289 O44 Zn20 124.4(4) . .
Zn19 O44 Zn20 108.49(16) . .
O37 C247 C248 120.9(4) . .
O37 C247 C252 119.1(4) . .
C248 C247 C252 120.0 . .
C249 C248 C247 120.0 . .
C249 C248 H248 120.0 . .
C247 C248 H248 120.0 . .
C250 C249 C248 120.0 . .
C250 C249 H249 120.0 . .
C248 C249 H249 120.0 . .
C249 C250 C251 120.0 . .
C249 C250 H250 120.0 . .
C251 C250 H250 120.0 . .
C252 C251 C250 120.0 . .
C252 C251 H251 120.0 . .
C250 C251 H251 120.0 . .
C251 C252 C247 120.0 . .
C251 C252 C253 114.7(5) . .
C247 C252 C253 123.5(5) . .
C251 C252 C259 129.1(5) . .
C247 C252 C259 106.9(5) . .
C254 C253 C258 120.0 . .
C254 C253 C252 110.2(10) . .
C258 C253 C252 129.7(10) . .
C253 C254 C255 120.0 . .
C253 C254 H254 120.0 . .
C255 C254 H254 120.0 . .
C256 C255 C254 120.0 . .
C256 C255 H255 120.0 . .
C254 C255 H255 120.0 . .
C255 C256 C257 120.0 . .
C255 C256 H256 120.0 . .
C257 C256 H256 120.0 . .
C256 C257 C258 120.0 . .
C256 C257 H257 120.0 . .
C258 C257 H257 120.0 . .
C257 C258 C253 120.0 . .
C257 C258 H258 120.0 . .
C253 C258 H258 120.0 . .
C260 C259 C264 120.0 . .
C260 C259 C252 124.7(7) . .
C264 C259 C252 113.9(7) . .
C261 C260 C259 120.0 . .
C261 C260 H260 120.0 . .
C259 C260 H260 120.0 . .
C262 C261 C260 120.0 . .
C262 C261 H261 120.0 . .
C260 C261 H261 120.0 . .
C261 C262 C263 120.0 . .
C261 C262 H262 120.0 . .
C263 C262 H262 120.0 . .
C262 C263 C264 120.0 . .
C262 C263 H263 120.0 . .
C264 C263 H263 120.0 . .
C263 C264 C259 120.0 . .
C263 C264 H264 120.0 . .
C259 C264 H264 120.0 . .
Cl26 C13A Cl25 132.5(18) . .
Cl26 C13A H13A 104.1 . .
Cl25 C13A H13A 104.1 . .
Cl26 C13A H13B 104.1 . .
Cl25 C13A H13B 104.1 . .
H13A C13A H13B 105.5 . .
O42 C265 C266 120.0(5) . .
O42 C265 C270 120.5(6) . .
C266 C265 C270 119.5(5) . .
C265 C266 C267 121.3(6) . .
C265 C266 H266 119.4 . .
C267 C266 H266 119.4 . .
C268 C267 C266 118.4(6) . .
C268 C267 H267 120.8 . .
C266 C267 H267 120.8 . .
C267 C268 C269 120.5(5) . .
C267 C268 H268 119.8 . .
C269 C268 H268 119.8 . .
C268 C269 C270 122.0(5) . .
C268 C269 H269 119.0 . .
C270 C269 H269 119.0 . .
C269 C270 C265 118.4(6) . .
C269 C270 C271 119.8(5) . .
C265 C270 C271 121.8(5) . .
C272 C271 C276 119.1(6) . .
C272 C271 C270 120.0(5) . .
C276 C271 C270 120.8(6) . .
C271 C272 C273 120.8(6) . .
C271 C272 H272 119.6 . .
C273 C272 H272 119.6 . .
C274 C273 C272 118.2(6) . .
C274 C273 H273 120.9 . .
C272 C273 H273 120.9 . .
C275 C274 C273 122.7(7) . .
C275 C274 H274 118.6 . .
C273 C274 H274 118.6 . .
C274 C275 C276 119.0(6) . .
C274 C275 H275 120.5 . .
C276 C275 H275 120.5 . .
C271 C276 C275 120.1(6) . .
C271 C276 H276 119.9 . .
C275 C276 H276 119.9 . .
O43 C277 C278 120.0(5) . .
O43 C277 C282 120.6(6) . .
C278 C277 C282 119.4(5) . .
C277 C278 C279 121.4(5) . .
C277 C278 H278 119.3 . .
C279 C278 H278 119.3 . .
C280 C279 C278 118.9(6) . .
C280 C279 H279 120.6 . .
C278 C279 H279 120.6 . .
C281 C280 C279 119.6(5) . .
C281 C280 H280 120.2 . .
C279 C280 H280 120.2 . .
C280 C281 C282 122.4(5) . .
C280 C281 H281 118.8 . .
C282 C281 H281 118.8 . .
C281 C282 C277 118.3(6) . .
C281 C282 C283 120.4(5) . .
C277 C282 C283 121.2(5) . .
C288 C283 C284 118.5(6) . .
C288 C283 C282 121.5(5) . .
C284 C283 C282 120.0(5) . .
C285 C284 C283 120.6(6) . .
C285 C284 H284 119.7 . .
C283 C284 H284 119.7 . .
C286 C285 C284 119.8(6) . .
C286 C285 H285 120.1 . .
C284 C285 H285 120.1 . .
C285 C286 C287 121.8(7) . .
C285 C286 H286 119.1 . .
C287 C286 H286 119.1 . .
C286 C287 C288 119.0(6) . .
C286 C287 H287 120.5 . .
C288 C287 H287 120.5 . .
C283 C288 C287 120.3(6) . .
C283 C288 H288 119.9 . .
C287 C288 H288 119.9 . .
O44 C289 C294 120.3(6) . .
O44 C289 C290 119.4(6) . .
C294 C289 C290 120.2(6) . .
C291 C290 C289 120.9(6) . .
C291 C290 H290 119.5 . .
C289 C290 H290 119.5 . .
C292 C291 C290 118.9(7) . .
C292 C291 H291 120.6 . .
C290 C291 H291 120.6 . .
C293 C292 C291 120.2(6) . .
C293 C292 H292 119.9 . .
C291 C292 H292 119.9 . .
C292 C293 C294 122.2(6) . .
C292 C293 H293 118.9 . .
C294 C293 H293 118.9 . .
C289 C294 C293 117.5(7) . .
C289 C294 C295 122.2(5) . .
C293 C294 C295 120.3(6) . .
C296 C295 C300 118.3(7) . .
C296 C295 C294 120.5(6) . .
C300 C295 C294 121.2(6) . .
C295 C296 C297 121.3(7) . .
C295 C296 H296 119.4 . .
C297 C296 H296 119.4 . .
C298 C297 C296 119.4(7) . .
C298 C297 H297 120.3 . .
C296 C297 H297 120.3 . .
C297 C298 C299 120.4(8) . .
C297 C298 H298 119.8 . .
C299 C298 H298 119.8 . .
C298 C299 C300 120.3(7) . .
C298 C299 H299 119.8 . .
C300 C299 H299 119.8 . .
C295 C300 C299 120.2(6) . .
C295 C300 H300 119.9 . .
C299 C300 H300 119.9 . .
C301 O45 H45' 109.5 . .
O45 C301 C302 122.3(6) . .
O45 C301 C306 117.0(7) . .
C302 C301 C306 120.7(7) . .
C301 C302 C303 121.9(7) . .
C301 C302 H302 119.1 . .
C303 C302 H302 119.1 . .
C302 C303 C304 118.4(7) . .
C302 C303 H303 120.8 . .
C304 C303 H303 120.8 . .
C305 C304 C303 119.2(7) . .
C305 C304 H304 120.4 . .
C303 C304 H304 120.4 . .
C304 C305 C306 124.0(6) . .
C304 C305 H305 118.0 . .
C306 C305 H305 118.0 . .
C305 C306 C301 115.8(7) . .
C305 C306 C307 122.1(6) . .
C301 C306 C307 122.1(6) . .
C312 C307 C308 118.0(7) . .
C312 C307 C306 121.9(6) . .
C308 C307 C306 120.0(6) . .
C309 C308 C307 120.4(7) . .
C309 C308 H308 119.8 . .
C307 C308 H308 119.8 . .
C308 C309 C310 121.1(6) . .
C308 C309 H309 119.4 . .
C310 C309 H309 119.4 . .
C309 C310 C311 120.2(7) . .
C309 C310 H310 119.9 . .
C311 C310 H310 119.9 . .
C312 C311 C310 118.6(7) . .
C312 C311 H311 120.7 . .
C310 C311 H311 120.7 . .
C311 C312 C307 121.6(6) . .
C311 C312 H312 119.2 . .
C307 C312 H312 119.2 . .
O46 Zn21 O47 113.59(15) . 2_655
O46 Zn21 O48 116.66(15) . .
O47 Zn21 O48 104.01(16) 2_655 .
O46 Zn21 O49 114.13(15) . .
O47 Zn21 O49 104.36(16) 2_655 .
O48 Zn21 O49 102.63(15) . .
O47 Zn22 O51 137.32(16) . .
O47 Zn22 O52 124.08(16) . .
O51 Zn22 O52 97.19(15) . .
O47 Zn22 O50 93.14(13) . 2_655
O51 Zn22 O50 97.24(12) . 2_655
O52 Zn22 O50 90.47(12) . 2_655
O48 Zn23 O51 124.70(16) . .
O48 Zn23 O53 138.49(15) . 2_655
O51 Zn23 O53 95.37(15) . 2_655
O48 Zn23 O50 92.89(13) . .
O51 Zn23 O50 91.16(12) . .
O53 Zn23 O50 97.03(12) 2_655 .
O49 Zn24 O53 124.43(16) . .
O49 Zn24 O52 138.32(15) . .
O53 Zn24 O52 96.36(15) . .
O49 Zn24 O50 92.74(13) . .
O53 Zn24 O50 89.83(12) . .
O52 Zn24 O50 95.85(12) . .
C313 O46 Zn21 118.7(3) . .
Zn22 O47 Zn21 123.04(17) . 2_655
Zn22 O47 H47' 117(4) . .
Zn21 O47 H47' 120(4) 2_655 .
Zn23 O48 Zn21 123.56(17) . .
Zn23 O48 H48' 114(4) . .
Zn21 O48 H48' 120(4) . .
Zn24 O49 Zn21 123.12(17) . .
Zn24 O49 H49' 111(4) . .
Zn21 O49 H49' 121(4) . .
O50 O50 Zn23 102.0(2) 2_655 .
O50 O50 Zn22 102.0(2) 2_655 2_655
Zn23 O50 Zn22 115.30(13) . 2_655
O50 O50 Zn24 103.4(2) 2_655 .
Zn23 O50 Zn24 115.63(13) . .
Zn22 O50 Zn24 115.55(13) 2_655 .
C331 O51 Zn22 116.6(3) . .
C331 O51 Zn23 124.5(3) . .
Zn22 O51 Zn23 107.53(15) . .
C343 O52 Zn22 123.8(3) . .
C343 O52 Zn24 119.9(3) . .
Zn22 O52 Zn24 108.94(15) . .
C355 O53 Zn24 124.4(3) . .
C355 O53 Zn23 117.6(3) . 2_655
Zn24 O53 Zn23 108.44(15) . 2_655
O46 C313 C314 119.9(3) . .
O46 C313 C318 120.1(3) . .
C314 C313 C318 120.0 . .
C313 C314 C315 120.0 . .
C313 C314 H314 120.0 . .
C315 C314 H314 120.0 . .
C316 C315 C314 120.0 . .
C316 C315 H315 120.0 . .
C314 C315 H315 120.0 . .
C315 C316 C317 120.0 . .
C315 C316 H316 120.0 . .
C317 C316 H316 120.0 . .
C318 C317 C316 120.0 . .
C318 C317 H317 120.0 . .
C316 C317 H317 120.0 . .
C325 C318 C317 107.5(6) . .
C325 C318 C313 132.3(6) . .
C317 C318 C313 120.0 . .
C317 C318 C319 124.9(4) . .
C313 C318 C319 115.0(4) . .
C320 C319 C324 120.0 . .
C320 C319 C318 119.1(5) . .
C324 C319 C318 120.8(5) . .
C319 C320 C321 120.0 . .
C319 C320 H320 120.0 . .
C321 C320 H320 120.0 . .
C322 C321 C320 120.0 . .
C322 C321 H321 120.0 . .
C320 C321 H321 120.0 . .
C321 C322 C323 120.0 . .
C321 C322 H322 120.0 . .
C323 C322 H322 120.0 . .
C322 C323 C324 120.0 . .
C322 C323 H323 120.0 . .
C324 C323 H323 120.0 . .
C323 C324 C319 120.0 . .
C323 C324 H324 120.0 . .
C319 C324 H324 120.0 . .
Cl28 C14A Cl27 109.5(8) . .
Cl28 C14A H14A 109.8 . .
Cl27 C14A H14A 109.8 . .
Cl28 C14A H14B 109.8 . .
Cl27 C14A H14B 109.8 . .
H14A C14A H14B 108.2 . .
O54 C367 C368 119.8(7) . .
O54 C367 C372 120.2(7) . .
C368 C367 C372 120.0 . .
C367 C368 C369 120.0 . .
C367 C368 H368 120.0 . .
C369 C368 H368 120.0 . .
C370 C369 C368 120.0 . .
C370 C369 H369 120.0 . .
C368 C369 H369 120.0 . .
C371 C370 C369 120.0 . .
C371 C370 H370 120.0 . .
C369 C370 H370 120.0 . .
C372 C371 C370 120.0 . .
C372 C371 H371 120.0 . .
C370 C371 H371 120.0 . .
C371 C372 C367 120.0 . .
C371 C372 C373 117.7(6) . .
C367 C372 C373 122.3(6) . .
C374 C373 C378 120.0 . .
C374 C373 C372 118.7(6) . .
C378 C373 C372 121.2(6) . .
C375 C374 C373 120.0 . .
C375 C374 H374 120.0 . .
C373 C374 H374 120.0 . .
C376 C375 C374 120.0 . .
C376 C375 H375 120.0 . .
C374 C375 H375 120.0 . .
C375 C376 C377 120.0 . .
C375 C376 H376 120.0 . .
C377 C376 H376 120.0 . .
C378 C377 C376 120.0 . .
C378 C377 H377 120.0 . .
C376 C377 H377 120.0 . .
C377 C378 C373 120.0 . .
C377 C378 H378 120.0 . .
C373 C378 H378 120.0 . .
C318 C325 C326 115.2(8) . .
C318 C325 C330 124.7(8) . .
C326 C325 C330 120.0 . .
C327 C326 C325 120.0 . .
C327 C326 H326 120.0 . .
C325 C326 H326 120.0 . .
C328 C327 C326 120.0 . .
C328 C327 H327 120.0 . .
C326 C327 H327 120.0 . .
C327 C328 C329 120.0 . .
C327 C328 H328 120.0 . .
C329 C328 H328 120.0 . .
C330 C329 C328 120.0 . .
C330 C329 H329 120.0 . .
C328 C329 H329 120.0 . .
C329 C330 C325 120.0 . .
C329 C330 H330 120.0 . .
C325 C330 H330 120.0 . .
C379 O55 H55' 109.5 . .
O55 C379 C380 121.2(8) . .
O55 C379 C384 118.7(8) . .
C380 C379 C384 120.0 . .
C381 C380 C379 120.0 . .
C381 C380 H380 120.0 . .
C379 C380 H380 120.0 . .
C380 C381 C382 120.0 . .
C380 C381 H381 120.0 . .
C382 C381 H381 120.0 . .
C383 C382 C381 120.0 . .
C383 C382 H382 120.0 . .
C381 C382 H382 120.0 . .
C382 C383 C384 120.0 . .
C382 C383 H383 120.0 . .
C384 C383 H383 120.0 . .
C383 C384 C379 120.0 . .
C383 C384 C385 118.7(9) . .
C379 C384 C385 121.3(9) . .
C386 C385 C390 120.0 . .
C386 C385 C384 120.3(8) . .
C390 C385 C384 119.7(8) . .
C387 C386 C385 120.0 . .
C387 C386 H386 120.0 . .
C385 C386 H386 120.0 . .
C386 C387 C388 120.0 . .
C386 C387 H387 120.0 . .
C388 C387 H387 120.0 . .
C387 C388 C389 120.0 . .
C387 C388 H388 120.0 . .
C389 C388 H388 120.0 . .
C390 C389 C388 120.0 . .
C390 C389 H389 120.0 . .
C388 C389 H389 120.0 . .
C389 C390 C385 120.0 . .
C389 C390 H390 120.0 . .
C385 C390 H390 120.0 . .
O51 C331 C336 120.7(4) . .
O51 C331 C332 119.9(4) . .
C336 C331 C332 119.3(4) . .
C331 C332 C333 121.1(5) . .
C331 C332 H332 119.5 . .
C333 C332 H332 119.5 . .
C334 C333 C332 119.3(5) . .
C334 C333 H333 120.4 . .
C332 C333 H333 120.4 . .
C333 C334 C335 120.4(4) . .
C333 C334 H334 119.8 . .
C335 C334 H334 119.8 . .
C334 C335 C336 121.5(4) . .
C334 C335 H335 119.2 . .
C336 C335 H335 119.2 . .
C335 C336 C331 118.3(5) . .
C335 C336 C337 119.6(4) . .
C331 C336 C337 122.0(4) . .
C338 C337 C342 118.7(5) . .
C338 C337 C336 120.6(5) . .
C342 C337 C336 120.6(5) . .
C337 C338 C339 121.3(5) . .
C337 C338 H338 119.4 . .
C339 C338 H338 119.4 . .
C340 C339 C338 119.1(5) . .
C340 C339 H339 120.4 . .
C338 C339 H339 120.4 . .
C339 C340 C341 121.2(6) . .
C339 C340 H340 119.4 . .
C341 C340 H340 119.4 . .
C340 C341 C342 119.9(5) . .
C340 C341 H341 120.0 . .
C342 C341 H341 120.0 . .
C341 C342 C337 119.7(5) . .
C341 C342 H342 120.1 . .
C337 C342 H342 120.1 . .
O52 C343 C344 121.1(4) . .
O52 C343 C348 119.7(5) . .
C344 C343 C348 119.2(5) . .
C343 C344 C345 121.7(5) . .
C343 C344 H344 119.1 . .
C345 C344 H344 119.1 . .
C346 C345 C344 118.5(5) . .
C346 C345 H345 120.8 . .
C344 C345 H345 120.8 . .
C347 C346 C345 120.2(4) . .
C347 C346 H346 119.9 . .
C345 C346 H346 119.9 . .
C346 C347 C348 122.1(5) . .
C346 C347 H347 118.9 . .
C348 C347 H347 118.9 . .
C347 C348 C343 118.3(5) . .
C347 C348 C349 120.4(4) . .
C343 C348 C349 121.2(4) . .
C350 C349 C354 119.5(6) . .
C350 C349 C348 119.2(5) . .
C354 C349 C348 121.2(5) . .
C349 C350 C351 120.4(6) . .
C349 C350 H350 119.8 . .
C351 C350 H350 119.8 . .
C352 C351 C350 117.8(6) . .
C352 C351 H351 121.1 . .
C350 C351 H351 121.1 . .
C351 C352 C353 123.6(6) . .
C351 C352 H352 118.2 . .
C353 C352 H352 118.2 . .
C354 C353 C352 118.3(6) . .
C354 C353 H353 120.8 . .
C352 C353 H353 120.8 . .
C353 C354 C349 120.3(5) . .
C353 C354 H354 119.8 . .
C349 C354 H354 119.8 . .
O53 C355 C356 120.9(4) . .
O53 C355 C360 120.0(5) . .
C356 C355 C360 119.0(5) . .
C357 C356 C355 121.2(5) . .
C357 C356 H356 119.4 . .
C355 C356 H356 119.4 . .
C358 C357 C356 119.4(5) . .
C358 C357 H357 120.3 . .
C356 C357 H357 120.3 . .
C359 C358 C357 119.9(5) . .
C359 C358 H358 120.0 . .
C357 C358 H358 120.0 . .
C358 C359 C360 121.8(5) . .
C358 C359 H359 119.1 . .
C360 C359 H359 119.1 . .
C359 C360 C355 118.6(5) . .
C359 C360 C361 120.1(4) . .
C355 C360 C361 121.2(5) . .
C362 C361 C366 118.1(6) . .
C362 C361 C360 120.7(5) . .
C366 C361 C360 121.2(5) . .
C361 C362 C363 122.0(6) . .
C361 C362 H362 119.0 . .
C363 C362 H362 119.0 . .
C364 C363 C362 118.0(6) . .
C364 C363 H363 121.0 . .
C362 C363 H363 121.0 . .
C365 C364 C363 122.5(6) . .
C365 C364 H364 118.7 . .
C363 C364 H364 118.7 . .
C364 C365 C366 118.8(6) . .
C364 C365 H365 120.6 . .
C366 C365 H365 120.6 . .
C361 C366 C365 120.5(6) . .
C361 C366 H366 119.8 . .
C365 C366 H366 119.8 . .

loop_
_geom_bond_atom_site_label_1
_geom_bond_atom_site_label_2
_geom_bond_distance
_geom_bond_site_symmetry_2
C1A Cl1 1.706(9) .
C1A Cl2 1.766(9) .
C1A H1A 0.9900 .
C1A H1B 0.9900 .
C2A Cl3 1.554(14) .
C2A Cl4 1.655(13) .
C2A H2A 0.9900 .
C2A H2B 0.9900 .
C3A Cl5 1.623(12) .
C3A Cl6 1.715(16) .
C3A H3A 0.9900 .
C3A H3B 0.9900 .
C4A Cl7 1.827(15) .
C4A Cl8 1.846(17) .
C4A H4A 0.9900 .
C4A H4B 0.9900 .
C5A Cl9 1.63(3) .
C5A Cl10 1.87(2) .
C5A H5A 0.9900 .
C5A H5B 0.9900 .
C6A Cl11 1.462(11) .
C6A Cl12 1.499(11) .
C6A H6A 0.9900 .
C6A H6B 0.9900 .
C8A Cl15 1.610(17) .
C8A Cl16 1.722(17) .
C8A H8A 0.9900 .
C8A H8B 0.9900 .
C7A Cl14 1.60(3) .
C7A Cl13 1.69(3) .
C7A H7A 0.9900 .
C7A H7B 0.9900 .
C9A Cl17 1.645(13) .
C9A Cl18 1.783(13) .
C9A H9A 0.9900 .
C9A H9B 0.9900 .
C10A Cl19 1.628(13) .
C10A Cl20 1.755(13) .
C10A H10A 0.9900 .
C10A H10B 0.9900 .
Zn1 O1 1.901(3) .
Zn1 O4 1.932(3) .
Zn1 O2 1.946(3) .
Zn1 O3 1.948(3) .
Zn2 O2 1.895(3) .
Zn2 O7 1.962(3) .
Zn2 O8 1.973(3) .
Zn2 O5 2.130(3) .
Zn3 O3 1.875(3) .
Zn3 O10 1.974(3) .
Zn3 O9 1.976(3) .
Zn3 O5 2.146(3) .
Zn3 Zn7 3.1397(11) .
Zn4 O4 1.885(4) .
Zn4 O12 1.959(3) .
Zn4 O11 1.973(3) .
Zn4 O5 2.126(3) .
Zn4 Zn5 3.1406(12) .
Zn5 O13 1.879(3) .
Zn5 O10 1.970(3) .
Zn5 O11 1.975(3) .
Zn5 O6 2.109(3) .
Zn6 O14 1.864(3) .
Zn6 O12 1.968(3) .
Zn6 O7 1.977(3) .
Zn6 O6 2.141(3) .
Zn7 O15 1.880(3) .
Zn7 O9 1.963(3) .
Zn7 O8 1.981(3) .
Zn7 O6 2.101(3) .
Zn8 O16 1.899(3) .
Zn8 O13 1.942(3) .
Zn8 O15 1.951(3) .
Zn8 O14 1.958(3) .
O1 C1 1.346(6) .
O2 H2' 0.840(2) .
O3 H3' 0.840(2) .
O4 H4' 0.840(2) .
O5 O6 1.527(4) .
O7 C13 1.371(5) .
O8 C25 1.366(5) .
O9 C37 1.375(5) .
O10 C49 1.378(5) .
O11 C61 1.375(5) .
O12 C73 1.369(5) .
O13 H13' 0.840(2) .
O14 H14' 0.840(2) .
O15 H15' 0.840(2) .
O16 C85 1.338(6) .
C1 C2 1.393(8) .
C1 C6 1.398(7) .
C2 C3 1.374(8) .
C2 H2 0.9500 .
C3 C4 1.381(8) .
C3 H3 0.9500 .
C4 C5 1.377(8) .
C4 H4 0.9500 .
C5 C6 1.403(7) .
C5 H5 0.9500 .
C6 C7 1.496(7) .
C7 C8 1.389(7) .
C7 C12 1.395(7) .
C8 C9 1.384(8) .
C8 H8 0.9500 .
C9 C10 1.379(8) .
C9 H9 0.9500 .
C10 C11 1.392(9) .
C10 H10 0.9500 .
C11 C12 1.388(8) .
C11 H11 0.9500 .
C12 H12 0.9500 .
C13 C14 1.394(7) .
C13 C18 1.401(6) .
C14 C15 1.395(7) .
C14 H14 0.9500 .
C15 C16 1.387(7) .
C15 H15 0.9500 .
C16 C17 1.388(7) .
C16 H16 0.9500 .
C17 C18 1.397(6) .
C17 H17 0.9500 .
C18 C19 1.487(7) .
C19 C20 1.387(7) .
C19 C24 1.395(7) .
C20 C21 1.421(8) .
C20 H20 0.9500 .
C21 C22 1.357(8) .
C21 H21 0.9500 .
C22 C23 1.386(7) .
C22 H22 0.9500 .
C23 C24 1.409(7) .
C23 H23 0.9500 .
C24 H24 0.9500 .
C25 C26 1.400(7) .
C25 C30 1.401(6) .
C26 C27 1.379(7) .
C26 H26 0.9500 .
C27 C28 1.392(7) .
C27 H27 0.9500 .
C28 C29 1.376(7) .
C28 H28 0.9500 .
C29 C30 1.413(6) .
C29 H29 0.9500 .
C30 C31 1.487(7) .
C31 C36 1.394(7) .
C31 C32 1.405(7) .
C32 C33 1.390(8) .
C32 H32 0.9500 .
C33 C34 1.371(8) .
C33 H33 0.9500 .
C34 C35 1.391(8) .
C34 H34 0.9500 .
C35 C36 1.394(7) .
C35 H35 0.9500 .
C36 H36 0.9500 .
C37 C38 1.388(7) .
C37 C42 1.408(6) .
C38 C39 1.412(7) .
C38 H38 0.9500 .
C39 C40 1.388(7) .
C39 H39 0.9500 .
C40 C41 1.384(7) .
C40 H40 0.9500 .
C41 C42 1.409(6) .
C41 H41 0.9500 .
C42 C43 1.490(7) .
C43 C44 1.386(7) .
C43 C48 1.408(7) .
C44 C45 1.399(8) .
C44 H44 0.9500 .
C45 C46 1.395(8) .
C45 H45 0.9500 .
C46 C47 1.385(7) .
C46 H46 0.9500 .
C47 C48 1.371(7) .
C47 H47 0.9500 .
C48 H48 0.9500 .
C49 C50 1.391(7) .
C49 C54 1.402(6) .
C50 C51 1.391(6) .
C50 H50 0.9500 .
C51 C52 1.388(7) .
C51 H51 0.9500 .
C52 C53 1.389(7) .
C52 H52 0.9500 .
C53 C54 1.389(6) .
C53 H53 0.9500 .
C54 C55 1.484(7) .
C55 C60 1.394(7) .
C55 C56 1.399(7) .
C56 C57 1.388(7) .
C56 H56 0.9500 .
C57 C58 1.375(8) .
C57 H57 0.9500 .
C58 C59 1.387(8) .
C58 H58 0.9500 .
C59 C60 1.381(7) .
C59 H59 0.9500 .
C60 H60 0.9500 .
C61 C62 1.393(7) .
C61 C66 1.400(7) .
C62 C63 1.394(7) .
C62 H62 0.9500 .
C63 C64 1.380(7) .
C63 H63 0.9500 .
C64 C65 1.375(7) .
C64 H64 0.9500 .
C65 C66 1.412(6) .
C65 H65 0.9500 .
C66 C67 1.489(7) .
C67 C68 1.373(7) .
C67 C72 1.416(7) .
C68 C69 1.389(8) .
C68 H68 0.9500 .
C69 C70 1.366(9) .
C69 H69 0.9500 .
C70 C71 1.376(8) .
C70 H70 0.9500 .
C71 C72 1.393(7) .
C71 H71 0.9500 .
C72 H72 0.9500 .
C73 C74 1.400(7) .
C73 C78 1.415(6) .
C74 C75 1.397(7) .
C74 H74 0.9500 .
C75 C76 1.372(7) .
C75 H75 0.9500 .
C76 C77 1.377(7) .
C76 H76 0.9500 .
C77 C78 1.405(6) .
C77 H77 0.9500 .
C78 C79 1.493(7) .
C79 C84 1.394(7) .
C79 C80 1.402(7) .
C80 C81 1.404(8) .
C80 H80 0.9500 .
C81 C82 1.367(8) .
C81 H81 0.9500 .
C82 C83 1.383(7) .
C82 H82 0.9500 .
C83 C84 1.397(7) .
C83 H83 0.9500 .
C84 H84 0.9500 .
C85 C86 1.382(7) .
C85 C90 1.419(7) .
C86 C87 1.385(8) .
C86 H86 0.9500 .
C87 C88 1.374(8) .
C87 H87 0.9500 .
C88 C89 1.378(8) .
C88 H88 0.9500 .
C89 C90 1.403(7) .
C89 H89 0.9500 .
C90 C91 1.478(7) .
C91 C92 1.392(8) .
C91 C96 1.399(8) .
C92 C93 1.392(8) .
C92 H92 0.9500 .
C93 C94 1.352(9) .
C93 H93 0.9500 .
C94 C95 1.399(9) .
C94 H94 0.9500 .
C95 C96 1.381(9) .
C95 H95 0.9500 .
C96 H96 0.9500 .
O17 C97 1.352(5) .
O17 H17' 0.8400 .
C97 C98 1.3900 .
C97 C102 1.3900 .
C98 C99 1.3900 .
C98 H98 0.9500 .
C99 C100 1.3900 .
C99 H99 0.9500 .
C100 C101 1.3900 .
C100 H100 0.9500 .
C101 C102 1.3900 .
C101 H101 0.9500 .
C102 C109 1.480(13) .
C102 C103 1.519(10) .
C103 C104 1.3900 .
C103 C108 1.3900 .
C104 C105 1.3900 .
C104 H104 0.9500 .
C105 C106 1.3900 .
C105 H105 0.9500 .
C106 C107 1.3900 .
C106 H106 0.9500 .
C107 C108 1.3900 .
C107 H107 0.9500 .
C108 H108 0.9500 .
C11A Cl21 1.565(14) .
C11A Cl22 1.755(15) .
C11A H11A 0.9900 .
C11A H11B 0.9900 .
C109 C110 1.389(14) .
C109 C114 1.426(15) .
C110 C111 1.420(15) .
C110 H110 0.9500 .
C111 C112 1.311(14) .
C111 H111 0.9500 .
C112 C113 1.416(14) .
C112 H112 0.9500 .
C113 C114 1.402(14) .
C113 H113 0.9500 .
C114 H114 0.9500 .
C12A Cl23 1.551(14) .
C12A Cl24 1.727(14) .
C12A H12A 0.9900 .
C12A H12B 0.9900 .
O18 C115 1.346(7) .
O18 H18' 0.8400 .
C115 C116 1.388(8) .
C115 C120 1.422(8) .
C116 C117 1.379(9) .
C116 H116 0.9500 .
C117 C118 1.378(10) .
C117 H117 0.9500 .
C118 C119 1.367(10) .
C118 H118 0.9500 .
C119 C120 1.379(9) .
C119 H119 0.9500 .
C120 C121 1.480(9) .
C121 C126 1.387(9) .
C121 C122 1.414(8) .
C122 C123 1.407(11) .
C122 H122 0.9500 .
C123 C124 1.329(13) .
C123 H123 0.9500 .
C124 C125 1.403(12) .
C124 H124 0.9500 .
C125 C126 1.383(9) .
C125 H125 0.9500 .
C126 H126 0.9500 .
Zn9 O19 1.901(4) .
Zn9 O21 1.940(3) .
Zn9 O20 1.941(3) .
Zn9 O22 1.953(3) .
Zn10 O20 1.879(3) .
Zn10 O26 1.970(3) .
Zn10 O25 1.979(3) .
Zn10 O23 2.099(3) .
Zn10 Zn15 3.1428(12) .
Zn11 O21 1.893(3) .
Zn11 O28 1.971(3) .
Zn11 O27 1.983(3) .
Zn11 O23 2.105(3) .
Zn11 Zn13 3.1555(11) .
Zn12 O22 1.871(3) .
Zn12 O30 1.966(3) .
Zn12 O29 1.976(3) .
Zn12 O23 2.133(3) .
Zn13 O31 1.875(3) .
Zn13 O29 1.974(3) .
Zn13 O28 1.981(3) .
Zn13 O24 2.128(3) .
Zn14 O32 1.879(3) .
Zn14 O25 1.976(3) .
Zn14 O30 1.978(3) .
Zn14 O24 2.150(3) .
Zn15 O33 1.874(3) .
Zn15 O26 1.969(3) .
Zn15 O27 1.971(3) .
Zn15 O24 2.127(3) .
Zn16 O34 1.902(3) .
Zn16 O32 1.948(3) .
Zn16 O33 1.956(3) .
Zn16 O31 1.971(3) .
O19 C127 1.347(6) .
O20 H20' 0.840(2) .
O21 H21' 0.840(2) .
O22 H22' 0.840(2) .
O23 O24 1.522(4) .
O25 C139 1.378(5) .
O26 C151 1.363(5) .
O27 C163 1.371(5) .
O28 C175 1.367(5) .
O29 C187 1.360(5) .
O30 C199 1.380(5) .
O31 H31' 0.840(2) .
O32 H32' 0.840(2) .
O33 H33' 0.840(2) .
O34 C211 1.365(6) .
C127 C128 1.396(8) .
C127 C132 1.397(7) .
C128 C129 1.392(8) .
C128 H128 0.9500 .
C129 C130 1.380(9) .
C129 H129 0.9500 .
C130 C131 1.349(9) .
C130 H130 0.9500 .
C131 C132 1.422(8) .
C131 H131 0.9500 .
C132 C133 1.455(9) .
C133 C138 1.363(9) .
C133 C134 1.416(9) .
C134 C135 1.397(12) .
C134 H134 0.9500 .
C135 C136 1.437(15) .
C135 H135 0.9500 .
C136 C137 1.346(11) .
C136 H136 0.9500 .
C137 C138 1.388(9) .
C137 H137 0.9500 .
C138 H138 0.9500 .
C139 C140 1.382(7) .
C139 C144 1.406(6) .
C140 C141 1.398(6) .
C140 H140 0.9500 .
C141 C142 1.377(7) .
C141 H141 0.9500 .
C142 C143 1.384(7) .
C142 H142 0.9500 .
C143 C144 1.399(6) .
C143 H143 0.9500 .
C144 C145 1.480(7) .
C145 C146 1.388(6) .
C145 C150 1.401(6) .
C146 C147 1.381(7) .
C146 H146 0.9500 .
C147 C148 1.381(7) .
C147 H147 0.9500 .
C148 C149 1.392(7) .
C148 H148 0.9500 .
C149 C150 1.385(7) .
C149 H149 0.9500 .
C150 H150 0.9500 .
C151 C152 1.398(7) .
C151 C156 1.405(6) .
C152 C153 1.398(7) .
C152 H152 0.9500 .
C153 C154 1.378(7) .
C153 H153 0.9500 .
C154 C155 1.388(7) .
C154 H154 0.9500 .
C155 C156 1.404(6) .
C155 H155 0.9500 .
C156 C157 1.485(7) .
C157 C162 1.399(7) .
C157 C158 1.411(7) .
C158 C159 1.397(8) .
C158 H158 0.9500 .
C159 C160 1.392(8) .
C159 H159 0.9500 .
C160 C161 1.394(7) .
C160 H160 0.9500 .
C161 C162 1.400(7) .
C161 H161 0.9500 .
C162 H162 0.9500 .
C163 C164 1.388(7) .
C163 C168 1.407(6) .
C164 C165 1.395(7) .
C164 H164 0.9500 .
C165 C166 1.396(7) .
C165 H165 0.9500 .
C166 C167 1.387(8) .
C166 H166 0.9500 .
C167 C168 1.407(7) .
C167 H167 0.9500 .
C168 C169 1.483(7) .
C169 C170 1.386(7) .
C169 C174 1.398(7) .
C170 C171 1.394(8) .
C170 H170 0.9500 .
C171 C172 1.385(9) .
C171 H171 0.9500 .
C172 C173 1.394(8) .
C172 H172 0.9500 .
C173 C174 1.385(8) .
C173 H173 0.9500 .
C174 H174 0.9500 .
C175 C176 1.378(7) .
C175 C180 1.414(6) .
C176 C177 1.413(6) .
C176 H176 0.9500 .
C177 C178 1.381(7) .
C177 H177 0.9500 .
C178 C179 1.376(7) .
C178 H178 0.9500 .
C179 C180 1.404(6) .
C179 H179 0.9500 .
C180 C181 1.491(7) .
C181 C186 1.398(6) .
C181 C182 1.398(6) .
C182 C183 1.382(7) .
C182 H182 0.9500 .
C183 C184 1.372(7) .
C183 H183 0.9500 .
C184 C185 1.399(7) .
C184 H184 0.9500 .
C185 C186 1.383(7) .
C185 H185 0.9500 .
C186 H186 0.9500 .
C187 C192 1.402(6) .
C187 C188 1.406(6) .
C188 C189 1.392(6) .
C188 H188 0.9500 .
C189 C190 1.391(7) .
C189 H189 0.9500 .
C190 C191 1.394(7) .
C190 H190 0.9500 .
C191 C192 1.400(6) .
C191 H191 0.9500 .
C192 C193 1.487(6) .
C193 C198 1.394(7) .
C193 C194 1.406(6) .
C194 C195 1.392(7) .
C194 H194 0.9500 .
C195 C196 1.389(7) .
C195 H195 0.9500 .
C196 C197 1.386(8) .
C196 H196 0.9500 .
C197 C198 1.385(8) .
C197 H197 0.9500 .
C198 H198 0.9500 .
C199 C200 1.386(7) .
C199 C204 1.397(6) .
C200 C201 1.399(6) .
C200 H200 0.9500 .
C201 C202 1.380(7) .
C201 H201 0.9500 .
C202 C203 1.375(7) .
C202 H202 0.9500 .
C203 C204 1.407(6) .
C203 H203 0.9500 .
C204 C205 1.489(7) .
C205 C206 1.380(6) .
C205 C210 1.401(7) .
C206 C207 1.397(7) .
C206 H206 0.9500 .
C207 C208 1.378(7) .
C207 H207 0.9500 .
C208 C209 1.384(7) .
C208 H208 0.9500 .
C209 C210 1.398(7) .
C209 H209 0.9500 .
C210 H210 0.9500 .
C211 C216 1.385(7) .
C211 C212 1.399(8) .
C212 C213 1.392(8) .
C212 H212 0.9500 .
C213 C214 1.359(9) .
C213 H213 0.9500 .
C214 C215 1.395(9) .
C214 H214 0.9500 .
C215 C216 1.386(8) .
C215 H215 0.9500 .
C216 C217 1.493(8) .
C217 C218 1.398(7) .
C217 C222 1.404(8) .
C218 C219 1.376(8) .
C218 H218 0.9500 .
C219 C220 1.394(9) .
C219 H219 0.9500 .
C220 C221 1.384(8) .
C220 H220 0.9500 .
C221 C222 1.388(8) .
C221 H221 0.9500 .
C222 H222 0.9500 .
O35 C223 1.342(7) .
O35 H35' 0.8400 .
C223 C224 1.393(8) .
C223 C228 1.419(8) .
C224 C225 1.386(9) .
C224 H224 0.9500 .
C225 C226 1.389(10) .
C225 H225 0.9500 .
C226 C227 1.374(10) .
C226 H226 0.9500 .
C227 C228 1.411(9) .
C227 H227 0.9500 .
C228 C229 1.490(9) .
C229 C234 1.393(8) .
C229 C230 1.405(8) .
C230 C231 1.384(11) .
C230 H230 0.9500 .
C231 C232 1.356(11) .
C231 H231 0.9500 .
C232 C233 1.383(9) .
C232 H232 0.9500 .
C233 C234 1.384(9) .
C233 H233 0.9500 .
C234 H234 0.9500 .
O36 C235 1.362(6) .
O36 H36' 0.8400 .
C235 C236 1.381(9) .
C235 C240 1.406(8) .
C236 C237 1.384(9) .
C236 H236 0.9500 .
C237 C238 1.383(11) .
C237 H237 0.9500 .
C238 C239 1.369(11) .
C238 H238 0.9500 .
C239 C240 1.422(8) .
C239 H239 0.9500 .
C240 C241 1.472(9) .
C241 C246 1.389(8) .
C241 C242 1.394(8) .
C242 C243 1.393(10) .
C242 H242 0.9500 .
C243 C244 1.387(10) .
C243 H243 0.9500 .
C244 C245 1.391(9) .
C244 H244 0.9500 .
C245 C246 1.369(9) .
C245 H245 0.9500 .
C246 H246 0.9500 .
Zn17 O37 1.900(5) .
Zn17 O40 1.933(4) .
Zn17 O38 1.951(4) .
Zn17 O39 1.951(4) 2_666
Zn18 O38 1.883(5) .
Zn18 O42 1.970(4) .
Zn18 O43 1.975(3) .
Zn18 O41 2.127(3) 2_666
Zn19 O39 1.876(5) .
Zn19 O44 1.971(4) .
Zn19 O42 1.973(4) .
Zn19 O41 2.101(3) .
Zn20 O40 1.891(5) .
Zn20 O43 1.968(4) 2_666
Zn20 O44 1.976(4) .
Zn20 O41 2.123(3) 2_666
O37 C247 1.349(5) .
O38 H38' 0.840(2) .
O39 Zn17 1.951(4) 2_666
O39 H39' 0.840(2) .
O40 H40' 0.840(2) .
O41 O41 1.518(7) 2_666
O41 Zn20 2.123(3) 2_666
O41 Zn18 2.127(3) 2_666
O42 C265 1.367(6) .
O43 C277 1.375(6) .
O43 Zn20 1.968(4) 2_666
O44 C289 1.386(6) .
C247 C248 1.3900 .
C247 C252 1.3900 .
C248 C249 1.3900 .
C248 H248 0.9500 .
C249 C250 1.3900 .
C249 H249 0.9500 .
C250 C251 1.3900 .
C250 H250 0.9500 .
C251 C252 1.3900 .
C251 H251 0.9500 .
C252 C253 1.509(8) .
C252 C259 1.604(9) .
C253 C254 1.3900 .
C253 C258 1.3900 .
C254 C255 1.3900 .
C254 H254 0.9500 .
C255 C256 1.3900 .
C255 H255 0.9500 .
C256 C257 1.3900 .
C256 H256 0.9500 .
C257 C258 1.3900 .
C257 H257 0.9500 .
C258 H258 0.9500 .
C259 C260 1.3900 .
C259 C264 1.3900 .
C260 C261 1.3900 .
C260 H260 0.9500 .
C261 C262 1.3900 .
C261 H261 0.9500 .
C262 C263 1.3900 .
C262 H262 0.9500 .
C263 C264 1.3900 .
C263 H263 0.9500 .
C264 H264 0.9500 .
C13A Cl26 1.41(2) .
C13A Cl25 1.75(2) .
C13A H13A 0.9900 .
C13A H13B 0.9900 .
C265 C266 1.397(9) .
C265 C270 1.402(7) .
C266 C267 1.419(8) .
C266 H266 0.9500 .
C267 C268 1.378(8) .
C267 H267 0.9500 .
C268 C269 1.384(8) .
C268 H268 0.9500 .
C269 C270 1.398(7) .
C269 H269 0.9500 .
C270 C271 1.507(9) .
C271 C272 1.388(8) .
C271 C276 1.399(7) .
C272 C273 1.408(9) .
C272 H272 0.9500 .
C273 C274 1.370(8) .
C273 H273 0.9500 .
C274 C275 1.368(9) .
C274 H274 0.9500 .
C275 C276 1.402(9) .
C275 H275 0.9500 .
C276 H276 0.9500 .
C277 C278 1.388(9) .
C277 C282 1.390(7) .
C278 C279 1.390(8) .
C278 H278 0.9500 .
C279 C280 1.385(8) .
C279 H279 0.9500 .
C280 C281 1.365(8) .
C280 H280 0.9500 .
C281 C282 1.389(7) .
C281 H281 0.9500 .
C282 C283 1.502(9) .
C283 C288 1.399(8) .
C283 C284 1.406(8) .
C284 C285 1.397(9) .
C284 H284 0.9500 .
C285 C286 1.348(8) .
C285 H285 0.9500 .
C286 C287 1.391(8) .
C286 H286 0.9500 .
C287 C288 1.403(9) .
C287 H287 0.9500 .
C288 H288 0.9500 .
C289 C294 1.387(8) .
C289 C290 1.400(9) .
C290 C291 1.390(8) .
C290 H290 0.9500 .
C291 C292 1.379(9) .
C291 H291 0.9500 .
C292 C293 1.369(9) .
C292 H292 0.9500 .
C293 C294 1.405(8) .
C293 H293 0.9500 .
C294 C295 1.496(10) .
C295 C296 1.388(9) .
C295 C300 1.391(8) .
C296 C297 1.414(10) .
C296 H296 0.9500 .
C297 C298 1.367(10) .
C297 H297 0.9500 .
C298 C299 1.378(9) .
C298 H298 0.9500 .
C299 C300 1.410(10) .
C299 H299 0.9500 .
C300 H300 0.9500 .
O45 C301 1.347(8) .
O45 H45' 0.8400 .
C301 C302 1.362(10) .
C301 C306 1.438(9) .
C302 C303 1.402(10) .
C302 H302 0.9500 .
C303 C304 1.403(10) .
C303 H303 0.9500 .
C304 C305 1.372(10) .
C304 H304 0.9500 .
C305 C306 1.391(9) .
C305 H305 0.9500 .
C306 C307 1.461(9) .
C307 C312 1.396(9) .
C307 C308 1.396(8) .
C308 C309 1.360(10) .
C308 H308 0.9500 .
C309 C310 1.374(10) .
C309 H309 0.9500 .
C310 C311 1.389(9) .
C310 H310 0.9500 .
C311 C312 1.379(10) .
C311 H311 0.9500 .
C312 H312 0.9500 .
Zn21 O46 1.898(4) .
Zn21 O47 1.941(3) 2_655
Zn21 O48 1.954(3) .
Zn21 O49 1.961(3) .
Zn22 O47 1.877(4) .
Zn22 O51 1.963(3) .
Zn22 O52 1.963(3) .
Zn22 O50 2.117(3) 2_655
Zn23 O48 1.871(4) .
Zn23 O51 1.970(3) .
Zn23 O53 1.979(3) 2_655
Zn23 O50 2.110(3) .
Zn24 O49 1.875(4) .
Zn24 O53 1.957(3) .
Zn24 O52 1.967(3) .
Zn24 O50 2.126(3) .
O46 C313 1.355(5) .
O47 Zn21 1.941(3) 2_655
O47 H47' 0.840(2) .
O48 H48' 0.840(2) .
O49 H49' 0.840(2) .
O50 O50 1.514(6) 2_655
O50 Zn22 2.117(3) 2_655
O51 C331 1.386(5) .
O52 C343 1.382(5) .
O53 C355 1.386(6) .
O53 Zn23 1.979(3) 2_655
C313 C314 1.3900 .
C313 C318 1.3900 .
C314 C315 1.3900 .
C314 H314 0.9500 .
C315 C316 1.3900 .
C315 H315 0.9500 .
C316 C317 1.3900 .
C316 H316 0.9500 .
C317 C318 1.3900 .
C317 H317 0.9500 .
C318 C325 1.245(9) .
C318 C319 1.710(8) .
C319 C320 1.3900 .
C319 C324 1.3900 .
C320 C321 1.3900 .
C320 H320 0.9500 .
C321 C322 1.3900 .
C321 H321 0.9500 .
C322 C323 1.3900 .
C322 H322 0.9500 .
C323 C324 1.3900 .
C323 H323 0.9500 .
C324 H324 0.9500 .
C14A Cl28 1.729(14) .
C14A Cl27 1.747(15) .
C14A H14A 0.9900 .
C14A H14B 0.9900 .
O54 C367 1.372(11) .
O54 H54' 0.8400 .
C367 C368 1.3900 .
C367 C372 1.3900 .
C368 C369 1.3900 .
C368 H368 0.9500 .
C369 C370 1.3900 .
C369 H369 0.9500 .
C370 C371 1.3900 .
C370 H370 0.9500 .
C371 C372 1.3900 .
C371 H371 0.9500 .
C372 C373 1.517(8) .
C373 C374 1.3900 .
C373 C378 1.3900 .
C374 C375 1.3900 .
C374 H374 0.9500 .
C375 C376 1.3900 .
C375 H375 0.9500 .
C376 C377 1.3900 .
C376 H376 0.9500 .
C377 C378 1.3900 .
C377 H377 0.9500 .
C378 H378 0.9500 .
C325 C326 1.3900 .
C325 C330 1.3900 .
C326 C327 1.3900 .
C326 H326 0.9500 .
C327 C328 1.3900 .
C327 H327 0.9500 .
C328 C329 1.3900 .
C328 H328 0.9500 .
C329 C330 1.3900 .
C329 H329 0.9500 .
C330 H330 0.9500 .
O55 C379 1.363(15) .
O55 H55' 0.8400 .
C379 C380 1.3900 .
C379 C384 1.3900 .
C380 C381 1.3900 .
C380 H380 0.9500 .
C381 C382 1.3900 .
C381 H381 0.9500 .
C382 C383 1.3900 .
C382 H382 0.9500 .
C383 C384 1.3900 .
C383 H383 0.9500 .
C384 C385 1.532(12) .
C385 C386 1.3900 .
C385 C390 1.3900 .
C386 C387 1.3900 .
C386 H386 0.9500 .
C387 C388 1.3900 .
C387 H387 0.9500 .
C388 C389 1.3900 .
C388 H388 0.9500 .
C389 C390 1.3900 .
C389 H389 0.9500 .
C390 H390 0.9500 .
C331 C336 1.399(7) .
C331 C332 1.402(7) .
C332 C333 1.403(7) .
C332 H332 0.9500 .
C333 C334 1.357(7) .
C333 H333 0.9500 .
C334 C335 1.393(7) .
C334 H334 0.9500 .
C335 C336 1.397(6) .
C335 H335 0.9500 .
C336 C337 1.505(7) .
C337 C338 1.371(7) .
C337 C342 1.407(7) .
C338 C339 1.411(8) .
C338 H338 0.9500 .
C339 C340 1.360(8) .
C339 H339 0.9500 .
C340 C341 1.374(8) .
C340 H340 0.9500 .
C341 C342 1.402(7) .
C341 H341 0.9500 .
C342 H342 0.9500 .
C343 C344 1.384(7) .
C343 C348 1.406(7) .
C344 C345 1.390(7) .
C344 H344 0.9500 .
C345 C346 1.385(7) .
C345 H345 0.9500 .
C346 C347 1.370(7) .
C346 H346 0.9500 .
C347 C348 1.382(7) .
C347 H347 0.9500 .
C348 C349 1.506(8) .
C349 C350 1.380(7) .
C349 C354 1.397(7) .
C350 C351 1.420(9) .
C350 H350 0.9500 .
C351 C352 1.343(9) .
C351 H351 0.9500 .
C352 C353 1.384(8) .
C352 H352 0.9500 .
C353 C354 1.383(8) .
C353 H353 0.9500 .
C354 H354 0.9500 .
C355 C356 1.393(7) .
C355 C360 1.409(7) .
C356 C357 1.389(7) .
C356 H356 0.9500 .
C357 C358 1.386(7) .
C357 H357 0.9500 .
C358 C359 1.371(7) .
C358 H358 0.9500 .
C359 C360 1.394(7) .
C359 H359 0.9500 .
C360 C361 1.505(8) .
C361 C362 1.379(8) .
C361 C366 1.388(7) .
C362 C363 1.395(9) .
C362 H362 0.9500 .
C363 C364 1.362(8) .
C363 H363 0.9500 .
C364 C365 1.361(8) .
C364 H364 0.9500 .
C365 C366 1.405(8) .
C365 H365 0.9500 .
C366 H366 0.9500 .

loop_
_geom_hbond_atom_site_label_D
_geom_hbond_atom_site_label_H
_geom_hbond_atom_site_label_A
_geom_hbond_distance_DH
_geom_hbond_distance_HA
_geom_hbond_distance_DA
_geom_hbond_angle_DHA
_geom_hbond_site_symmetry_A
O17 H17' O1 0.84 1.76 2.600(5) 174.6 .
O18 H18' O16 0.84 1.79 2.625(5) 173.5 .
O32 H32' O36 0.840(2) 2.45(3) 3.219(5) 153(5) .
O35 H35' O19 0.84 1.79 2.608(5) 163.8 .
O36 H36' O34 0.84 1.89 2.731(5) 178.5 .
O45 H45' O37 0.84 1.80 2.637(6) 175.4 .
O49 H49' O55 0.840(2) 2.67(5) 3.206(12) 123(5) .
O54 H54' O46 0.84 1.77 2.599(10) 167.2 .
O55 H55' O46 0.84 1.92 2.723(11) 159.0 .
C14 H14 O2 0.95 2.49 3.354(6) 150.6 .
C26 H26 O15 0.95 2.52 3.390(6) 152.6 .
C38 H38 O3 0.95 2.59 3.443(6) 148.9 .
C50 H50 O13 0.95 2.49 3.352(6) 151.4 .
C62 H62 O4 0.95 2.58 3.437(6) 150.9 .
C74 H74 O14 0.95 2.56 3.412(6) 149.6 .
C98 H98 O1 0.95 2.51 3.191(5) 128.7 .
C126 H126 O18 0.95 2.52 2.880(7) 102.4 .
C140 H140 O20 0.95 2.53 3.399(6) 151.8 .
C152 H152 O33 0.95 2.60 3.453(6) 150.2 .
C164 H164 O21 0.95 2.49 3.360(6) 152.7 .
C176 H176 O31 0.95 2.50 3.364(6) 151.6 .
C188 H188 O22 0.95 2.53 3.395(6) 151.5 .
C234 H234 O35 0.95 2.42 2.854(7) 107.3 .
C236 H236 O34 0.95 2.57 3.284(7) 131.8 .
C246 H246 O36 0.95 2.58 2.958(7) 104.0 .
C266 H266 O39 0.95 2.51 3.381(7) 153.1 .
C278 H278 O38 0.95 2.53 3.400(7) 152.6 .
C290 H290 O40 0.95 2.50 3.379(7) 153.5 .
C312 H312 O45 0.95 2.54 2.899(9) 102.6 .
C332 H332 O48 0.95 2.50 3.362(6) 151.5 .
C344 H344 O47 0.95 2.50 3.368(6) 152.3 .
C356 H356 O49 0.95 2.51 3.373(7) 151.5 .
C366 H366 O53 0.95 2.59 2.953(7) 103.0 .
C378 H378 O54 0.95 2.46 2.904(12) 108.7 .
C1A H1B Cl28 0.99 2.76 3.522(8) 134.1 1_556

loop_
_geom_torsion_atom_site_label_1
_geom_torsion_atom_site_label_2
_geom_torsion_atom_site_label_3
_geom_torsion_atom_site_label_4
_geom_torsion
_geom_torsion_site_symmetry_1
_geom_torsion_site_symmetry_4
O4 Zn4 Zn5 O13 -155.5(2) . .
O12 Zn4 Zn5 O13 1.98(15) . .
O11 Zn4 Zn5 O13 120.0(2) . .
O5 Zn4 Zn5 O13 -103.12(15) . .
O4 Zn4 Zn5 O10 -0.83(19) . .
O12 Zn4 Zn5 O10 156.67(13) . .
O11 Zn4 Zn5 O10 -85.36(18) . .
O5 Zn4 Zn5 O10 51.57(13) . .
O4 Zn4 Zn5 O11 84.5(2) . .
O12 Zn4 Zn5 O11 -117.97(18) . .
O5 Zn4 Zn5 O11 136.93(18) . .
O4 Zn4 Zn5 O6 -84.00(19) . .
O12 Zn4 Zn5 O6 73.50(13) . .
O11 Zn4 Zn5 O6 -168.53(17) . .
O5 Zn4 Zn5 O6 -31.60(13) . .
O3 Zn3 Zn7 O15 -156.38(19) . .
O10 Zn3 Zn7 O15 -0.32(14) . .
O9 Zn3 Zn7 O15 120.19(19) . .
O5 Zn3 Zn7 O15 -102.71(14) . .
O3 Zn3 Zn7 O9 83.4(2) . .
O10 Zn3 Zn7 O9 -120.50(18) . .
O5 Zn3 Zn7 O9 137.10(18) . .
O3 Zn3 Zn7 O8 -0.29(18) . .
O10 Zn3 Zn7 O8 155.78(12) . .
O9 Zn3 Zn7 O8 -83.72(18) . .
O5 Zn3 Zn7 O8 53.38(13) . .
O3 Zn3 Zn7 O6 -83.72(18) . .
O10 Zn3 Zn7 O6 72.34(13) . .
O9 Zn3 Zn7 O6 -167.15(18) . .
O5 Zn3 Zn7 O6 -30.06(12) . .
O4 Zn1 O1 C1 7.4(4) . .
O2 Zn1 O1 C1 128.6(4) . .
O3 Zn1 O1 C1 -110.0(4) . .
O7 Zn2 O2 Zn1 80.7(2) . .
O8 Zn2 O2 Zn1 -116.4(2) . .
O5 Zn2 O2 Zn1 -12.15(19) . .
O1 Zn1 O2 Zn2 -171.75(16) . .
O4 Zn1 O2 Zn2 -47.7(2) . .
O3 Zn1 O2 Zn2 65.0(2) . .
O10 Zn3 O3 Zn1 -110.2(2) . .
O9 Zn3 O3 Zn1 78.4(2) . .
O5 Zn3 O3 Zn1 -12.2(2) . .
Zn7 Zn3 O3 Zn1 32.8(3) . .
O1 Zn1 O3 Zn3 -178.03(19) . .
O4 Zn1 O3 Zn3 62.8(2) . .
O2 Zn1 O3 Zn3 -47.8(2) . .
O12 Zn4 O4 Zn1 -118.3(2) . .
O11 Zn4 O4 Zn1 76.2(2) . .
O5 Zn4 O4 Zn1 -15.6(2) . .
Zn5 Zn4 O4 Zn1 28.7(3) . .
O1 Zn1 O4 Zn4 -159.7(2) . .
O2 Zn1 O4 Zn4 69.9(2) . .
O3 Zn1 O4 Zn4 -41.2(2) . .
O4 Zn4 O5 O6 -169.87(19) . .
O12 Zn4 O5 O6 -32.53(19) . .
O11 Zn4 O5 O6 64.92(19) . .
Zn5 Zn4 O5 O6 40.47(14) . .
O4 Zn4 O5 Zn2 -61.78(17) . .
O12 Zn4 O5 Zn2 75.57(16) . .
O11 Zn4 O5 Zn2 173.01(16) . .
Zn5 Zn4 O5 Zn2 148.56(17) . .
O4 Zn4 O5 Zn3 79.60(17) . .
O12 Zn4 O5 Zn3 -143.05(16) . .
O11 Zn4 O5 Zn3 -45.60(16) . .
Zn5 Zn4 O5 Zn3 -70.05(12) . .
O2 Zn2 O5 O6 -174.63(19) . .
O7 Zn2 O5 O6 62.73(19) . .
O8 Zn2 O5 O6 -34.42(19) . .
O2 Zn2 O5 Zn4 77.64(17) . .
O7 Zn2 O5 Zn4 -45.01(16) . .
O8 Zn2 O5 Zn4 -142.15(15) . .
O2 Zn2 O5 Zn3 -64.50(17) . .
O7 Zn2 O5 Zn3 172.86(16) . .
O8 Zn2 O5 Zn3 75.71(16) . .
O3 Zn3 O5 O6 -173.43(19) . .
O10 Zn3 O5 O6 -34.45(19) . .
O9 Zn3 O5 O6 63.38(19) . .
Zn7 Zn3 O5 O6 39.20(15) . .
O3 Zn3 O5 Zn4 -64.08(17) . .
O10 Zn3 O5 Zn4 74.90(16) . .
O9 Zn3 O5 Zn4 172.73(16) . .
Zn7 Zn3 O5 Zn4 148.56(17) . .
O3 Zn3 O5 Zn2 77.32(17) . .
O10 Zn3 O5 Zn2 -143.71(15) . .
O9 Zn3 O5 Zn2 -45.87(16) . .
Zn7 Zn3 O5 Zn2 -70.05(12) . .
Zn4 O5 O6 Zn7 -179.25(11) . .
Zn2 O5 O6 Zn7 61.83(16) . .
Zn3 O5 O6 Zn7 -57.77(16) . .
Zn4 O5 O6 Zn5 -60.39(16) . .
Zn2 O5 O6 Zn5 -179.31(11) . .
Zn3 O5 O6 Zn5 61.09(16) . .
Zn4 O5 O6 Zn6 59.80(16) . .
Zn2 O5 O6 Zn6 -59.13(16) . .
Zn3 O5 O6 Zn6 -178.72(11) . .
O15 Zn7 O6 O5 166.99(19) . .
O9 Zn7 O6 O5 31.2(2) . .
O8 Zn7 O6 O5 -65.11(19) . .
Zn3 Zn7 O6 O5 39.06(15) . .
O15 Zn7 O6 Zn5 58.34(16) . .
O9 Zn7 O6 Zn5 -77.44(16) . .
O8 Zn7 O6 Zn5 -173.75(16) . .
Zn3 Zn7 O6 Zn5 -69.58(12) . .
O15 Zn7 O6 Zn6 -81.86(16) . .
O9 Zn7 O6 Zn6 142.36(15) . .
O8 Zn7 O6 Zn6 46.05(16) . .
Zn3 Zn7 O6 Zn6 150.22(16) . .
O13 Zn5 O6 O5 172.69(19) . .
O10 Zn5 O6 O5 -62.93(19) . .
O11 Zn5 O6 O5 34.0(2) . .
Zn4 Zn5 O6 O5 40.99(15) . .
O13 Zn5 O6 Zn7 -78.79(17) . .
O10 Zn5 O6 Zn7 45.60(16) . .
O11 Zn5 O6 Zn7 142.52(15) . .
Zn4 Zn5 O6 Zn7 149.52(16) . .
O13 Zn5 O6 Zn6 61.73(16) . .
O10 Zn5 O6 Zn6 -173.89(15) . .
O11 Zn5 O6 Zn6 -76.96(16) . .
Zn4 Zn5 O6 Zn6 -69.97(12) . .
O14 Zn6 O6 O5 171.93(19) . .
O12 Zn6 O6 O5 -63.91(19) . .
O7 Zn6 O6 O5 32.90(19) . .
O14 Zn6 O6 Zn7 61.86(17) . .
O12 Zn6 O6 Zn7 -173.98(16) . .
O7 Zn6 O6 Zn7 -77.17(16) . .
O14 Zn6 O6 Zn5 -78.10(16) . .
O12 Zn6 O6 Zn5 46.06(16) . .
O7 Zn6 O6 Zn5 142.87(15) . .
O2 Zn2 O7 C13 15.2(4) . .
O8 Zn2 O7 C13 -153.6(3) . .
O5 Zn2 O7 C13 109.6(3) . .
O2 Zn2 O7 Zn6 -131.14(15) . .
O8 Zn2 O7 Zn6 60.07(16) . .
O5 Zn2 O7 Zn6 -36.77(15) . .
O14 Zn6 O7 C13 122.5(3) . .
O12 Zn6 O7 C13 -49.8(3) . .
O6 Zn6 O7 C13 -139.2(3) . .
O14 Zn6 O7 Zn2 -87.8(2) . .
O12 Zn6 O7 Zn2 99.97(15) . .
O6 Zn6 O7 Zn2 10.62(15) . .
O2 Zn2 O8 C25 -122.3(3) . .
O7 Zn2 O8 C25 43.2(3) . .
O5 Zn2 O8 C25 134.7(3) . .
O2 Zn2 O8 Zn7 93.4(2) . .
O7 Zn2 O8 Zn7 -101.04(15) . .
O5 Zn2 O8 Zn7 -9.55(15) . .
O15 Zn7 O8 C25 -13.2(4) . .
O9 Zn7 O8 C25 154.7(3) . .
O6 Zn7 O8 C25 -105.3(3) . .
Zn3 Zn7 O8 C25 -168.1(3) . .
O15 Zn7 O8 Zn2 128.96(16) . .
O9 Zn7 O8 Zn2 -63.22(15) . .
O6 Zn7 O8 Zn2 36.82(15) . .
Zn3 Zn7 O8 Zn2 -25.95(14) . .
O15 Zn7 O9 C37 122.8(3) . .
O8 Zn7 O9 C37 -43.7(3) . .
O6 Zn7 O9 C37 -134.7(3) . .
Zn3 Zn7 O9 C37 -146.3(4) . .
O15 Zn7 O9 Zn3 -90.9(2) . .
O8 Zn7 O9 Zn3 102.61(15) . .
O6 Zn7 O9 Zn3 11.66(16) . .
O3 Zn3 O9 C37 13.6(4) . .
O10 Zn3 O9 C37 -160.7(3) . .
O5 Zn3 O9 C37 104.3(3) . .
Zn7 Zn3 O9 C37 141.0(4) . .
O3 Zn3 O9 Zn7 -127.39(16) . .
O10 Zn3 O9 Zn7 58.34(16) . .
O5 Zn3 O9 Zn7 -36.70(15) . .
O13 Zn5 O10 C49 -18.4(4) . .
O11 Zn5 O10 C49 148.1(3) . .
O6 Zn5 O10 C49 -113.4(3) . .
Zn4 Zn5 O10 C49 -174.4(3) . .
O13 Zn5 O10 Zn3 130.83(15) . .
O11 Zn5 O10 Zn3 -62.63(16) . .
O6 Zn5 O10 Zn3 35.88(15) . .
Zn4 Zn5 O10 Zn3 -25.20(14) . .
O3 Zn3 O10 C49 -121.7(3) . .
O9 Zn3 O10 C49 51.1(3) . .
O5 Zn3 O10 C49 142.0(3) . .
Zn7 Zn3 O10 C49 82.6(3) . .
O3 Zn3 O10 Zn5 87.3(2) . .
O9 Zn3 O10 Zn5 -99.93(15) . .
O5 Zn3 O10 Zn5 -9.00(15) . .
Zn7 Zn3 O10 Zn5 -68.39(12) . .
O4 Zn4 O11 C61 11.2(4) . .
O12 Zn4 O11 C61 -158.8(3) . .
O5 Zn4 O11 C61 103.3(3) . .
Zn5 Zn4 O11 C61 140.3(4) . .
O4 Zn4 O11 Zn5 -129.08(16) . .
O12 Zn4 O11 Zn5 60.91(15) . .
O5 Zn4 O11 Zn5 -37.01(15) . .
O13 Zn5 O11 C61 119.6(3) . .
O10 Zn5 O11 C61 -44.0(3) . .
O6 Zn5 O11 C61 -134.9(3) . .
Zn4 Zn5 O11 C61 -145.1(4) . .
O13 Zn5 O11 Zn4 -95.3(2) . .
O10 Zn5 O11 Zn4 101.06(15) . .
O6 Zn5 O11 Zn4 10.21(15) . .
O4 Zn4 O12 C73 -120.4(3) . .
O11 Zn4 O12 C73 47.7(3) . .
O5 Zn4 O12 C73 139.6(3) . .
Zn5 Zn4 O12 C73 80.4(3) . .
O4 Zn4 O12 Zn6 89.3(2) . .
O11 Zn4 O12 Zn6 -102.57(15) . .
O5 Zn4 O12 Zn6 -10.74(16) . .
Zn5 Zn4 O12 Zn6 -69.91(13) . .
O14 Zn6 O12 C73 -21.1(4) . .
O7 Zn6 O12 C73 152.8(3) . .
O6 Zn6 O12 C73 -111.1(3) . .
O14 Zn6 O12 Zn4 126.47(16) . .
O7 Zn6 O12 Zn4 -59.71(16) . .
O6 Zn6 O12 Zn4 36.38(15) . .
O10 Zn5 O13 Zn8 -77.5(2) . .
O11 Zn5 O13 Zn8 122.24(19) . .
O6 Zn5 O13 Zn8 15.1(2) . .
Zn4 Zn5 O13 Zn8 72.1(2) . .
O16 Zn8 O13 Zn5 169.38(16) . .
O15 Zn8 O13 Zn5 45.4(2) . .
O14 Zn8 O13 Zn5 -65.8(2) . .
O12 Zn6 O14 Zn8 -72.9(2) . .
O7 Zn6 O14 Zn8 116.4(2) . .
O6 Zn6 O14 Zn8 16.0(2) . .
O16 Zn8 O14 Zn6 174.02(19) . .
O13 Zn8 O14 Zn6 43.7(2) . .
O15 Zn8 O14 Zn6 -64.8(2) . .
O9 Zn7 O15 Zn8 126.10(18) . .
O8 Zn7 O15 Zn8 -71.0(2) . .
O6 Zn7 O15 Zn8 20.22(19) . .
Zn3 Zn7 O15 Zn8 79.0(2) . .
O16 Zn8 O15 Zn7 157.76(18) . .
O13 Zn8 O15 Zn7 -73.1(2) . .
O14 Zn8 O15 Zn7 37.4(2) . .
O13 Zn8 O16 C85 -133.1(3) . .
O15 Zn8 O16 C85 -13.5(4) . .
O14 Zn8 O16 C85 104.5(4) . .
Zn1 O1 C1 C2 65.7(6) . .
Zn1 O1 C1 C6 -116.3(4) . .
O1 C1 C2 C3 174.9(5) . .
C6 C1 C2 C3 -3.2(8) . .
C1 C2 C3 C4 -0.2(9) . .
C2 C3 C4 C5 1.4(9) . .
C3 C4 C5 C6 0.7(9) . .
O1 C1 C6 C5 -172.9(5) . .
C2 C1 C6 C5 5.2(7) . .
O1 C1 C6 C7 6.3(7) . .
C2 C1 C6 C7 -175.6(5) . .
C4 C5 C6 C1 -4.1(8) . .
C4 C5 C6 C7 176.7(5) . .
C1 C6 C7 C8 -120.5(5) . .
C5 C6 C7 C8 58.7(7) . .
C1 C6 C7 C12 59.0(7) . .
C5 C6 C7 C12 -121.8(6) . .
C12 C7 C8 C9 -1.1(8) . .
C6 C7 C8 C9 178.4(5) . .
C7 C8 C9 C10 -0.2(9) . .
C8 C9 C10 C11 1.1(10) . .
C9 C10 C11 C12 -0.6(10) . .
C10 C11 C12 C7 -0.7(9) . .
C8 C7 C12 C11 1.6(8) . .
C6 C7 C12 C11 -178.0(5) . .
Zn2 O7 C13 C14 -5.8(6) . .
Zn6 O7 C13 C14 137.9(4) . .
Zn2 O7 C13 C18 176.2(3) . .
Zn6 O7 C13 C18 -40.1(5) . .
O7 C13 C14 C15 -176.8(4) . .
C18 C13 C14 C15 1.1(7) . .
C13 C14 C15 C16 -0.8(7) . .
C14 C15 C16 C17 0.9(7) . .
C15 C16 C17 C18 -1.1(7) . .
C16 C17 C18 C13 1.4(7) . .
C16 C17 C18 C19 -178.1(4) . .
O7 C13 C18 C17 176.6(4) . .
C14 C13 C18 C17 -1.4(7) . .
O7 C13 C18 C19 -3.9(6) . .
C14 C13 C18 C19 178.1(4) . .
C17 C18 C19 C20 -54.9(6) . .
C13 C18 C19 C20 125.6(5) . .
C17 C18 C19 C24 122.1(5) . .
C13 C18 C19 C24 -57.4(6) . .
C24 C19 C20 C21 -0.8(7) . .
C18 C19 C20 C21 176.4(4) . .
C19 C20 C21 C22 -1.8(8) . .
C20 C21 C22 C23 2.8(8) . .
C21 C22 C23 C24 -1.1(8) . .
C20 C19 C24 C23 2.5(7) . .
C18 C19 C24 C23 -174.6(4) . .
C22 C23 C24 C19 -1.6(7) . .
Zn2 O8 C25 C26 -135.8(4) . .
Zn7 O8 C25 C26 2.4(5) . .
Zn2 O8 C25 C30 41.4(5) . .
Zn7 O8 C25 C30 179.6(3) . .
O8 C25 C26 C27 176.4(4) . .
C30 C25 C26 C27 -0.8(7) . .
C25 C26 C27 C28 -0.1(7) . .
C26 C27 C28 C29 0.5(7) . .
C27 C28 C29 C30 0.0(7) . .
O8 C25 C30 C29 -175.9(4) . .
C26 C25 C30 C29 1.3(6) . .
O8 C25 C30 C31 4.9(6) . .
C26 C25 C30 C31 -177.9(4) . .
C28 C29 C30 C25 -0.9(7) . .
C28 C29 C30 C31 178.3(4) . .
C25 C30 C31 C36 47.3(7) . .
C29 C30 C31 C36 -131.8(5) . .
C25 C30 C31 C32 -134.6(5) . .
C29 C30 C31 C32 46.2(6) . .
C36 C31 C32 C33 1.7(7) . .
C30 C31 C32 C33 -176.4(5) . .
C31 C32 C33 C34 -0.2(8) . .
C32 C33 C34 C35 -0.9(8) . .
C33 C34 C35 C36 0.5(8) . .
C32 C31 C36 C35 -2.1(7) . .
C30 C31 C36 C35 175.9(4) . .
C34 C35 C36 C31 1.1(7) . .
Zn7 O9 C37 C38 130.9(4) . .
Zn3 O9 C37 C38 -7.0(6) . .
Zn7 O9 C37 C42 -46.2(5) . .
Zn3 O9 C37 C42 175.9(3) . .
O9 C37 C38 C39 -174.9(4) . .
C42 C37 C38 C39 2.1(7) . .
C37 C38 C39 C40 0.2(7) . .
C38 C39 C40 C41 -1.6(7) . .
C39 C40 C41 C42 0.7(7) . .
O9 C37 C42 C41 174.1(4) . .
C38 C37 C42 C41 -3.0(7) . .
O9 C37 C42 C43 -6.4(6) . .
C38 C37 C42 C43 176.5(4) . .
C40 C41 C42 C37 1.6(7) . .
C40 C41 C42 C43 -177.8(4) . .
C37 C42 C43 C44 127.8(5) . .
C41 C42 C43 C44 -52.7(6) . .
C37 C42 C43 C48 -52.9(6) . .
C41 C42 C43 C48 126.6(5) . .
C48 C43 C44 C45 0.1(7) . .
C42 C43 C44 C45 179.5(4) . .
C43 C44 C45 C46 -0.9(8) . .
C44 C45 C46 C47 0.5(8) . .
C45 C46 C47 C48 0.6(8) . .
C46 C47 C48 C43 -1.3(7) . .
C44 C43 C48 C47 1.0(7) . .
C42 C43 C48 C47 -178.4(4) . .
Zn5 O10 C49 C50 2.9(6) . .
Zn3 O10 C49 C50 -143.6(4) . .
Zn5 O10 C49 C54 -179.6(3) . .
Zn3 O10 C49 C54 34.0(5) . .
O10 C49 C50 C51 177.9(4) . .
C54 C49 C50 C51 0.4(7) . .
C49 C50 C51 C52 -1.3(7) . .
C50 C51 C52 C53 1.4(7) . .
C51 C52 C53 C54 -0.6(7) . .
C52 C53 C54 C49 -0.4(7) . .
C52 C53 C54 C55 176.8(4) . .
O10 C49 C54 C53 -177.0(4) . .
C50 C49 C54 C53 0.5(6) . .
O10 C49 C54 C55 5.8(6) . .
C50 C49 C54 C55 -176.6(4) . .
C53 C54 C55 C60 55.9(6) . .
C49 C54 C55 C60 -127.0(5) . .
C53 C54 C55 C56 -121.7(5) . .
C49 C54 C55 C56 55.4(6) . .
C60 C55 C56 C57 -2.1(7) . .
C54 C55 C56 C57 175.5(4) . .
C55 C56 C57 C58 1.9(7) . .
C56 C57 C58 C59 -0.5(8) . .
C57 C58 C59 C60 -0.6(8) . .
C58 C59 C60 C55 0.2(8) . .
C56 C55 C60 C59 1.1(7) . .
C54 C55 C60 C59 -176.6(4) . .
Zn4 O11 C61 C62 -5.9(6) . .
Zn5 O11 C61 C62 130.8(4) . .
Zn4 O11 C61 C66 176.0(3) . .
Zn5 O11 C61 C66 -47.3(5) . .
O11 C61 C62 C63 -175.2(4) . .
C66 C61 C62 C63 2.9(7) . .
C61 C62 C63 C64 -1.9(7) . .
C62 C63 C64 C65 -0.1(7) . .
C63 C64 C65 C66 1.1(7) . .
O11 C61 C66 C65 176.2(4) . .
C62 C61 C66 C65 -1.9(7) . .
O11 C61 C66 C67 -3.6(7) . .
C62 C61 C66 C67 178.3(4) . .
C64 C65 C66 C61 -0.1(7) . .
C64 C65 C66 C67 179.8(4) . .
C61 C66 C67 C68 134.1(5) . .
C65 C66 C67 C68 -45.8(6) . .
C61 C66 C67 C72 -49.0(7) . .
C65 C66 C67 C72 131.1(5) . .
C72 C67 C68 C69 1.3(7) . .
C66 C67 C68 C69 178.4(5) . .
C67 C68 C69 C70 -2.8(9) . .
C68 C69 C70 C71 3.1(9) . .
C69 C70 C71 C72 -1.9(8) . .
C70 C71 C72 C67 0.4(7) . .
C68 C67 C72 C71 -0.1(7) . .
C66 C67 C72 C71 -177.2(4) . .
Zn4 O12 C73 C74 -135.8(4) . .
Zn6 O12 C73 C74 9.0(6) . .
Zn4 O12 C73 C78 42.4(5) . .
Zn6 O12 C73 C78 -172.9(3) . .
O12 C73 C74 C75 177.5(4) . .
C78 C73 C74 C75 -0.7(7) . .
C73 C74 C75 C76 0.9(7) . .
C74 C75 C76 C77 -1.5(8) . .
C75 C76 C77 C78 1.7(7) . .
C76 C77 C78 C73 -1.5(7) . .
C76 C77 C78 C79 177.9(4) . .
O12 C73 C78 C77 -177.3(4) . .
C74 C73 C78 C77 0.9(6) . .
O12 C73 C78 C79 3.4(6) . .
C74 C73 C78 C79 -178.4(4) . .
C77 C78 C79 C84 -122.0(5) . .
C73 C78 C79 C84 57.3(6) . .
C77 C78 C79 C80 55.8(6) . .
C73 C78 C79 C80 -124.9(5) . .
C84 C79 C80 C81 0.8(7) . .
C78 C79 C80 C81 -177.0(4) . .
C79 C80 C81 C82 1.1(8) . .
C80 C81 C82 C83 -1.7(8) . .
C81 C82 C83 C84 0.3(8) . .
C80 C79 C84 C83 -2.1(7) . .
C78 C79 C84 C83 175.7(4) . .
C82 C83 C84 C79 1.6(7) . .
Zn8 O16 C85 C86 -64.1(6) . .
Zn8 O16 C85 C90 117.2(4) . .
O16 C85 C86 C87 -175.6(5) . .
C90 C85 C86 C87 3.0(8) . .
C85 C86 C87 C88 0.2(9) . .
C86 C87 C88 C89 -1.9(9) . .
C87 C88 C89 C90 0.3(9) . .
C88 C89 C90 C85 2.9(8) . .
C88 C89 C90 C91 -178.8(5) . .
O16 C85 C90 C89 174.2(5) . .
C86 C85 C90 C89 -4.4(7) . .
O16 C85 C90 C91 -4.1(7) . .
C86 C85 C90 C91 177.2(5) . .
C89 C90 C91 C92 -56.8(7) . .
C85 C90 C91 C92 121.4(6) . .
C89 C90 C91 C96 124.4(6) . .
C85 C90 C91 C96 -57.3(7) . .
C96 C91 C92 C93 -0.7(8) . .
C90 C91 C92 C93 -179.5(5) . .
C91 C92 C93 C94 -1.2(10) . .
C92 C93 C94 C95 2.3(10) . .
C93 C94 C95 C96 -1.4(11) . .
C94 C95 C96 C91 -0.6(10) . .
C92 C91 C96 C95 1.6(9) . .
C90 C91 C96 C95 -179.6(5) . .
O17 C97 C98 C99 -177.9(4) . .
C102 C97 C98 C99 0.0 . .
C97 C98 C99 C100 0.0 . .
C98 C99 C100 C101 0.0 . .
C99 C100 C101 C102 0.0 . .
C100 C101 C102 C97 0.0 . .
C100 C101 C102 C109 -174.3(8) . .
C100 C101 C102 C103 -179.8(10) . .
O17 C97 C102 C101 177.9(4) . .
C98 C97 C102 C101 0.0 . .
O17 C97 C102 C109 -8.0(9) . .
C98 C97 C102 C109 174.1(9) . .
O17 C97 C102 C103 -2.3(11) . .
C98 C97 C102 C103 179.8(10) . .
C101 C102 C103 C104 -37.9(11) . .
C97 C102 C103 C104 142.3(7) . .
C109 C102 C103 C104 -134(14) . .
C101 C102 C103 C108 141.8(10) . .
C97 C102 C103 C108 -38.0(17) . .
C109 C102 C103 C108 46(13) . .
C108 C103 C104 C105 0.0 . .
C102 C103 C104 C105 179.7(15) . .
C103 C104 C105 C106 0.0 . .
C104 C105 C106 C107 0.0 . .
C105 C106 C107 C108 0.0 . .
C106 C107 C108 C103 0.0 . .
C104 C103 C108 C107 0.0 . .
C102 C103 C108 C107 -179.7(16) . .
C101 C102 C109 C110 -51.7(14) . .
C97 C102 C109 C110 134.1(10) . .
C103 C102 C109 C110 35(13) . .
C101 C102 C109 C114 124.4(12) . .
C97 C102 C109 C114 -49.9(16) . .
C103 C102 C109 C114 -149(15) . .
C114 C109 C110 C111 -0.2(17) . .
C102 C109 C110 C111 176.0(13) . .
C109 C110 C111 C112 1.3(17) . .
C110 C111 C112 C113 -2.4(18) . .
C111 C112 C113 C114 2.3(17) . .
C112 C113 C114 C109 -1.1(17) . .
C110 C109 C114 C113 0.1(17) . .
C102 C109 C114 C113 -176.1(11) . .
O18 C115 C116 C117 179.5(5) . .
C120 C115 C116 C117 -1.0(8) . .
C115 C116 C117 C118 -0.2(9) . .
C116 C117 C118 C119 1.0(10) . .
C117 C118 C119 C120 -0.6(10) . .
C118 C119 C120 C115 -0.6(9) . .
C118 C119 C120 C121 177.5(6) . .
O18 C115 C120 C119 -179.1(5) . .
C116 C115 C120 C119 1.4(8) . .
O18 C115 C120 C121 2.8(8) . .
C116 C115 C120 C121 -176.7(5) . .
C119 C120 C121 C126 -132.6(7) . .
C115 C120 C121 C126 45.5(8) . .
C119 C120 C121 C122 45.2(8) . .
C115 C120 C121 C122 -136.8(6) . .
C126 C121 C122 C123 -1.3(9) . .
C120 C121 C122 C123 -179.1(6) . .
C121 C122 C123 C124 0.3(11) . .
C122 C123 C124 C125 0.2(13) . .
C123 C124 C125 C126 0.3(13) . .
C124 C125 C126 C121 -1.4(11) . .
C122 C121 C126 C125 1.9(10) . .
C120 C121 C126 C125 179.6(6) . .
O21 Zn11 Zn13 O31 159.0(2) . .
O28 Zn11 Zn13 O31 -81.1(2) . .
O27 Zn11 Zn13 O31 3.95(18) . .
O23 Zn11 Zn13 O31 87.78(18) . .
O21 Zn11 Zn13 O29 -2.39(15) . .
O28 Zn11 Zn13 O29 117.49(17) . .
O27 Zn11 Zn13 O29 -157.48(12) . .
O23 Zn11 Zn13 O29 -73.66(12) . .
O21 Zn11 Zn13 O28 -119.88(19) . .
O27 Zn11 Zn13 O28 85.02(17) . .
O23 Zn11 Zn13 O28 168.85(17) . .
O21 Zn11 Zn13 O24 102.14(15) . .
O28 Zn11 Zn13 O24 -137.98(17) . .
O27 Zn11 Zn13 O24 -52.96(13) . .
O23 Zn11 Zn13 O24 30.87(12) . .
O20 Zn10 Zn15 O33 157.7(2) . .
O26 Zn10 Zn15 O33 -83.7(2) . .
O25 Zn10 Zn15 O33 2.61(18) . .
O23 Zn10 Zn15 O33 86.07(19) . .
O20 Zn10 Zn15 O26 -118.60(19) . .
O25 Zn10 Zn15 O26 86.32(17) . .
O23 Zn10 Zn15 O26 169.78(17) . .
O20 Zn10 Zn15 O27 -1.35(15) . .
O26 Zn10 Zn15 O27 117.25(17) . .
O25 Zn10 Zn15 O27 -156.43(12) . .
O23 Zn10 Zn15 O27 -72.97(13) . .
O20 Zn10 Zn15 O24 102.41(15) . .
O26 Zn10 Zn15 O24 -138.99(17) . .
O25 Zn10 Zn15 O24 -52.67(12) . .
O23 Zn10 Zn15 O24 30.79(12) . .
O21 Zn9 O19 C127 135.7(4) . .
O20 Zn9 O19 C127 15.8(4) . .
O22 Zn9 O19 C127 -102.0(4) . .
O26 Zn10 O20 Zn9 -125.00(19) . .
O25 Zn10 O20 Zn9 70.4(2) . .
O23 Zn10 O20 Zn9 -20.8(2) . .
Zn15 Zn10 O20 Zn9 -77.9(2) . .
O19 Zn9 O20 Zn10 -160.86(19) . .
O21 Zn9 O20 Zn10 71.8(2) . .
O22 Zn9 O20 Zn10 -38.6(2) . .
O28 Zn11 O21 Zn9 -121.81(19) . .
O27 Zn11 O21 Zn9 75.8(2) . .
O23 Zn11 O21 Zn9 -16.8(2) . .
Zn13 Zn11 O21 Zn9 -73.4(2) . .
O19 Zn9 O21 Zn11 -168.70(17) . .
O20 Zn9 O21 Zn11 -43.1(2) . .
O22 Zn9 O21 Zn11 65.9(2) . .
O30 Zn12 O22 Zn9 -122.43(19) . .
O29 Zn12 O22 Zn9 70.9(2) . .
O23 Zn12 O22 Zn9 -19.11(19) . .
O19 Zn9 O22 Zn12 -167.88(18) . .
O21 Zn9 O22 Zn12 -39.7(2) . .
O20 Zn9 O22 Zn12 68.6(2) . .
O20 Zn10 O23 O24 -168.87(19) . .
O26 Zn10 O23 O24 -33.99(19) . .
O25 Zn10 O23 O24 62.88(19) . .
Zn15 Zn10 O23 O24 -40.20(15) . .
O20 Zn10 O23 Zn11 -58.15(16) . .
O26 Zn10 O23 Zn11 76.74(16) . .
O25 Zn10 O23 Zn11 173.60(15) . .
Zn15 Zn10 O23 Zn11 70.53(12) . .
O20 Zn10 O23 Zn12 81.63(16) . .
O26 Zn10 O23 Zn12 -143.49(15) . .
O25 Zn10 O23 Zn12 -46.62(15) . .
Zn15 Zn10 O23 Zn12 -149.70(16) . .
O21 Zn11 O23 O24 -170.64(19) . .
O28 Zn11 O23 O24 -33.66(19) . .
O27 Zn11 O23 O24 62.95(19) . .
Zn13 Zn11 O23 O24 -40.43(15) . .
O21 Zn11 O23 Zn10 78.83(17) . .
O28 Zn11 O23 Zn10 -144.19(15) . .
O27 Zn11 O23 Zn10 -47.59(16) . .
Zn13 Zn11 O23 Zn10 -150.96(16) . .
O21 Zn11 O23 Zn12 -60.36(17) . .
O28 Zn11 O23 Zn12 76.62(16) . .
O27 Zn11 O23 Zn12 173.22(16) . .
Zn13 Zn11 O23 Zn12 69.85(12) . .
O22 Zn12 O23 O24 -169.48(19) . .
O30 Zn12 O23 O24 -31.28(19) . .
O29 Zn12 O23 O24 65.01(19) . .
O22 Zn12 O23 Zn10 -59.75(16) . .
O30 Zn12 O23 Zn10 78.46(16) . .
O29 Zn12 O23 Zn10 174.75(15) . .
O22 Zn12 O23 Zn11 79.82(16) . .
O30 Zn12 O23 Zn11 -141.97(15) . .
O29 Zn12 O23 Zn11 -45.69(16) . .
Zn10 O23 O24 Zn15 59.25(16) . .
Zn11 O23 O24 Zn15 -61.05(16) . .
Zn12 O23 O24 Zn15 178.26(11) . .
Zn10 O23 O24 Zn13 179.90(11) . .
Zn11 O23 O24 Zn13 59.60(16) . .
Zn12 O23 O24 Zn13 -61.09(16) . .
Zn10 O23 O24 Zn14 -60.62(16) . .
Zn11 O23 O24 Zn14 179.08(11) . .
Zn12 O23 O24 Zn14 58.39(16) . .
O33 Zn15 O24 O23 172.14(19) . .
O26 Zn15 O24 O23 -62.84(19) . .
O27 Zn15 O24 O23 35.08(19) . .
Zn10 Zn15 O24 O23 -39.52(14) . .
O33 Zn15 O24 Zn13 63.42(17) . .
O26 Zn15 O24 Zn13 -171.57(15) . .
O27 Zn15 O24 Zn13 -73.65(16) . .
Zn10 Zn15 O24 Zn13 -148.25(16) . .
O33 Zn15 O24 Zn14 -77.43(16) . .
O26 Zn15 O24 Zn14 47.58(15) . .
O27 Zn15 O24 Zn14 145.50(15) . .
Zn10 Zn15 O24 Zn14 70.90(11) . .
O31 Zn13 O24 O23 173.50(19) . .
O29 Zn13 O24 O23 33.79(19) . .
O28 Zn13 O24 O23 -63.26(19) . .
Zn11 Zn13 O24 O23 -39.56(14) . .
O31 Zn13 O24 Zn15 -77.64(17) . .
O29 Zn13 O24 Zn15 142.66(15) . .
O28 Zn13 O24 Zn15 45.60(16) . .
Zn11 Zn13 O24 Zn15 69.30(12) . .
O31 Zn13 O24 Zn14 63.32(16) . .
O29 Zn13 O24 Zn14 -76.39(15) . .
O28 Zn13 O24 Zn14 -173.44(15) . .
Zn11 Zn13 O24 Zn14 -149.74(16) . .
O32 Zn14 O24 O23 173.15(19) . .
O25 Zn14 O24 O23 33.26(19) . .
O30 Zn14 O24 O23 -63.27(19) . .
O32 Zn14 O24 Zn15 63.69(16) . .
O25 Zn14 O24 Zn15 -76.19(15) . .
O30 Zn14 O24 Zn15 -172.72(15) . .
O32 Zn14 O24 Zn13 -77.79(16) . .
O25 Zn14 O24 Zn13 142.32(15) . .
O30 Zn14 O24 Zn13 45.79(15) . .
O32 Zn14 O25 C139 124.9(3) . .
O30 Zn14 O25 C139 -47.4(3) . .
O24 Zn14 O25 C139 -137.4(3) . .
O32 Zn14 O25 Zn10 -88.0(2) . .
O30 Zn14 O25 Zn10 99.76(15) . .
O24 Zn14 O25 Zn10 9.80(15) . .
O20 Zn10 O25 C139 17.2(4) . .
O26 Zn10 O25 C139 -151.7(3) . .
O23 Zn10 O25 C139 109.7(3) . .
Zn15 Zn10 O25 C139 171.1(3) . .
O20 Zn10 O25 Zn14 -128.71(16) . .
O26 Zn10 O25 Zn14 62.41(15) . .
O23 Zn10 O25 Zn14 -36.28(14) . .
Zn15 Zn10 O25 Zn14 25.12(14) . .
O33 Zn15 O26 C151 -10.8(4) . .
O27 Zn15 O26 C151 157.8(3) . .
O24 Zn15 O26 C151 -104.8(3) . .
Zn10 Zn15 O26 C151 -140.1(4) . .
O33 Zn15 O26 Zn10 129.36(15) . .
O27 Zn15 O26 Zn10 -62.06(15) . .
O24 Zn15 O26 Zn10 35.35(14) . .
O20 Zn10 O26 C151 -122.0(3) . .
O25 Zn10 O26 C151 45.9(3) . .
O23 Zn10 O26 C151 136.6(3) . .
Zn15 Zn10 O26 C151 145.7(4) . .
O20 Zn10 O26 Zn15 92.3(2) . .
O25 Zn10 O26 Zn15 -99.79(15) . .
O23 Zn10 O26 Zn15 -9.13(15) . .
O33 Zn15 O27 C163 121.0(3) . .
O26 Zn15 O27 C163 -45.4(3) . .
O24 Zn15 O27 C163 -137.8(3) . .
Zn10 Zn15 O27 C163 -78.2(3) . .
O33 Zn15 O27 Zn11 -93.8(2) . .
O26 Zn15 O27 Zn11 99.74(15) . .
O24 Zn15 O27 Zn11 7.35(16) . .
Zn10 Zn15 O27 Zn11 66.98(12) . .
O21 Zn11 O27 C163 15.5(4) . .
O28 Zn11 O27 C163 -152.2(3) . .
O23 Zn11 O27 C163 109.5(3) . .
Zn13 Zn11 O27 C163 170.6(3) . .
O21 Zn11 O27 Zn15 -128.04(16) . .
O28 Zn11 O27 Zn15 64.29(16) . .
O23 Zn11 O27 Zn15 -34.01(15) . .
Zn13 Zn11 O27 Zn15 27.06(14) . .
O21 Zn11 O28 C175 -121.1(3) . .
O27 Zn11 O28 C175 44.7(3) . .
O23 Zn11 O28 C175 135.9(3) . .
Zn13 Zn11 O28 C175 145.8(4) . .
O21 Zn11 O28 Zn13 93.1(2) . .
O27 Zn11 O28 Zn13 -101.14(14) . .
O23 Zn11 O28 Zn13 -9.90(15) . .
O31 Zn13 O28 C175 -12.4(4) . .
O29 Zn13 O28 C175 156.5(3) . .
O24 Zn13 O28 C175 -106.1(3) . .
Zn11 Zn13 O28 C175 -142.2(4) . .
O31 Zn13 O28 Zn11 129.87(15) . .
O29 Zn13 O28 Zn11 -61.30(15) . .
O24 Zn13 O28 Zn11 36.18(14) . .
O31 Zn13 O29 C187 120.3(3) . .
O28 Zn13 O29 C187 -45.5(3) . .
O24 Zn13 O29 C187 -137.3(3) . .
Zn11 Zn13 O29 C187 -77.9(3) . .
O31 Zn13 O29 Zn12 -92.0(2) . .
O28 Zn13 O29 Zn12 102.18(15) . .
O24 Zn13 O29 Zn12 10.36(15) . .
Zn11 Zn13 O29 Zn12 69.74(12) . .
O22 Zn12 O29 C187 17.0(4) . .
O30 Zn12 O29 C187 -154.0(3) . .
O23 Zn12 O29 C187 108.1(3) . .
O22 Zn12 O29 Zn13 -127.93(15) . .
O30 Zn12 O29 Zn13 61.13(15) . .
O23 Zn12 O29 Zn13 -36.79(15) . .
O22 Zn12 O30 C199 -122.4(3) . .
O29 Zn12 O30 C199 46.7(3) . .
O23 Zn12 O30 C199 136.8(3) . .
O22 Zn12 O30 Zn14 88.9(2) . .
O29 Zn12 O30 Zn14 -102.03(15) . .
O23 Zn12 O30 Zn14 -11.94(15) . .
O32 Zn14 O30 C199 -15.9(4) . .
O25 Zn14 O30 C199 158.1(3) . .
O24 Zn14 O30 C199 -107.1(3) . .
O32 Zn14 O30 Zn12 128.15(15) . .
O25 Zn14 O30 Zn12 -57.86(15) . .
O24 Zn14 O30 Zn12 37.00(14) . .
O29 Zn13 O31 Zn16 117.6(2) . .
O28 Zn13 O31 Zn16 -79.3(2) . .
O24 Zn13 O31 Zn16 13.5(2) . .
Zn11 Zn13 O31 Zn16 -34.2(3) . .
O34 Zn16 O31 Zn13 167.92(18) . .
O32 Zn16 O31 Zn13 -66.1(2) . .
O33 Zn16 O31 Zn13 44.0(2) . .
O25 Zn14 O32 Zn16 111.8(2) . .
O30 Zn14 O32 Zn16 -77.4(2) . .
O24 Zn14 O32 Zn16 12.7(2) . .
O34 Zn16 O32 Zn14 168.26(18) . .
O33 Zn16 O32 Zn14 -65.3(2) . .
O31 Zn16 O32 Zn14 46.2(2) . .
O26 Zn15 O33 Zn16 -81.3(2) . .
O27 Zn15 O33 Zn16 115.1(2) . .
O24 Zn15 O33 Zn16 12.2(2) . .
Zn10 Zn15 O33 Zn16 -34.3(3) . .
O34 Zn16 O33 Zn15 174.58(18) . .
O32 Zn16 O33 Zn15 46.3(2) . .
O31 Zn16 O33 Zn15 -63.4(2) . .
O32 Zn16 O34 C211 -140.1(3) . .
O33 Zn16 O34 C211 98.1(4) . .
O31 Zn16 O34 C211 -21.6(4) . .
Zn9 O19 C127 C128 64.3(6) . .
Zn9 O19 C127 C132 -117.2(5) . .
O19 C127 C128 C129 177.9(5) . .
C132 C127 C128 C129 -0.7(8) . .
C127 C128 C129 C130 -1.5(9) . .
C128 C129 C130 C131 2.1(10) . .
C129 C130 C131 C132 -0.5(10) . .
O19 C127 C132 C131 -176.4(5) . .
C128 C127 C132 C131 2.2(8) . .
O19 C127 C132 C133 3.4(8) . .
C128 C127 C132 C133 -178.0(5) . .
C130 C131 C132 C127 -1.7(8) . .
C130 C131 C132 C133 178.6(6) . .
C127 C132 C133 C138 55.5(8) . .
C131 C132 C133 C138 -124.8(6) . .
C127 C132 C133 C134 -125.1(6) . .
C131 C132 C133 C134 54.6(8) . .
C138 C133 C134 C135 -1.4(10) . .
C132 C133 C134 C135 179.1(7) . .
C133 C134 C135 C136 1.3(14) . .
C134 C135 C136 C137 0.7(15) . .
C135 C136 C137 C138 -2.5(13) . .
C134 C133 C138 C137 -0.4(10) . .
C132 C133 C138 C137 179.1(6) . .
C136 C137 C138 C133 2.4(11) . .
Zn14 O25 C139 C140 140.9(3) . .
Zn10 O25 C139 C140 -1.8(5) . .
Zn14 O25 C139 C144 -37.3(5) . .
Zn10 O25 C139 C144 180.0(3) . .
O25 C139 C140 C141 -177.0(4) . .
C144 C139 C140 C141 1.1(7) . .
C139 C140 C141 C142 0.2(7) . .
C140 C141 C142 C143 -0.6(7) . .
C141 C142 C143 C144 -0.4(7) . .
C142 C143 C144 C139 1.7(7) . .
C142 C143 C144 C145 -178.1(4) . .
O25 C139 C144 C143 176.1(4) . .
C140 C139 C144 C143 -2.0(6) . .
O25 C139 C144 C145 -4.1(6) . .
C140 C139 C144 C145 177.7(4) . .
C143 C144 C145 C146 -50.2(6) . .
C139 C144 C145 C146 130.1(5) . .
C143 C144 C145 C150 126.6(5) . .
C139 C144 C145 C150 -53.1(6) . .
C150 C145 C146 C147 -0.1(7) . .
C144 C145 C146 C147 176.8(4) . .
C145 C146 C147 C148 -0.3(8) . .
C146 C147 C148 C149 0.4(8) . .
C147 C148 C149 C150 -0.1(7) . .
C148 C149 C150 C145 -0.3(7) . .
C146 C145 C150 C149 0.4(7) . .
C144 C145 C150 C149 -176.5(4) . .
Zn15 O26 C151 C152 6.5(6) . .
Zn10 O26 C151 C152 -130.6(4) . .
Zn15 O26 C151 C156 -176.1(3) . .
Zn10 O26 C151 C156 46.8(5) . .
O26 C151 C152 C153 176.1(4) . .
C156 C151 C152 C153 -1.2(7) . .
C151 C152 C153 C154 0.8(7) . .
C152 C153 C154 C155 -0.3(7) . .
C153 C154 C155 C156 0.2(7) . .
C154 C155 C156 C151 -0.6(7) . .
C154 C155 C156 C157 178.7(4) . .
O26 C151 C156 C155 -176.3(4) . .
C152 C151 C156 C155 1.1(6) . .
O26 C151 C156 C157 4.4(6) . .
C152 C151 C156 C157 -178.2(4) . .
C155 C156 C157 C162 -127.6(5) . .
C151 C156 C157 C162 51.7(6) . .
C155 C156 C157 C158 51.0(6) . .
C151 C156 C157 C158 -129.7(5) . .
C162 C157 C158 C159 0.4(7) . .
C156 C157 C158 C159 -178.2(4) . .
C157 C158 C159 C160 0.0(8) . .
C158 C159 C160 C161 0.5(8) . .
C159 C160 C161 C162 -1.5(8) . .
C158 C157 C162 C161 -1.4(7) . .
C156 C157 C162 C161 177.2(4) . .
C160 C161 C162 C157 2.0(7) . .
Zn15 O27 C163 C164 138.5(4) . .
Zn11 O27 C163 C164 -1.2(5) . .
Zn15 O27 C163 C168 -38.1(5) . .
Zn11 O27 C163 C168 -177.8(3) . .
O27 C163 C164 C165 -176.5(4) . .
C168 C163 C164 C165 0.2(7) . .
C163 C164 C165 C166 1.2(7) . .
C164 C165 C166 C167 -1.3(7) . .
C165 C166 C167 C168 0.0(7) . .
C166 C167 C168 C163 1.3(7) . .
C166 C167 C168 C169 -177.8(4) . .
O27 C163 C168 C167 175.3(4) . .
C164 C163 C168 C167 -1.4(6) . .
O27 C163 C168 C169 -5.6(6) . .
C164 C163 C168 C169 177.7(4) . .
C167 C168 C169 C170 -50.6(6) . .
C163 C168 C169 C170 130.3(5) . .
C167 C168 C169 C174 126.2(5) . .
C163 C168 C169 C174 -52.9(6) . .
C174 C169 C170 C171 0.0(7) . .
C168 C169 C170 C171 177.0(5) . .
C169 C170 C171 C172 -1.1(8) . .
C170 C171 C172 C173 1.9(9) . .
C171 C172 C173 C174 -1.5(8) . .
C172 C173 C174 C169 0.3(8) . .
C170 C169 C174 C173 0.4(7) . .
C168 C169 C174 C173 -176.5(4) . .
Zn11 O28 C175 C176 -133.0(4) . .
Zn13 O28 C175 C176 5.5(6) . .
Zn11 O28 C175 C180 45.2(5) . .
Zn13 O28 C175 C180 -176.3(3) . .
O28 C175 C176 C177 176.2(4) . .
C180 C175 C176 C177 -1.9(7) . .
C175 C176 C177 C178 0.9(7) . .
C176 C177 C178 C179 0.0(7) . .
C177 C178 C179 C180 0.2(7) . .
C178 C179 C180 C175 -1.2(7) . .
C178 C179 C180 C181 177.8(4) . .
O28 C175 C180 C179 -176.1(4) . .
C176 C175 C180 C179 2.1(6) . .
O28 C175 C180 C181 4.9(6) . .
C176 C175 C180 C181 -176.9(4) . .
C179 C180 C181 C186 -128.7(5) . .
C175 C180 C181 C186 50.2(6) . .
C179 C180 C181 C182 47.0(6) . .
C175 C180 C181 C182 -134.0(5) . .
C186 C181 C182 C183 0.5(7) . .
C180 C181 C182 C183 -175.4(4) . .
C181 C182 C183 C184 0.9(8) . .
C182 C183 C184 C185 -0.9(8) . .
C183 C184 C185 C186 -0.5(8) . .
C184 C185 C186 C181 1.9(7) . .
C182 C181 C186 C185 -1.8(7) . .
C180 C181 C186 C185 174.0(4) . .
Zn13 O29 C187 C192 -40.6(5) . .
Zn12 O29 C187 C192 177.9(3) . .
Zn13 O29 C187 C188 136.8(3) . .
Zn12 O29 C187 C188 -4.7(5) . .
O29 C187 C188 C189 -177.2(4) . .
C192 C187 C188 C189 0.2(6) . .
C187 C188 C189 C190 0.8(7) . .
C188 C189 C190 C191 -0.6(7) . .
C189 C190 C191 C192 -0.8(7) . .
C190 C191 C192 C187 1.9(6) . .
C190 C191 C192 C193 -177.4(4) . .
O29 C187 C192 C191 175.9(4) . .
C188 C187 C192 C191 -1.6(6) . .
O29 C187 C192 C193 -4.9(6) . .
C188 C187 C192 C193 177.6(4) . .
C191 C192 C193 C198 -49.5(6) . .
C187 C192 C193 C198 131.3(5) . .
C191 C192 C193 C194 128.0(5) . .
C187 C192 C193 C194 -51.2(6) . .
C198 C193 C194 C195 0.7(7) . .
C192 C193 C194 C195 -176.8(4) . .
C193 C194 C195 C196 -1.2(7) . .
C194 C195 C196 C197 0.6(8) . .
C195 C196 C197 C198 0.4(8) . .
C196 C197 C198 C193 -0.9(8) . .
C194 C193 C198 C197 0.3(7) . .
C192 C193 C198 C197 177.8(5) . .
Zn12 O30 C199 C200 -135.1(4) . .
Zn14 O30 C199 C200 6.6(6) . .
Zn12 O30 C199 C204 42.4(5) . .
Zn14 O30 C199 C204 -175.9(3) . .
O30 C199 C200 C201 176.4(4) . .
C204 C199 C200 C201 -1.1(7) . .
C199 C200 C201 C202 -0.9(7) . .
C200 C201 C202 C203 1.3(7) . .
C201 C202 C203 C204 0.2(7) . .
O30 C199 C204 C203 -175.0(4) . .
C200 C199 C204 C203 2.5(6) . .
O30 C199 C204 C205 6.0(6) . .
C200 C199 C204 C205 -176.5(4) . .
C202 C203 C204 C199 -2.1(6) . .
C202 C203 C204 C205 176.9(4) . .
C199 C204 C205 C206 55.2(6) . .
C203 C204 C205 C206 -123.8(5) . .
C199 C204 C205 C210 -127.8(5) . .
C203 C204 C205 C210 53.3(6) . .
C210 C205 C206 C207 -0.8(7) . .
C204 C205 C206 C207 176.3(4) . .
C205 C206 C207 C208 1.2(7) . .
C206 C207 C208 C209 0.2(7) . .
C207 C208 C209 C210 -1.9(7) . .
C208 C209 C210 C205 2.3(7) . .
C206 C205 C210 C209 -1.0(7) . .
C204 C205 C210 C209 -178.2(4) . .
Zn16 O34 C211 C216 119.3(4) . .
Zn16 O34 C211 C212 -61.1(6) . .
O34 C211 C212 C213 -177.5(5) . .
C216 C211 C212 C213 2.2(8) . .
C211 C212 C213 C214 1.5(9) . .
C212 C213 C214 C215 -2.7(10) . .
C213 C214 C215 C216 0.3(9) . .
O34 C211 C216 C215 175.1(5) . .
C212 C211 C216 C215 -4.6(8) . .
O34 C211 C216 C217 -3.0(8) . .
C212 C211 C216 C217 177.3(5) . .
C214 C215 C216 C211 3.4(9) . .
C214 C215 C216 C217 -178.5(5) . .
C211 C216 C217 C218 117.5(6) . .
C215 C216 C217 C218 -60.6(8) . .
C211 C216 C217 C222 -62.1(7) . .
C215 C216 C217 C222 119.9(6) . .
C222 C217 C218 C219 -0.8(8) . .
C216 C217 C218 C219 179.7(5) . .
C217 C218 C219 C220 -0.7(9) . .
C218 C219 C220 C221 2.2(9) . .
C219 C220 C221 C222 -2.2(9) . .
C220 C221 C222 C217 0.7(9) . .
C218 C217 C222 C221 0.8(8) . .
C216 C217 C222 C221 -179.7(5) . .
O35 C223 C224 C225 -177.7(6) . .
C228 C223 C224 C225 -1.0(9) . .
C223 C224 C225 C226 1.6(10) . .
C224 C225 C226 C227 -1.8(10) . .
C225 C226 C227 C228 1.5(11) . .
C226 C227 C228 C223 -0.9(9) . .
C226 C227 C228 C229 179.4(6) . .
O35 C223 C228 C227 177.4(5) . .
C224 C223 C228 C227 0.6(8) . .
O35 C223 C228 C229 -2.9(8) . .
C224 C223 C228 C229 -179.7(5) . .
C227 C228 C229 C234 140.7(6) . .
C223 C228 C229 C234 -38.9(8) . .
C227 C228 C229 C230 -37.8(8) . .
C223 C228 C229 C230 142.5(6) . .
C234 C229 C230 C231 -0.2(9) . .
C228 C229 C230 C231 178.4(6) . .
C229 C230 C231 C232 -0.1(10) . .
C230 C231 C232 C233 1.2(11) . .
C231 C232 C233 C234 -2.0(10) . .
C232 C233 C234 C229 1.8(9) . .
C230 C229 C234 C233 -0.7(9) . .
C228 C229 C234 C233 -179.3(6) . .
O36 C235 C236 C237 -179.1(6) . .
C240 C235 C236 C237 -1.3(9) . .
C235 C236 C237 C238 -0.3(11) . .
C236 C237 C238 C239 1.0(12) . .
C237 C238 C239 C240 -0.2(12) . .
O36 C235 C240 C239 179.9(5) . .
C236 C235 C240 C239 2.0(9) . .
O36 C235 C240 C241 -4.7(9) . .
C236 C235 C240 C241 177.5(5) . .
C238 C239 C240 C235 -1.3(10) . .
C238 C239 C240 C241 -177.0(7) . .
C235 C240 C241 C246 -45.0(8) . .
C239 C240 C241 C246 130.3(6) . .
C235 C240 C241 C242 136.4(6) . .
C239 C240 C241 C242 -48.2(8) . .
C246 C241 C242 C243 -0.6(9) . .
C240 C241 C242 C243 178.0(6) . .
C241 C242 C243 C244 -0.7(10) . .
C242 C243 C244 C245 1.0(10) . .
C243 C244 C245 C246 0.0(10) . .
C244 C245 C246 C241 -1.4(9) . .
C242 C241 C246 C245 1.7(8) . .
C240 C241 C246 C245 -176.9(5) . .
O40 Zn17 O37 C247 -110.8(4) . .
O38 Zn17 O37 C247 7.4(4) . .
O39 Zn17 O37 C247 130.6(4) 2_666 .
O42 Zn18 O38 Zn17 114.4(2) . .
O43 Zn18 O38 Zn17 -82.9(3) . .
O41 Zn18 O38 Zn17 10.7(2) 2_666 .
O37 Zn17 O38 Zn18 176.7(2) . .
O40 Zn17 O38 Zn18 -61.5(3) . .
O39 Zn17 O38 Zn18 46.6(3) 2_666 .
O44 Zn19 O39 Zn17 -115.8(2) . 2_666
O42 Zn19 O39 Zn17 83.2(3) . 2_666
O41 Zn19 O39 Zn17 -11.3(2) . 2_666
O43 Zn20 O40 Zn17 113.9(2) 2_666 .
O44 Zn20 O40 Zn17 -80.5(3) . .
O41 Zn20 O40 Zn17 10.8(2) 2_666 .
O37 Zn17 O40 Zn20 170.6(2) . .
O38 Zn17 O40 Zn20 46.0(3) . .
O39 Zn17 O40 Zn20 -62.5(3) 2_666 .
O39 Zn19 O41 O41 -173.3(3) . 2_666
O44 Zn19 O41 O41 -35.8(3) . 2_666
O42 Zn19 O41 O41 61.1(3) . 2_666
O39 Zn19 O41 Zn20 76.1(2) . 2_666
O44 Zn19 O41 Zn20 -146.35(19) . 2_666
O42 Zn19 O41 Zn20 -49.5(2) . 2_666
O39 Zn19 O41 Zn18 -63.0(2) . 2_666
O44 Zn19 O41 Zn18 74.6(2) . 2_666
O42 Zn19 O41 Zn18 171.41(19) . 2_666
O38 Zn18 O42 C265 115.4(4) . .
O43 Zn18 O42 C265 -50.3(4) . .
O41 Zn18 O42 C265 -142.1(4) 2_666 .
O38 Zn18 O42 Zn19 -96.5(2) . .
O43 Zn18 O42 Zn19 97.80(18) . .
O41 Zn18 O42 Zn19 6.05(18) 2_666 .
O39 Zn19 O42 C265 17.1(4) . .
O44 Zn19 O42 C265 -149.8(3) . .
O41 Zn19 O42 C265 112.9(4) . .
O39 Zn19 O42 Zn18 -128.48(19) . .
O44 Zn19 O42 Zn18 64.61(18) . .
O41 Zn19 O42 Zn18 -32.67(18) . .
O38 Zn18 O43 C277 -16.4(4) . .
O42 Zn18 O43 C277 152.1(3) . .
O41 Zn18 O43 C277 -111.3(3) 2_666 .
O38 Zn18 O43 Zn20 128.04(19) . 2_666
O42 Zn18 O43 Zn20 -63.48(18) . 2_666
O41 Zn18 O43 Zn20 33.13(19) 2_666 2_666
O39 Zn19 O44 C289 -116.1(4) . .
O42 Zn19 O44 C289 48.4(4) . .
O41 Zn19 O44 C289 140.6(4) . .
O39 Zn19 O44 Zn20 97.2(3) . .
O42 Zn19 O44 Zn20 -98.31(19) . .
O41 Zn19 O44 Zn20 -6.13(19) . .
O40 Zn20 O44 C289 -19.0(4) . .
O43 Zn20 O44 C289 151.5(4) 2_666 .
O41 Zn20 O44 C289 -111.2(4) 2_666 .
O40 Zn20 O44 Zn19 124.5(2) . .
O43 Zn20 O44 Zn19 -64.94(19) 2_666 .
O41 Zn20 O44 Zn19 32.32(19) 2_666 .
Zn17 O37 C247 C248 68.1(5) . .
Zn17 O37 C247 C252 -112.4(4) . .
O37 C247 C248 C249 179.6(6) . .
C252 C247 C248 C249 0.0 . .
C247 C248 C249 C250 0.0 . .
C248 C249 C250 C251 0.0 . .
C249 C250 C251 C252 0.0 . .
C250 C251 C252 C247 0.0 . .
C250 C251 C252 C253 165.2(8) . .
C250 C251 C252 C259 -154.6(7) . .
O37 C247 C252 C251 -179.6(6) . .
C248 C247 C252 C251 0.0 . .
O37 C247 C252 C253 16.6(9) . .
C248 C247 C252 C253 -163.8(9) . .
O37 C247 C252 C259 -19.9(6) . .
C248 C247 C252 C259 159.7(6) . .
C251 C252 C253 C254 123.2(5) . .
C247 C252 C253 C254 -72.1(7) . .
C259 C252 C253 C254 0.2(8) . .
C251 C252 C253 C258 -54.9(8) . .
C247 C252 C253 C258 109.7(8) . .
C259 C252 C253 C258 -177.9(12) . .
C258 C253 C254 C255 0.0 . .
C252 C253 C254 C255 -178.3(7) . .
C253 C254 C255 C256 0.0 . .
C254 C255 C256 C257 0.0 . .
C255 C256 C257 C258 0.0 . .
C256 C257 C258 C253 0.0 . .
C254 C253 C258 C257 0.0 . .
C252 C253 C258 C257 178.0(8) . .
C251 C252 C259 C260 48.1(10) . .
C247 C252 C259 C260 -109.1(7) . .
C253 C252 C259 C260 127.1(13) . .
C251 C252 C259 C264 -118.3(6) . .
C247 C252 C259 C264 84.5(6) . .
C253 C252 C259 C264 -39.3(8) . .
C264 C259 C260 C261 0.0 . .
C252 C259 C260 C261 -165.6(10) . .
C259 C260 C261 C262 0.0 . .
C260 C261 C262 C263 0.0 . .
C261 C262 C263 C264 0.0 . .
C262 C263 C264 C259 0.0 . .
C260 C259 C264 C263 0.0 . .
C252 C259 C264 C263 167.1(9) . .
Zn18 O42 C265 C266 135.7(4) . .
Zn19 O42 C265 C266 -6.8(6) . .
Zn18 O42 C265 C270 -42.3(6) . .
Zn19 O42 C265 C270 175.3(3) . .
O42 C265 C266 C267 -178.4(4) . .
C270 C265 C266 C267 -0.4(8) . .
C265 C266 C267 C268 -0.2(8) . .
C266 C267 C268 C269 1.0(8) . .
C267 C268 C269 C270 -1.3(8) . .
C268 C269 C270 C265 0.7(7) . .
C268 C269 C270 C271 -178.8(5) . .
O42 C265 C270 C269 178.1(4) . .
C266 C265 C270 C269 0.1(7) . .
O42 C265 C270 C271 -2.4(7) . .
C266 C265 C270 C271 179.6(5) . .
C269 C270 C271 C272 -49.2(7) . .
C265 C270 C271 C272 131.3(5) . .
C269 C270 C271 C276 126.6(5) . .
C265 C270 C271 C276 -52.9(7) . .
C276 C271 C272 C273 0.6(8) . .
C270 C271 C272 C273 176.5(5) . .
C271 C272 C273 C274 -1.7(9) . .
C272 C273 C274 C275 2.0(9) . .
C273 C274 C275 C276 -1.3(9) . .
C272 C271 C276 C275 0.2(8) . .
C270 C271 C276 C275 -175.7(5) . .
C274 C275 C276 C271 0.1(8) . .
Zn20 O43 C277 C278 -134.8(4) 2_666 .
Zn18 O43 C277 C278 7.0(6) . .
Zn20 O43 C277 C282 41.9(5) 2_666 .
Zn18 O43 C277 C282 -176.3(3) . .
O43 C277 C278 C279 177.5(4) . .
C282 C277 C278 C279 0.7(8) . .
C277 C278 C279 C280 -1.0(8) . .
C278 C279 C280 C281 0.6(8) . .
C279 C280 C281 C282 -0.1(8) . .
C280 C281 C282 C277 -0.2(7) . .
C280 C281 C282 C283 179.0(5) . .
O43 C277 C282 C281 -176.9(4) . .
C278 C277 C282 C281 -0.1(7) . .
O43 C277 C282 C283 3.9(7) . .
C278 C277 C282 C283 -179.3(5) . .
C281 C282 C283 C288 -130.2(5) . .
C277 C282 C283 C288 49.0(7) . .
C281 C282 C283 C284 47.7(7) . .
C277 C282 C283 C284 -133.1(5) . .
C288 C283 C284 C285 1.5(8) . .
C282 C283 C284 C285 -176.5(5) . .
C283 C284 C285 C286 -0.3(8) . .
C284 C285 C286 C287 -0.5(9) . .
C285 C286 C287 C288 0.0(8) . .
C284 C283 C288 C287 -2.0(7) . .
C282 C283 C288 C287 176.0(5) . .
C286 C287 C288 C283 1.2(8) . .
Zn19 O44 C289 C294 43.4(6) . .
Zn20 O44 C289 C294 -175.7(4) . .
Zn19 O44 C289 C290 -132.7(4) . .
Zn20 O44 C289 C290 8.1(6) . .
O44 C289 C290 C291 176.8(5) . .
C294 C289 C290 C291 0.7(8) . .
C289 C290 C291 C292 0.4(8) . .
C290 C291 C292 C293 -1.8(8) . .
C291 C292 C293 C294 2.2(8) . .
O44 C289 C294 C293 -176.5(4) . .
C290 C289 C294 C293 -0.3(7) . .
O44 C289 C294 C295 3.4(8) . .
C290 C289 C294 C295 179.5(5) . .
C292 C293 C294 C289 -1.1(8) . .
C292 C293 C294 C295 179.0(5) . .
C289 C294 C295 C296 -131.1(6) . .
C293 C294 C295 C296 48.7(7) . .
C289 C294 C295 C300 51.0(7) . .
C293 C294 C295 C300 -129.1(5) . .
C300 C295 C296 C297 0.2(8) . .
C294 C295 C296 C297 -177.7(5) . .
C295 C296 C297 C298 1.9(9) . .
C296 C297 C298 C299 -3.2(9) . .
C297 C298 C299 C300 2.4(9) . .
C296 C295 C300 C299 -1.1(8) . .
C294 C295 C300 C299 176.9(5) . .
C298 C299 C300 C295 -0.2(8) . .
O45 C301 C302 C303 -178.7(8) . .
C306 C301 C302 C303 -0.5(12) . .
C301 C302 C303 C304 1.3(12) . .
C302 C303 C304 C305 -0.5(11) . .
C303 C304 C305 C306 -1.2(11) . .
C304 C305 C306 C301 1.9(10) . .
C304 C305 C306 C307 -177.6(7) . .
O45 C301 C306 C305 177.2(7) . .
C302 C301 C306 C305 -1.0(11) . .
O45 C301 C306 C307 -3.2(11) . .
C302 C301 C306 C307 178.5(7) . .
C305 C306 C307 C312 133.8(7) . .
C301 C306 C307 C312 -45.7(10) . .
C305 C306 C307 C308 -44.8(10) . .
C301 C306 C307 C308 135.7(7) . .
C312 C307 C308 C309 0.5(10) . .
C306 C307 C308 C309 179.1(6) . .
C307 C308 C309 C310 0.5(10) . .
C308 C309 C310 C311 -1.8(10) . .
C309 C310 C311 C312 2.1(10) . .
C310 C311 C312 C307 -1.1(11) . .
C308 C307 C312 C311 -0.1(10) . .
C306 C307 C312 C311 -178.7(7) . .
O47 Zn21 O46 C313 1.6(4) 2_655 .
O48 Zn21 O46 C313 122.6(3) . .
O49 Zn21 O46 C313 -117.9(3) . .
O51 Zn22 O47 Zn21 -115.8(2) . 2_655
O52 Zn22 O47 Zn21 81.2(3) . 2_655
O50 Zn22 O47 Zn21 -11.5(2) 2_655 2_655
O51 Zn23 O48 Zn21 -83.0(3) . .
O53 Zn23 O48 Zn21 114.4(2) 2_655 .
O50 Zn23 O48 Zn21 10.4(2) . .
O46 Zn21 O48 Zn23 172.37(19) . .
O47 Zn21 O48 Zn23 -61.7(3) 2_655 .
O49 Zn21 O48 Zn23 46.8(3) . .
O53 Zn24 O49 Zn21 -79.1(3) . .
O52 Zn24 O49 Zn21 114.5(2) . .
O50 Zn24 O49 Zn21 12.5(2) . .
O46 Zn21 O49 Zn24 169.0(2) . .
O47 Zn21 O49 Zn24 44.5(3) 2_655 .
O48 Zn21 O49 Zn24 -63.8(3) . .
O48 Zn23 O50 O50 173.4(3) . 2_655
O51 Zn23 O50 O50 -61.8(3) . 2_655
O53 Zn23 O50 O50 33.8(3) 2_655 2_655
O48 Zn23 O50 Zn22 63.82(17) . 2_655
O51 Zn23 O50 Zn22 -171.35(16) . 2_655
O53 Zn23 O50 Zn22 -75.80(17) 2_655 2_655
O48 Zn23 O50 Zn24 -75.27(17) . .
O51 Zn23 O50 Zn24 49.56(17) . .
O53 Zn23 O50 Zn24 145.11(16) 2_655 .
O49 Zn24 O50 O50 173.6(3) . 2_655
O53 Zn24 O50 O50 -62.0(3) . 2_655
O52 Zn24 O50 O50 34.4(3) . 2_655
O49 Zn24 O50 Zn23 63.05(17) . .
O53 Zn24 O50 Zn23 -172.49(16) . .
O52 Zn24 O50 Zn23 -76.11(16) . .
O49 Zn24 O50 Zn22 -75.93(17) . 2_655
O53 Zn24 O50 Zn22 48.53(17) . 2_655
O52 Zn24 O50 Zn22 144.91(16) . 2_655
O47 Zn22 O51 C331 -118.2(3) . .
O52 Zn22 O51 C331 47.7(3) . .
O50 Zn22 O51 C331 139.1(3) 2_655 .
O47 Zn22 O51 Zn23 96.4(2) . .
O52 Zn22 O51 Zn23 -97.66(17) . .
O50 Zn22 O51 Zn23 -6.25(17) 2_655 .
O48 Zn23 O51 C331 -14.7(4) . .
O53 Zn23 O51 C331 153.8(3) 2_655 .
O50 Zn23 O51 C331 -109.0(3) . .
O48 Zn23 O51 Zn22 127.23(17) . .
O53 Zn23 O51 Zn22 -64.27(17) 2_655 .
O50 Zn23 O51 Zn22 32.90(16) . .
O47 Zn22 O52 C343 21.3(4) . .
O51 Zn22 O52 C343 -147.2(3) . .
O50 Zn22 O52 C343 115.5(3) 2_655 .
O47 Zn22 O52 Zn24 -128.46(17) . .
O51 Zn22 O52 Zn24 63.03(18) . .
O50 Zn22 O52 Zn24 -34.34(16) 2_655 .
O49 Zn24 O52 C343 116.3(3) . .
O53 Zn24 O52 C343 -52.4(3) . .
O50 Zn24 O52 C343 -142.9(3) . .
O49 Zn24 O52 Zn22 -92.6(2) . .
O53 Zn24 O52 Zn22 98.71(17) . .
O50 Zn24 O52 Zn22 8.23(17) . .
O49 Zn24 O53 C355 -17.9(4) . .
O52 Zn24 O53 C355 153.0(3) . .
O50 Zn24 O53 C355 -111.1(3) . .
O49 Zn24 O53 Zn23 127.25(17) . 2_655
O52 Zn24 O53 Zn23 -61.81(17) . 2_655
O50 Zn24 O53 Zn23 34.05(16) . 2_655
Zn21 O46 C313 C314 66.3(4) . .
Zn21 O46 C313 C318 -114.3(3) . .
O46 C313 C314 C315 179.4(4) . .
C318 C313 C314 C315 0.0 . .
C313 C314 C315 C316 0.0 . .
C314 C315 C316 C317 0.0 . .
C315 C316 C317 C318 0.0 . .
C316 C317 C318 C325 -175.3(6) . .
C316 C317 C318 C313 0.0 . .
C316 C317 C318 C319 177.3(5) . .
O46 C313 C318 C325 -5.5(8) . .
C314 C313 C318 C325 173.9(8) . .
O46 C313 C318 C317 -179.4(4) . .
C314 C313 C318 C317 0.0 . .
O46 C313 C318 C319 3.1(5) . .
C314 C313 C318 C319 -177.5(4) . .
C325 C318 C319 C320 87.5(19) . .
C317 C318 C319 C320 110.2(5) . .
C313 C318 C319 C320 -72.4(6) . .
C325 C318 C319 C324 -88.4(19) . .
C317 C318 C319 C324 -65.7(6) . .
C313 C318 C319 C324 111.7(5) . .
C324 C319 C320 C321 0.0 . .
C318 C319 C320 C321 -176.0(6) . .
C319 C320 C321 C322 0.0 . .
C320 C321 C322 C323 0.0 . .
C321 C322 C323 C324 0.0 . .
C322 C323 C324 C319 0.0 . .
C320 C319 C324 C323 0.0 . .
C318 C319 C324 C323 175.9(6) . .
O54 C367 C368 C369 177.9(9) . .
C372 C367 C368 C369 0.0 . .
C367 C368 C369 C370 0.0 . .
C368 C369 C370 C371 0.0 . .
C369 C370 C371 C372 0.0 . .
C370 C371 C372 C367 0.0 . .
C370 C371 C372 C373 178.9(7) . .
O54 C367 C372 C371 -177.9(9) . .
C368 C367 C372 C371 0.0 . .
O54 C367 C372 C373 3.2(10) . .
C368 C367 C372 C373 -178.9(7) . .
C371 C372 C373 C374 -38.7(7) . .
C367 C372 C373 C374 140.3(5) . .
C371 C372 C373 C378 137.2(5) . .
C367 C372 C373 C378 -43.8(8) . .
C378 C373 C374 C375 0.0 . .
C372 C373 C374 C375 175.9(7) . .
C373 C374 C375 C376 0.0 . .
C374 C375 C376 C377 0.0 . .
C375 C376 C377 C378 0.0 . .
C376 C377 C378 C373 0.0 . .
C374 C373 C378 C377 0.0 . .
C372 C373 C378 C377 -175.8(7) . .
C317 C318 C325 C326 -118.1(6) . .
C313 C318 C325 C326 67.4(9) . .
C319 C318 C325 C326 42.5(16) . .
C317 C318 C325 C330 65.9(9) . .
C313 C318 C325 C330 -108.6(8) . .
C319 C318 C325 C330 -134(2) . .
C318 C325 C326 C327 -176.3(10) . .
C330 C325 C326 C327 0.0 . .
C325 C326 C327 C328 0.0 . .
C326 C327 C328 C329 0.0 . .
C327 C328 C329 C330 0.0 . .
C328 C329 C330 C325 0.0 . .
C318 C325 C330 C329 175.9(10) . .
C326 C325 C330 C329 0.0 . .
O55 C379 C380 C381 -177.0(11) . .
C384 C379 C380 C381 0.0 . .
C379 C380 C381 C382 0.0 . .
C380 C381 C382 C383 0.0 . .
C381 C382 C383 C384 0.0 . .
C382 C383 C384 C379 0.0 . .
C382 C383 C384 C385 177.8(9) . .
O55 C379 C384 C383 177.1(11) . .
C380 C379 C384 C383 0.0 . .
O55 C379 C384 C385 -0.6(12) . .
C380 C379 C384 C385 -177.7(9) . .
C383 C384 C385 C386 -40.7(10) . .
C379 C384 C385 C386 137.0(7) . .
C383 C384 C385 C390 138.9(7) . .
C379 C384 C385 C390 -43.3(10) . .
C390 C385 C386 C387 0.0 . .
C384 C385 C386 C387 179.7(10) . .
C385 C386 C387 C388 0.0 . .
C386 C387 C388 C389 0.0 . .
C387 C388 C389 C390 0.0 . .
C388 C389 C390 C385 0.0 . .
C386 C385 C390 C389 0.0 . .
C384 C385 C390 C389 -179.7(10) . .
Zn22 O51 C331 C336 42.0(5) . .
Zn23 O51 C331 C336 -179.2(3) . .
Zn22 O51 C331 C332 -136.0(4) . .
Zn23 O51 C331 C332 2.9(6) . .
O51 C331 C332 C333 176.6(4) . .
C336 C331 C332 C333 -1.3(7) . .
C331 C332 C333 C334 2.2(8) . .
C332 C333 C334 C335 -2.2(7) . .
C333 C334 C335 C336 1.3(7) . .
C334 C335 C336 C331 -0.4(7) . .
C334 C335 C336 C337 177.9(4) . .
O51 C331 C336 C335 -177.5(4) . .
C332 C331 C336 C335 0.4(7) . .
O51 C331 C336 C337 4.2(7) . .
C332 C331 C336 C337 -177.9(4) . .
C335 C336 C337 C338 47.4(7) . .
C331 C336 C337 C338 -134.3(5) . .
C335 C336 C337 C342 -129.5(5) . .
C331 C336 C337 C342 48.7(7) . .
C342 C337 C338 C339 1.0(8) . .
C336 C337 C338 C339 -176.0(5) . .
C337 C338 C339 C340 1.0(8) . .
C338 C339 C340 C341 -2.3(8) . .
C339 C340 C341 C342 1.6(8) . .
C340 C341 C342 C337 0.5(8) . .
C338 C337 C342 C341 -1.7(7) . .
C336 C337 C342 C341 175.3(5) . .
Zn22 O52 C343 C344 -8.6(6) . .
Zn24 O52 C343 C344 138.1(4) . .
Zn22 O52 C343 C348 173.2(3) . .
Zn24 O52 C343 C348 -40.1(5) . .
O52 C343 C344 C345 -179.2(4) . .
C348 C343 C344 C345 -1.0(7) . .
C343 C344 C345 C346 0.3(8) . .
C344 C345 C346 C347 1.3(8) . .
C345 C346 C347 C348 -2.3(8) . .
C346 C347 C348 C343 1.7(7) . .
C346 C347 C348 C349 -176.6(5) . .
O52 C343 C348 C347 178.2(4) . .
C344 C343 C348 C347 0.0(7) . .
O52 C343 C348 C349 -3.5(7) . .
C344 C343 C348 C349 178.2(5) . .
C347 C348 C349 C350 -50.4(7) . .
C343 C348 C349 C350 131.4(5) . .
C347 C348 C349 C354 125.0(5) . .
C343 C348 C349 C354 -53.2(7) . .
C354 C349 C350 C351 0.0(8) . .
C348 C349 C350 C351 175.5(5) . .
C349 C350 C351 C352 -1.8(9) . .
C350 C351 C352 C353 2.2(10) . .
C351 C352 C353 C354 -0.7(9) . .
C352 C353 C354 C349 -1.2(8) . .
C350 C349 C354 C353 1.5(7) . .
C348 C349 C354 C353 -173.9(5) . .
Zn24 O53 C355 C356 9.0(6) . .
Zn23 O53 C355 C356 -133.3(4) 2_655 .
Zn24 O53 C355 C360 -175.3(3) . .
Zn23 O53 C355 C360 42.4(5) 2_655 .
O53 C355 C356 C357 175.4(4) . .
C360 C355 C356 C357 -0.3(7) . .
C355 C356 C357 C358 0.8(8) . .
C356 C357 C358 C359 0.1(8) . .
C357 C358 C359 C360 -1.4(8) . .
C358 C359 C360 C355 1.9(7) . .
C358 C359 C360 C361 179.5(5) . .
O53 C355 C360 C359 -176.7(4) . .
C356 C355 C360 C359 -1.0(7) . .
O53 C355 C360 C361 5.7(7) . .
C356 C355 C360 C361 -178.6(5) . .
C359 C360 C361 C362 47.0(7) . .
C355 C360 C361 C362 -135.5(5) . .
C359 C360 C361 C366 -131.6(5) . .
C355 C360 C361 C366 45.9(7) . .
C366 C361 C362 C363 0.6(8) . .
C360 C361 C362 C363 -178.1(5) . .
C361 C362 C363 C364 0.0(9) . .
C362 C363 C364 C365 -0.1(9) . .
C363 C364 C365 C366 -0.4(9) . .
C362 C361 C366 C365 -1.1(8) . .
C360 C361 C366 C365 177.6(5) . .
C364 C365 C366 C361 1.0(8) . .
